data_2022959
loop_
_publ_author_name
'Pavlyuk, Nazar'
'Milashius, Viktoria'
'Kordan, Vasyl'
'Pavlyuk, Volodymyr'

_publ_section_title
;
 Synthesis, crystal structure and hydrogenation properties of
 Mg<sub><i>x</i></sub>Li<sub>3&#xa0;-&#xa0;<i>x</i></sub>B<sub>48&#xa0;-&#xa0;<i>y</i></sub>
 (<i>x</i> = 1.11, <i>y</i> = 0.40).
;
_journal_coeditor_code NU2001
_journal_issue 'Pt 1'
_journal_name_full 'Acta crystallographica. Section E, Crystallographic communications'
_journal_page_first 10
_journal_page_last 13
_journal_paper_doi 10.1107/S2056989023009969
_journal_volume 80
_journal_year 2024
_chemical_formula_iupac 'Mg1.11 Li1.89 B47.60'
_chemical_formula_moiety 'B47.60 Li1.89 Mg1.11'
_chemical_formula_sum 'B47.6 Li1.89 Mg1.11'
_chemical_formula_weight 554.61
_chemical_name_systematic
;
Magnesium lithium boride (1.11/1.89/47.60)
;
_space_group_crystal_system tetragonal
_space_group_IT_number 96
_space_group_name_Hall 'P 4nw 2abw'
_space_group_name_H-M_alt 'P 43 21 2'
_atom_sites_solution_primary direct
_atom_sites_solution_secondary difmap
_audit_creation_method SHELXL-2014/7
_cell_angle_alpha 90
_cell_angle_beta 90
_cell_angle_gamma 90
_cell_formula_units_Z 4
_cell_length_a 10.1905(6)
_cell_length_b 10.1905(6)
_cell_length_c 14.4709(10)
_cell_measurement_reflns_used 1506
_cell_measurement_temperature 296(2)
_cell_measurement_theta_max 27.437
_cell_measurement_theta_min 2.451
_cell_volume 1502.75(16)
_computing_cell_refinement
;
CrysAlis CCD (Oxford Diffraction, 2008)
;
_computing_data_collection
;
CrysAlis CCD (Oxford Diffraction, 2008)
;
_computing_data_reduction
;
CrysAlis RED (Oxford Diffraction, 2008)
;
_computing_molecular_graphics
;
DIAMOND (Brandenburg, 2006)
;
_computing_publication_material
;
SHELXL-2014/7 (Sheldrick, 2015)
;
_computing_structure_refinement
;
SHELXL-2014/7 (Sheldrick, 2015)
;
_computing_structure_solution
;
SHELXS-97 (Sheldrick, 2008)
;
_diffrn_ambient_temperature 296(2)
_diffrn_measured_fraction_theta_full 1.000
_diffrn_measured_fraction_theta_max 1.000
_diffrn_measurement_device_type 'Oxford Diffraction Xcalibur3 CCD'
_diffrn_measurement_method '\w scans'
_diffrn_radiation_monochromator graphite
_diffrn_radiation_source 'fine-focus sealed tube'
_diffrn_radiation_type MoK\a
_diffrn_radiation_wavelength 0.71073
_diffrn_reflns_av_R_equivalents 0.0424
_diffrn_reflns_av_unetI/netI 0.0890
_diffrn_reflns_limit_h_max 13
_diffrn_reflns_limit_h_min -13
_diffrn_reflns_limit_k_max 9
_diffrn_reflns_limit_k_min -9
_diffrn_reflns_limit_l_max 18
_diffrn_reflns_limit_l_min -18
_diffrn_reflns_number 3441
_diffrn_reflns_theta_full 25.242
_diffrn_reflns_theta_max 27.437
_diffrn_reflns_theta_min 2.444
_exptl_absorpt_coefficient_mu 0.134
_exptl_absorpt_correction_T_max 0.994
_exptl_absorpt_correction_T_min 0.932
_exptl_absorpt_correction_type analytical
_exptl_absorpt_process_details
;
(CrysAlis RED; Oxford Diffraction, 2008)
;
_exptl_crystal_colour 'dark grey'
_exptl_crystal_density_diffrn 2.451
_exptl_crystal_description prism
_exptl_crystal_F_000 1028
_exptl_crystal_size_max 0.080
_exptl_crystal_size_mid 0.060
_exptl_crystal_size_min 0.040
_refine_diff_density_max 0.276
_refine_diff_density_min -0.293
_refine_ls_extinction_method none
_refine_ls_goodness_of_fit_ref 0.995
_refine_ls_hydrogen_treatment undef
_refine_ls_matrix_type full
_refine_ls_number_parameters 227
_refine_ls_number_reflns 1721
_refine_ls_number_restraints 0
_refine_ls_restrained_S_all 0.995
_refine_ls_R_factor_all 0.0572
_refine_ls_R_factor_gt 0.0531
_refine_ls_shift/su_max 0.000
_refine_ls_shift/su_mean 0.000
_refine_ls_structure_factor_coef Fsqd
_refine_ls_weighting_details 'w=1/[\s^2^(Fo^2^)+(0.0462P)^2^] where P=(Fo^2^+2Fc^2^)/3'
_refine_ls_weighting_scheme calc
_refine_ls_wR_factor_gt 0.1256
_refine_ls_wR_factor_ref 0.1294
_reflns_number_gt 1506
_reflns_number_total 1721
_reflns_threshold_expression 'I > 2\s(I)'
_cod_data_source_file nu2001sup1.cif
_cod_data_source_block I
_cod_depositor_comments 'Adding full bibliography for 2022959.cif.'
_cod_original_cell_volume 1502.7(2)
_cod_original_formula_sum 'B47.60 Li1.89 Mg1.11'
_cod_database_code 2022959
_cod_database_fobs_code 2022959
_shelx_space_group_comment
;
The symmetry employed for this shelxl refinement is uniquely defined
by the following loop, which should always be used as a source of
symmetry information in preference to the above space-group names.
They are only intended as comments.
;
_shelx_estimated_absorpt_t_min 0.989
_shelx_estimated_absorpt_t_max 0.995

loop_
_space_group_symop_operation_xyz
'x, y, z'
'-y+1/2, x+1/2, z+3/4'
'-x, -y, z+1/2'
'y+1/2, -x+1/2, z+1/4'
'x+1/2, -y+1/2, -z+1/4'
'y, x, -z'
'-x+1/2, y+1/2, -z+3/4'
'-y, -x, -z+1/2'

loop_
_atom_site_type_symbol
_atom_site_label
_atom_site_fract_x
_atom_site_fract_y
_atom_site_fract_z
_atom_site_U_iso_or_equiv
_atom_site_adp_type
_atom_site_calc_flag
_atom_site_occupancy
_atom_site_disorder_assembly
_atom_site_disorder_group
B B1 0.0296(5) 0.1075(5) 0.1722(3) 0.0450(10) Uani d 1 . .
B B2 -0.1031(5) 0.3851(5) 0.0553(3) 0.0479(10) Uani d 1 . .
B B3 0.0373(5) 0.2648(5) 0.2183(3) 0.0462(10) Uani d 1 . .
B B4 -0.1125(3) 0.3627(3) 0.1818(2) 0.0204(6) Uani d 1 . .
B B5 -0.1135(4) 0.1867(4) 0.1993(2) 0.0300(7) Uani d 1 . .
B B6 -0.2025(5) 0.2581(5) 0.1026(3) 0.0510(11) Uani d 1 . .
B B7 -0.1212(5) 0.0989(4) 0.0982(3) 0.0451(10) Uani d 1 . .
B B8 -0.1069(7) 0.2213(7) 0.0065(5) 0.0796(19) Uani d 1 . .
B B9 0.0373(5) 0.1313(5) 0.0427(3) 0.0503(11) Uani d 1 . .
B B10 0.0440(3) 0.3090(3) 0.0217(2) 0.0195(6) Uani d 1 . .
B B11 0.1235(4) 0.2397(4) 0.1241(3) 0.0377(8) Uani d 1 . .
B B12 0.0442(5) 0.3828(5) 0.1306(3) 0.0442(10) Uani d 1 . .
B B13 0.1120(5) 0.5355(5) 0.1575(3) 0.0451(10) Uani d 1 . .
B B14 0.0552(5) 0.6852(5) 0.1140(3) 0.0498(11) Uani d 1 . .
B B15 0.1983(5) 0.6239(5) 0.0812(3) 0.0448(10) Uani d 1 . .
B B16 0.2913(4) 0.5334(5) 0.1726(3) 0.0438(9) Uani d 1 . .
B B17 0.3319(5) 0.7003(5) 0.1173(3) 0.0501(11) Uani d 1 . .
B B18 0.1937(5) 0.7942(5) 0.0920(3) 0.0516(11) Uani d 1 . .
B B19 0.3318(9) 0.6682(9) 0.2500 0.056(4) Uani d 0.61(2) . .
B B20 0.1714(4) 0.7328(5) 0.2927(3) 0.0449(10) Uani d 1 . .
B B21 0.0910(5) 0.8131(5) 0.1950(3) 0.0452(10) Uani d 1 . .
B B22 0.1816(4) 0.5744(5) 0.2717(3) 0.0445(10) Uani d 1 . .
B B23 0.0402(4) 0.6501(4) 0.2442(3) 0.0380(8) Uani d 1 . .
B B24 0.4342(5) 0.6457(5) 0.0306(3) 0.0456(10) Uani d 1 . .
B B25 0.5384(5) 0.5384(5) 0.0000 0.0494(15) Uani d 1 . .
Mg Mg1 0.0173(5) 0.4554(4) 0.2722(3) 0.113(2) Uiso d 0.495(9) . .
Li Li1 0.0173(5) 0.4554(4) 0.2722(3) 0.113(2) Uiso d 0.505(9) . .
Mg Mg2 -0.2597(3) 0.2597(3) 0.2500 0.0211(15) Uiso d 0.097(8) . .
Li Li2 -0.2597(3) 0.2597(3) 0.2500 0.0211(15) Uiso d 0.903(8) . .

loop_
_atom_site_aniso_label
_atom_site_aniso_U_11
_atom_site_aniso_U_22
_atom_site_aniso_U_33
_atom_site_aniso_U_12
_atom_site_aniso_U_13
_atom_site_aniso_U_23
B1 0.043(2) 0.041(2) 0.051(2) -0.0033(19) 0.0019(19) 0.0023(18)
B2 0.050(3) 0.047(2) 0.048(2) -0.001(2) -0.0011(19) -0.0001(19)
B3 0.048(2) 0.044(2) 0.047(2) 0.000(2) 0.001(2) -0.0033(19)
B4 0.0204(14) 0.0211(14) 0.0196(12) -0.0005(12) -0.0004(10) 0.0009(11)
B5 0.0315(17) 0.0286(17) 0.0298(15) 0.0015(14) -0.0024(14) 0.0000(13)
B6 0.047(2) 0.050(3) 0.056(3) -0.001(2) 0.003(2) -0.001(2)
B7 0.051(3) 0.045(2) 0.039(2) -0.003(2) 0.0030(18) 0.0008(18)
B8 0.076(4) 0.077(4) 0.086(4) 0.002(3) 0.001(4) -0.003(4)
B9 0.049(3) 0.056(3) 0.046(2) 0.002(2) 0.001(2) 0.001(2)
B10 0.0184(13) 0.0212(14) 0.0190(12) -0.0009(11) -0.0001(11) -0.0005(11)
B11 0.036(2) 0.038(2) 0.0390(19) -0.0010(16) 0.0009(16) 0.0005(15)
B12 0.043(2) 0.045(2) 0.045(2) 0.000(2) 0.0021(18) 0.0015(19)
B13 0.045(2) 0.047(2) 0.044(2) 0.000(2) -0.0002(19) -0.0007(19)
B14 0.053(3) 0.048(2) 0.049(2) 0.000(2) 0.003(2) -0.001(2)
B15 0.042(2) 0.046(2) 0.046(2) -0.0005(19) -0.0043(18) -0.0017(19)
B16 0.043(2) 0.044(2) 0.044(2) -0.0012(18) 0.0018(18) 0.0017(18)
B17 0.049(3) 0.048(3) 0.053(3) -0.001(2) 0.002(2) 0.003(2)
B18 0.052(3) 0.051(3) 0.052(3) 0.001(2) 0.001(2) -0.002(2)
B19 0.054(5) 0.054(5) 0.060(7) -0.007(5) -0.001(4) -0.001(4)
B20 0.044(2) 0.044(2) 0.046(2) 0.0007(18) -0.0009(18) 0.0008(18)
B21 0.044(2) 0.048(2) 0.043(2) -0.0021(19) -0.0030(19) 0.0009(19)
B22 0.042(2) 0.045(2) 0.047(2) 0.0026(17) 0.0023(18) 0.0003(19)
B23 0.036(2) 0.040(2) 0.0376(19) 0.0000(16) 0.0003(16) 0.0020(17)
B24 0.048(2) 0.045(2) 0.044(2) -0.004(2) -0.0014(19) -0.0001(19)
B25 0.052(2) 0.052(2) 0.044(3) 0.002(3) 0.000(2) 0.000(2)

loop_
_atom_type_symbol
_atom_type_description
_atom_type_scat_dispersion_real
_atom_type_scat_dispersion_imag
_atom_type_scat_source
B B 0.0013 0.0007 'International Tables Vol C Tables 4.2.6.8 and 6.1.1.4'
Li Li -0.0003 0.0001 'International Tables Vol C Tables 4.2.6.8 and 6.1.1.4'
Mg Mg 0.0486 0.0363 'International Tables Vol C Tables 4.2.6.8 and 6.1.1.4'

loop_
_geom_angle_atom_site_label_1
_geom_angle_atom_site_label_2
_geom_angle_atom_site_label_3
_geom_angle_site_symmetry_1
_geom_angle_site_symmetry_3
_geom_angle
_geom_angle_publ_flag
B5 B1 B3 . . 61.0(3) ?
B5 B1 B11 . . 100.9(3) ?
B3 B1 B11 . . 55.4(2) ?
B5 B1 B25 . 4_455 106.2(3) ?
B3 B1 B25 . 4_455 120.0(3) ?
B11 B1 B25 . 4_455 143.8(3) ?
B5 B1 B7 . . 57.0(2) ?
B3 B1 B7 . . 107.4(3) ?
B11 B1 B7 . . 104.5(3) ?
B25 B1 B7 4_455 . 110.3(3) ?
B5 B1 B9 . . 101.7(3) ?
B3 B1 B9 . . 105.1(3) ?
B11 B1 B9 . . 59.8(3) ?
B25 B1 B9 4_455 . 134.2(3) ?
B7 B1 B9 . . 58.3(2) ?
B5 B1 B24 . 4_455 115.0(3) ?
B3 B1 B24 . 4_455 82.5(3) ?
B11 B1 B24 . 4_455 98.5(3) ?
B25 B1 B24 4_455 4_455 48.15(19) ?
B7 B1 B24 . 4_455 156.7(3) ?
B9 B1 B24 . 4_455 140.8(3) ?
B10 B2 B6 . . 105.7(3) ?
B10 B2 B8 . . 60.3(3) ?
B6 B2 B8 . . 57.9(3) ?
B10 B2 B4 . . 105.3(3) ?
B6 B2 B4 . . 60.0(2) ?
B8 B2 B4 . . 105.7(3) ?
B10 B2 B12 . . 57.7(2) ?
B6 B2 B12 . . 103.0(3) ?
B8 B2 B12 . . 103.6(4) ?
B4 B2 B12 . . 57.2(2) ?
B10 B2 B23 . 2_554 117.4(3) ?
B6 B2 B23 . 2_554 130.5(4) ?
B8 B2 B23 . 2_554 126.0(4) ?
B4 B2 B23 . 2_554 124.0(3) ?
B12 B2 B23 . 2_554 119.7(3) ?
B10 B2 Li1 . 2_554 66.7(2) ?
B6 B2 Li1 . 2_554 166.6(4) ?
B8 B2 Li1 . 2_554 121.6(4) ?
B4 B2 Li1 . 2_554 110.2(3) ?
B12 B2 Li1 . 2_554 63.7(2) ?
B23 B2 Li1 2_554 2_554 61.9(2) ?
B10 B2 Mg1 . 2_554 66.7(2) ?
B6 B2 Mg1 . 2_554 166.6(4) ?
B8 B2 Mg1 . 2_554 121.6(4) ?
B4 B2 Mg1 . 2_554 110.2(3) ?
B12 B2 Mg1 . 2_554 63.7(2) ?
B23 B2 Mg1 2_554 2_554 61.9(2) ?
Li1 B2 Mg1 2_554 2_554 0.0 ?
B11 B3 B1 . . 64.0(3) ?
B11 B3 B12 . . 58.9(3) ?
B1 B3 B12 . . 110.9(3) ?
B11 B3 B5 . . 105.5(3) ?
B1 B3 B5 . . 58.7(2) ?
B12 B3 B5 . . 103.5(3) ?
B11 B3 B15 . 4_455 119.9(3) ?
B1 B3 B15 . 4_455 122.3(3) ?
B12 B3 B15 . 4_455 118.1(3) ?
B5 B3 B15 . 4_455 129.3(3) ?
B11 B3 B4 . . 106.3(3) ?
B1 B3 B4 . . 109.9(3) ?
B12 B3 B4 . . 57.9(2) ?
B5 B3 B4 . . 59.3(2) ?
B15 B3 B4 4_455 . 120.7(3) ?
B11 B3 Mg1 . . 120.3(3) ?
B1 B3 Mg1 . . 171.8(4) ?
B12 B3 Mg1 . . 68.8(3) ?
B5 B3 Mg1 . . 113.1(3) ?
B15 B3 Mg1 4_455 . 62.8(2) ?
B4 B3 Mg1 . . 62.6(2) ?
B12 B4 B10 . 4_455 129.9(3) ?
B12 B4 B5 . . 100.2(3) ?
B10 B4 B5 4_455 . 114.8(2) ?
B12 B4 B6 . . 105.0(3) ?
B10 B4 B6 4_455 . 122.9(2) ?
B5 B4 B6 . . 60.3(2) ?
B12 B4 B2 . . 61.6(2) ?
B10 B4 B2 4_455 . 132.4(3) ?
B5 B4 B2 . . 105.2(2) ?
B6 B4 B2 . . 58.2(2) ?
B12 B4 B3 . . 56.8(2) ?
B10 B4 B3 4_455 . 115.7(2) ?
B5 B4 B3 . . 56.3(2) ?
B6 B4 B3 . . 105.9(3) ?
B2 B4 B3 . . 107.4(3) ?
B12 B4 Mg2 . . 155.0(3) ?
B10 B4 Mg2 4_455 . 66.57(17) ?
B5 B4 Mg2 . . 55.3(2) ?
B6 B4 Mg2 . . 68.83(18) ?
B2 B4 Mg2 . . 124.8(2) ?
B3 B4 Mg2 . . 100.5(2) ?
B12 B4 Mg1 . . 68.8(2) ?
B10 B4 Mg1 4_455 . 65.72(18) ?
B5 B4 Mg1 . . 111.3(2) ?
B6 B4 Mg1 . . 169.3(3) ?
B2 B4 Mg1 . . 122.2(2) ?
B3 B4 Mg1 . . 63.5(2) ?
Mg2 B4 Mg1 . . 112.81(18) ?
B1 B5 B7 . . 66.3(3) ?
B1 B5 B3 . . 60.2(2) ?
B7 B5 B3 . . 114.3(3) ?
B1 B5 B5 . 8 110.05(19) ?
B7 B5 B5 . 8 117.2(3) ?
B3 B5 B5 . 8 115.0(3) ?
B1 B5 B4 . . 115.5(3) ?
B7 B5 B4 . . 113.4(3) ?
B3 B5 B4 . . 64.4(2) ?
B5 B5 B4 8 . 121.7(2) ?
B1 B5 B6 . . 115.9(3) ?
B7 B5 B6 . . 62.0(2) ?
B3 B5 B6 . . 112.1(3) ?
B5 B5 B6 8 . 125.7(3) ?
B4 B5 B6 . . 59.9(2) ?
B1 B5 Mg2 . . 169.2(3) ?
B7 B5 Mg2 . . 121.2(3) ?
B3 B5 Mg2 . . 118.0(2) ?
B5 B5 Mg2 8 . 60.23(14) ?
B4 B5 Mg2 . . 69.90(18) ?
B6 B5 Mg2 . . 74.8(2) ?
B8 B6 B2 . . 62.0(3) ?
B8 B6 B11 . 5_455 134.6(4) ?
B2 B6 B11 . 5_455 128.5(4) ?
B8 B6 B4 . . 110.4(4) ?
B2 B6 B4 . . 61.9(2) ?
B11 B6 B4 5_455 . 111.8(3) ?
B8 B6 B5 . . 104.5(4) ?
B2 B6 B5 . . 107.6(3) ?
B11 B6 B5 5_455 . 110.5(3) ?
B4 B6 B5 . . 59.8(2) ?
B8 B6 B7 . . 61.7(3) ?
B2 B6 B7 . . 112.0(3) ?
B11 B6 B7 5_455 . 117.6(3) ?
B4 B6 B7 . . 108.4(3) ?
B5 B6 B7 . . 56.3(2) ?
B8 B6 Mg2 . . 157.0(4) ?
B2 B6 Mg2 . . 121.1(3) ?
B11 B6 Mg2 5_455 . 63.9(2) ?
B4 B6 Mg2 . . 61.30(17) ?
B5 B6 Mg2 . . 52.6(2) ?
B7 B6 Mg2 . . 99.2(3) ?
B16 B7 B5 5_455 . 127.5(3) ?
B16 B7 B6 5_455 . 119.3(4) ?
B5 B7 B6 . . 61.8(2) ?
B16 B7 B8 5_455 . 118.1(4) ?
B5 B7 B8 . . 105.0(3) ?
B6 B7 B8 . . 56.9(3) ?
B16 B7 B9 5_455 . 123.0(4) ?
B5 B7 B9 . . 103.8(3) ?
B6 B7 B9 . . 104.8(3) ?
B8 B7 B9 . . 59.3(3) ?
B16 B7 B1 5_455 . 126.0(3) ?
B5 B7 B1 . . 56.7(2) ?
B6 B7 B1 . . 108.1(3) ?
B8 B7 B1 . . 108.5(4) ?
B9 B7 B1 . . 61.3(3) ?
B6 B8 B18 . 6_455 111.1(5) ?
B6 B8 B10 . . 105.9(4) ?
B18 B8 B10 6_455 . 131.9(5) ?
B6 B8 B9 . . 109.4(5) ?
B18 B8 B9 6_455 . 128.0(5) ?
B10 B8 B9 . . 61.3(3) ?
B6 B8 B2 . . 60.1(3) ?
B18 B8 B2 6_455 . 118.2(5) ?
B10 B8 B2 . . 58.3(3) ?
B9 B8 B2 . . 109.7(4) ?
B6 B8 B7 . . 61.4(3) ?
B18 B8 B7 6_455 . 115.6(5) ?
B10 B8 B7 . . 108.6(4) ?
B9 B8 B7 . . 60.6(3) ?
B2 B8 B7 . . 110.3(4) ?
B8 B9 B9 . 6 119.6(4) ?
B8 B9 B7 . . 60.2(3) ?
B9 B9 B7 6 . 131.4(2) ?
B8 B9 B10 . . 58.9(3) ?
B9 B9 B10 6 . 112.6(3) ?
B7 B9 B10 . . 106.4(3) ?
B8 B9 B11 . . 105.6(4) ?
B9 B9 B11 6 . 119.8(3) ?
B7 B9 B11 . . 104.4(3) ?
B10 B9 B11 . . 59.7(2) ?
B8 B9 B1 . . 108.5(4) ?
B9 B9 B1 6 . 128.5(4) ?
B7 B9 B1 . . 60.4(2) ?
B10 B9 B1 . . 106.9(3) ?
B11 B9 B1 . . 57.5(2) ?
B8 B9 Li2 . 2_554 112.7(3) ?
B9 B9 Li2 6 2_554 67.82(13) ?
B7 B9 Li2 . 2_554 160.8(3) ?
B10 B9 Li2 . 2_554 58.36(18) ?
B11 B9 Li2 . 2_554 58.7(2) ?
B1 B9 Li2 . 2_554 110.3(3) ?
B8 B9 Mg2 . 2_554 112.7(3) ?
B9 B9 Mg2 6 2_554 67.82(13) ?
B7 B9 Mg2 . 2_554 160.8(3) ?
B10 B9 Mg2 . 2_554 58.36(18) ?
B11 B9 Mg2 . 2_554 58.7(2) ?
B1 B9 Mg2 . 2_554 110.3(3) ?
Li2 B9 Mg2 2_554 2_554 0.0 ?
B12 B10 B2 . . 64.0(2) ?
B12 B10 B8 . . 109.0(3) ?
B2 B10 B8 . . 61.4(3) ?
B12 B10 B4 . 2_554 117.5(2) ?
B2 B10 B4 . 2_554 117.0(2) ?
B8 B10 B4 . 2_554 125.9(3) ?
B12 B10 B11 . . 55.6(2) ?
B2 B10 B11 . . 108.9(3) ?
B8 B10 B11 . . 106.7(3) ?
B4 B10 B11 2_554 . 121.6(2) ?
B12 B10 B9 . . 106.0(3) ?
B2 B10 B9 . . 111.0(3) ?
B8 B10 B9 . . 59.8(3) ?
B4 B10 B9 2_554 . 125.3(2) ?
B11 B10 B9 . . 60.2(2) ?
B12 B10 Li1 . 2_554 64.3(2) ?
B2 B10 Li1 . 2_554 63.9(2) ?
B8 B10 Li1 . 2_554 120.1(3) ?
B4 B10 Li1 2_554 2_554 63.68(18) ?
B11 B10 Li1 . 2_554 112.5(2) ?
B9 B10 Li1 . 2_554 170.1(3) ?
B12 B10 Mg1 . 2_554 64.3(2) ?
B2 B10 Mg1 . 2_554 63.9(2) ?
B8 B10 Mg1 . 2_554 120.1(3) ?
B4 B10 Mg1 2_554 2_554 63.68(18) ?
B11 B10 Mg1 . 2_554 112.5(2) ?
B9 B10 Mg1 . 2_554 170.1(3) ?
Li1 B10 Mg1 2_554 2_554 0.0 ?
B12 B10 Li2 . 2_554 105.8(2) ?
B2 B10 Li2 . 2_554 169.1(2) ?
B8 B10 Li2 . 2_554 128.3(3) ?
B4 B10 Li2 2_554 2_554 63.02(16) ?
B11 B10 Li2 . 2_554 65.12(16) ?
B9 B10 Li2 . 2_554 74.7(2) ?
Li1 B10 Li2 2_554 2_554 109.0(2) ?
Mg1 B10 Li2 2_554 2_554 109.0(2) ?
B12 B10 Mg2 . 2_554 105.8(2) ?
B2 B10 Mg2 . 2_554 169.1(2) ?
B8 B10 Mg2 . 2_554 128.3(3) ?
B4 B10 Mg2 2_554 2_554 63.02(16) ?
B11 B10 Mg2 . 2_554 65.12(16) ?
B9 B10 Mg2 . 2_554 74.7(2) ?
Li1 B10 Mg2 2_554 2_554 109.0(2) ?
Mg1 B10 Mg2 2_554 2_554 109.0(2) ?
Li2 B10 Mg2 2_554 2_554 0.0 ?
B3 B11 B12 . . 63.8(3) ?
B3 B11 B1 . . 60.6(3) ?
B12 B11 B1 . . 112.0(3) ?
B3 B11 B6 . 5 111.6(3) ?
B12 B11 B6 . 5 117.0(3) ?
B1 B11 B6 . 5 117.5(3) ?
B3 B11 B10 . . 112.0(3) ?
B12 B11 B10 . . 59.6(2) ?
B1 B11 B10 . . 111.6(3) ?
B6 B11 B10 5 . 125.5(3) ?
B3 B11 B9 . . 111.7(3) ?
B12 B11 B9 . . 109.2(3) ?
B1 B11 B9 . . 62.8(2) ?
B6 B11 B9 5 . 126.6(3) ?
B10 B11 B9 . . 60.1(2) ?
B3 B11 Li2 . 2_554 170.8(3) ?
B12 B11 Li2 . 2_554 108.2(3) ?
B1 B11 Li2 . 2_554 128.4(3) ?
B6 B11 Li2 5 2_554 67.3(2) ?
B10 B11 Li2 . 2_554 64.44(17) ?
B9 B11 Li2 . 2_554 74.4(2) ?
B3 B11 Mg2 . 2_554 170.8(3) ?
B12 B11 Mg2 . 2_554 108.2(3) ?
B1 B11 Mg2 . 2_554 128.4(3) ?
B6 B11 Mg2 5 2_554 67.3(2) ?
B10 B11 Mg2 . 2_554 64.44(17) ?
B9 B11 Mg2 . 2_554 74.4(2) ?
Li2 B11 Mg2 2_554 2_554 0.0 ?
B11 B12 B10 . . 64.8(2) ?
B11 B12 B13 . . 126.8(3) ?
B10 B12 B13 . . 125.8(3) ?
B11 B12 B3 . . 57.3(3) ?
B10 B12 B3 . . 111.1(3) ?
B13 B12 B3 . . 117.8(3) ?
B11 B12 B4 . . 111.1(3) ?
B10 B12 B4 . . 109.1(3) ?
B13 B12 B4 . . 111.5(3) ?
B3 B12 B4 . . 65.3(2) ?
B11 B12 B2 . . 111.7(3) ?
B10 B12 B2 . . 58.3(2) ?
B13 B12 B2 . . 116.1(3) ?
B3 B12 B2 . . 113.8(3) ?
B4 B12 B2 . . 61.2(2) ?
B11 B12 Li1 . 2_554 122.1(3) ?
B10 B12 Li1 . 2_554 66.7(2) ?
B13 B12 Li1 . 2_554 65.2(3) ?
B3 B12 Li1 . 2_554 176.9(4) ?
B4 B12 Li1 . 2_554 113.1(3) ?
B2 B12 Li1 . 2_554 63.3(2) ?
B11 B12 Mg1 . 2_554 122.1(3) ?
B10 B12 Mg1 . 2_554 66.7(2) ?
B13 B12 Mg1 . 2_554 65.2(3) ?
B3 B12 Mg1 . 2_554 176.9(4) ?
B4 B12 Mg1 . 2_554 113.1(3) ?
B2 B12 Mg1 . 2_554 63.3(2) ?
Li1 B12 Mg1 2_554 2_554 0.0 ?
B11 B12 Mg1 . . 114.0(3) ?
B10 B12 Mg1 . . 170.9(3) ?
B13 B12 Mg1 . . 62.7(2) ?
B3 B12 Mg1 . . 63.2(2) ?
B4 B12 Mg1 . . 62.4(2) ?
B2 B12 Mg1 . . 116.3(3) ?
Li1 B12 Mg1 2_554 . 118.7 ?
Mg1 B12 Mg1 2_554 . 118.7(3) ?
B15 B13 B12 . . 122.7(3) ?
B15 B13 B14 . . 57.8(3) ?
B12 B13 B14 . . 124.5(3) ?
B15 B13 B16 . . 64.1(3) ?
B12 B13 B16 . . 114.1(3) ?
B14 B13 B16 . . 112.4(3) ?
B15 B13 B22 . . 105.9(3) ?
B12 B13 B22 . . 123.0(3) ?
B14 B13 B22 . . 105.2(3) ?
B16 B13 B22 . . 60.9(3) ?
B15 B13 B23 . . 108.2(3) ?
B12 B13 B23 . . 123.6(3) ?
B14 B13 B23 . . 64.2(3) ?
B16 B13 B23 . . 108.5(3) ?
B22 B13 B23 . . 54.0(2) ?
B15 B13 Li1 . 2_554 66.5(2) ?
B12 B13 Li1 . 2_554 65.2(3) ?
B14 B13 Li1 . 2_554 68.3(2) ?
B16 B13 Li1 . 2_554 116.0(3) ?
B22 B13 Li1 . 2_554 171.7(3) ?
B23 B13 Li1 . 2_554 124.0(3) ?
B15 B13 Mg1 . 2_554 66.5(2) ?
B12 B13 Mg1 . 2_554 65.2(3) ?
B14 B13 Mg1 . 2_554 68.3(2) ?
B16 B13 Mg1 . 2_554 116.0(3) ?
B22 B13 Mg1 . 2_554 171.7(3) ?
B23 B13 Mg1 . 2_554 124.0(3) ?
Li1 B13 Mg1 2_554 2_554 0.0 ?
B15 B13 Mg1 . . 167.9(3) ?
B12 B13 Mg1 . . 69.3(2) ?
B14 B13 Mg1 . . 118.3(3) ?
B16 B13 Mg1 . . 111.1(3) ?
B22 B13 Mg1 . . 63.1(2) ?
B23 B13 Mg1 . . 61.8(2) ?
Li1 B13 Mg1 2_554 . 124.1 ?
Mg1 B13 Mg1 2_554 . 124.1(3) ?
B15 B14 B13 . . 58.8(3) ?
B15 B14 B21 . . 106.4(3) ?
B13 B14 B21 . . 109.4(3) ?
B15 B14 B18 . . 59.9(3) ?
B13 B14 B18 . . 109.7(4) ?
B21 B14 B18 . . 60.9(3) ?
B15 B14 B22 . 2_554 114.0(3) ?
B13 B14 B22 . 2_554 118.1(3) ?
B21 B14 B22 . 2_554 128.5(4) ?
B18 B14 B22 . 2_554 115.6(3) ?
B15 B14 B23 . . 106.3(3) ?
B13 B14 B23 . . 60.8(3) ?
B21 B14 B23 . . 60.7(3) ?
B18 B14 B23 . . 110.2(3) ?
B22 B14 B23 2_554 . 129.6(3) ?
B15 B14 Li1 . 2_554 64.6(3) ?
B13 B14 Li1 . 2_554 63.2(2) ?
B21 B14 Li1 . 2_554 170.2(4) ?
B18 B14 Li1 . 2_554 114.3(3) ?
B22 B14 Li1 2_554 2_554 60.9(2) ?
B23 B14 Li1 . 2_554 116.7(3) ?
B15 B14 Mg1 . 2_554 64.6(3) ?
B13 B14 Mg1 . 2_554 63.2(2) ?
B21 B14 Mg1 . 2_554 170.2(4) ?
B18 B14 Mg1 . 2_554 114.3(3) ?
B22 B14 Mg1 2_554 2_554 60.9(2) ?
B23 B14 Mg1 . 2_554 116.7(3) ?
Li1 B14 Mg1 2_554 2_554 0.0 ?
B17 B15 B14 . . 117.2(4) ?
B17 B15 B13 . . 118.5(4) ?
B14 B15 B13 . . 63.3(3) ?
B17 B15 B18 . . 61.6(3) ?
B14 B15 B18 . . 64.8(3) ?
B13 B15 B18 . . 117.5(4) ?
B17 B15 B16 . . 65.9(3) ?
B14 B15 B16 . . 115.4(3) ?
B13 B15 B16 . . 62.3(3) ?
B18 B15 B16 . . 116.2(3) ?
B17 B15 B3 . 2_554 109.2(3) ?
B14 B15 B3 . 2_554 126.7(3) ?
B13 B15 B3 . 2_554 115.0(3) ?
B18 B15 B3 . 2_554 123.1(3) ?
B16 B15 B3 . 2_554 106.2(3) ?
B17 B15 Li1 . 2_554 172.7(4) ?
B14 B15 Li1 . 2_554 69.7(3) ?
B13 B15 Li1 . 2_554 66.1(3) ?
B18 B15 Li1 . 2_554 122.3(4) ?
B16 B15 Li1 . 2_554 114.4(3) ?
B3 B15 Li1 2_554 2_554 63.5(2) ?
B17 B15 Mg1 . 2_554 172.7(4) ?
B14 B15 Mg1 . 2_554 69.7(3) ?
B13 B15 Mg1 . 2_554 66.1(3) ?
B18 B15 Mg1 . 2_554 122.3(4) ?
B16 B15 Mg1 . 2_554 114.4(3) ?
B3 B15 Mg1 2_554 2_554 63.5(2) ?
Li1 B15 Mg1 2_554 2_554 0.0 ?
B7 B16 B19 5 . 127.5(5) ?
B7 B16 B13 5 . 121.8(4) ?
B19 B16 B13 . . 106.8(5) ?
B7 B16 B22 5 . 130.5(3) ?
B19 B16 B22 . . 59.6(3) ?
B13 B16 B22 . . 59.6(2) ?
B7 B16 B15 5 . 123.4(3) ?
B19 B16 B15 . . 100.2(4) ?
B13 B16 B15 . . 53.7(2) ?
B22 B16 B15 . . 97.4(3) ?
B7 B16 B17 5 . 122.2(3) ?
B19 B16 B17 . . 62.6(3) ?
B13 B16 B17 . . 98.8(3) ?
B22 B16 B17 . . 104.5(3) ?
B15 B16 B17 . . 51.6(2) ?
B15 B17 B24 . . 96.7(3) ?
B15 B17 B18 . . 61.8(3) ?
B24 B17 B18 . . 120.9(4) ?
B15 B17 B16 . . 62.5(3) ?
B24 B17 B16 . . 98.5(3) ?
B18 B17 B16 . . 113.5(3) ?
B15 B17 B19 . . 103.4(3) ?
B24 B17 B19 . . 131.6(5) ?
B18 B17 B19 . . 107.4(5) ?
B16 B17 B19 . . 56.1(3) ?
B15 B17 B20 . 8_665 104.3(3) ?
B24 B17 B20 . 8_665 154.5(4) ?
B18 B17 B20 . 8_665 60.1(3) ?
B16 B17 B20 . 8_665 103.9(3) ?
B19 B17 B20 . 8_665 57.1(4) ?
B17 B18 B15 . . 56.6(3) ?
B17 B18 B8 . 6_565 110.7(4) ?
B15 B18 B8 . 6_565 119.4(4) ?
B17 B18 B14 . . 104.7(4) ?
B15 B18 B14 . . 55.3(3) ?
B8 B18 B14 6_565 . 127.6(4) ?
B17 B18 B21 . . 110.5(3) ?
B15 B18 B21 . . 101.2(3) ?
B8 B18 B21 6_565 . 133.4(4) ?
B14 B18 B21 . . 58.7(3) ?
B17 B18 B20 . 8_665 65.8(3) ?
B15 B18 B20 . 8_665 104.9(3) ?
B8 B18 B20 6_565 8_665 123.4(4) ?
B14 B18 B20 . 8_665 105.6(3) ?
B21 B18 B20 . 8_665 58.7(3) ?
B16 B19 B16 8_665 . 136.2(8) ?
B16 B19 B22 8_665 . 130.1(2) ?
B16 B19 B22 . . 61.4(2) ?
B16 B19 B22 8_665 8_665 61.4(2) ?
B16 B19 B22 . 8_665 130.1(2) ?
B22 B19 B22 . 8_665 154.4(8) ?
B16 B19 B20 8_665 8_665 105.7(3) ?
B16 B19 B20 . 8_665 112.2(4) ?
B22 B19 B20 . 8_665 102.6(6) ?
B22 B19 B20 8_665 8_665 52.8(3) ?
B16 B19 B20 8_665 . 112.2(4) ?
B16 B19 B20 . . 105.7(3) ?
B22 B19 B20 . . 52.8(3) ?
B22 B19 B20 8_665 . 102.6(6) ?
B20 B19 B20 8_665 . 59.5(5) ?
B16 B19 B17 8_665 8_665 61.3(2) ?
B16 B19 B17 . 8_665 124.7(3) ?
B22 B19 B17 . 8_665 72.0(2) ?
B22 B19 B17 8_665 8_665 104.9(3) ?
B20 B19 B17 8_665 8_665 105.5(5) ?
B20 B19 B17 . 8_665 61.8(3) ?
B16 B19 B17 8_665 . 124.7(3) ?
B16 B19 B17 . . 61.3(2) ?
B22 B19 B17 . . 104.9(3) ?
B22 B19 B17 8_665 . 72.0(2) ?
B20 B19 B17 8_665 . 61.8(3) ?
B20 B19 B17 . . 105.5(5) ?
B17 B19 B17 8_665 . 166.4(8) ?
B22 B20 B23 . . 59.7(3) ?
B22 B20 B21 . 8_665 170.1(4) ?
B23 B20 B21 . 8_665 126.2(3) ?
B22 B20 B21 . . 109.0(3) ?
B23 B20 B21 . . 63.8(3) ?
B21 B20 B21 8_665 . 70.8(3) ?
B22 B20 B20 . 8_665 111.2(3) ?
B23 B20 B20 . 8_665 113.2(4) ?
B21 B20 B20 8_665 8_665 59.8(2) ?
B21 B20 B20 . 8_665 59.0(2) ?
B22 B20 B18 . 8_665 123.2(4) ?
B23 B20 B18 . 8_665 134.9(4) ?
B21 B20 B18 8_665 8_665 59.8(3) ?
B21 B20 B18 . 8_665 126.7(3) ?
B20 B20 B18 8_665 8_665 106.6(4) ?
B22 B20 B19 . . 62.5(3) ?
B23 B20 B19 . . 111.8(3) ?
B21 B20 B19 8_665 . 107.8(3) ?
B21 B20 B19 . . 107.1(3) ?
B20 B20 B19 8_665 . 60.3(2) ?
B18 B20 B19 8_665 . 105.8(3) ?
B22 B20 B17 . 8_665 75.6(3) ?
B23 B20 B17 . 8_665 128.4(3) ?
B21 B20 B17 8_665 8_665 102.1(3) ?
B21 B20 B17 . 8_665 164.6(4) ?
B20 B20 B17 8_665 8_665 105.6(3) ?
B18 B20 B17 8_665 8_665 54.1(3) ?
B19 B20 B17 . 8_665 61.1(2) ?
B24 B21 B14 5_465 . 97.2(3) ?
B24 B21 B25 5_465 4_465 54.1(2) ?
B14 B21 B25 . 4_465 147.6(4) ?
B24 B21 B20 5_465 8_665 153.5(4) ?
B14 B21 B20 . 8_665 109.3(3) ?
B25 B21 B20 4_465 8_665 100.3(3) ?
B24 B21 B20 5_465 . 111.9(3) ?
B14 B21 B20 . . 105.8(3) ?
B25 B21 B20 4_465 . 99.7(3) ?
B20 B21 B20 8_665 . 61.2(3) ?
B24 B21 B18 5_465 . 137.5(4) ?
B14 B21 B18 . . 60.5(3) ?
B25 B21 B18 4_465 . 128.4(3) ?
B20 B21 B18 8_665 . 61.5(3) ?
B20 B21 B18 . . 109.0(3) ?
B24 B21 B23 5_465 . 83.1(3) ?
B14 B21 B23 . . 63.1(3) ?
B25 B21 B23 4_465 . 119.7(3) ?
B20 B21 B23 8_665 . 108.2(3) ?
B20 B21 B23 . . 55.6(2) ?
B18 B21 B23 . . 111.9(3) ?
B24 B21 B21 5_465 8_665 99.5(3) ?
B14 B21 B21 . 8_665 157.9(2) ?
B25 B21 B21 4_465 8_665 54.0(2) ?
B20 B21 B21 8_665 8_665 54.9(2) ?
B20 B21 B21 . 8_665 54.2(2) ?
B18 B21 B21 . 8_665 113.5(3) ?
B23 B21 B21 . 8_665 104.5(3) ?
B20 B22 B23 . . 62.6(3) ?
B20 B22 B19 . . 64.7(4) ?
B23 B22 B19 . . 115.8(5) ?
B20 B22 B13 . . 110.6(3) ?
B23 B22 B13 . . 63.7(3) ?
B19 B22 B13 . . 106.3(3) ?
B20 B22 B16 . . 113.5(3) ?
B23 B22 B16 . . 115.7(3) ?
B19 B22 B16 . . 59.0(3) ?
B13 B22 B16 . . 59.5(2) ?
B20 B22 B14 . 4_455 124.0(4) ?
B23 B22 B14 . 4_455 120.5(3) ?
B19 B22 B14 . 4_455 118.2(4) ?
B13 B22 B14 . 4_455 119.6(3) ?
B16 B22 B14 . 4_455 112.2(3) ?
B20 B22 Mg1 . . 121.5(3) ?
B23 B22 Mg1 . . 64.9(2) ?
B19 B22 Mg1 . . 169.6(3) ?
B13 B22 Mg1 . . 64.2(2) ?
B16 B22 Mg1 . . 110.9(3) ?
B14 B22 Mg1 4_455 . 66.5(2) ?
B22 B23 B20 . . 57.7(2) ?
B22 B23 B13 . . 62.3(3) ?
B20 B23 B13 . . 106.0(3) ?
B22 B23 B2 . 4_455 119.6(3) ?
B20 B23 B2 . 4_455 125.8(3) ?
B13 B23 B2 . 4_455 119.3(3) ?
B22 B23 B21 . . 105.0(3) ?
B20 B23 B21 . . 60.7(2) ?
B13 B23 B21 . . 101.0(3) ?
B2 B23 B21 4_455 . 129.6(3) ?
B22 B23 B14 . . 104.4(3) ?
B20 B23 B14 . . 104.2(3) ?
B13 B23 B14 . . 55.0(2) ?
B2 B23 B14 4_455 . 125.2(3) ?
B21 B23 B14 . . 56.1(2) ?
B22 B23 Mg1 . . 66.7(3) ?
B20 B23 Mg1 . . 118.8(3) ?
B13 B23 Mg1 . . 64.5(2) ?
B2 B23 Mg1 4_455 . 63.9(2) ?
B21 B23 Mg1 . . 165.2(3) ?
B14 B23 Mg1 . . 112.7(3) ?
B25 B24 B21 . 5_565 66.2(3) ?
B25 B24 B17 . . 146.1(4) ?
B21 B24 B17 5_565 . 109.9(3) ?
B25 B24 B1 . 2_554 61.2(3) ?
B21 B24 B1 5_565 2_554 120.7(3) ?
B17 B24 B1 . 2_554 129.0(3) ?
B24 B25 B24 6 . 178.3(6) ?
B24 B25 B21 6 5_565 118.8(4) ?
B24 B25 B21 . 5_565 59.6(3) ?
B24 B25 B21 6 2_654 59.6(3) ?
B24 B25 B21 . 2_654 118.8(4) ?
B21 B25 B21 5_565 2_654 72.1(4) ?
B24 B25 B1 6 2_554 110.4(3) ?
B24 B25 B1 . 2_554 70.7(2) ?
B21 B25 B1 5_565 2_554 123.2(2) ?
B21 B25 B1 2_654 2_554 114.8(2) ?
B24 B25 B1 6 5 70.7(2) ?
B24 B25 B1 . 5 110.4(3) ?
B21 B25 B1 5_565 5 114.8(2) ?
B21 B25 B1 2_654 5 123.2(2) ?
B1 B25 B1 2_554 5 106.7(5) ?
B23 Mg1 B22 . . 48.4(2) ?
B23 Mg1 B2 . 4_455 54.2(2) ?
B22 Mg1 B2 . 4_455 95.8(3) ?
B23 Mg1 B13 . 4_455 119.9(3) ?
B22 Mg1 B13 . 4_455 97.2(3) ?
B2 Mg1 B13 4_455 4_455 94.6(3) ?
B23 Mg1 B12 . 4_455 102.9(3) ?
B22 Mg1 B12 . 4_455 122.3(3) ?
B2 Mg1 B12 4_455 4_455 53.0(2) ?
B13 Mg1 B12 4_455 4_455 49.6(2) ?
B23 Mg1 B13 . . 53.7(2) ?
B22 Mg1 B13 . . 52.6(2) ?
B2 Mg1 B13 4_455 . 101.5(3) ?
B13 Mg1 B13 4_455 . 146.7(3) ?
B12 Mg1 B13 4_455 . 154.5(3) ?
B23 Mg1 B4 . . 112.8(3) ?
B22 Mg1 B4 . . 140.9(3) ?
B2 Mg1 B4 4_455 . 93.5(2) ?
B13 Mg1 B4 4_455 . 119.8(3) ?
B12 Mg1 B4 4_455 . 93.2(3) ?
B13 Mg1 B4 . . 88.3(2) ?
B23 Mg1 B15 . 4_455 138.8(3) ?
B22 Mg1 B15 . 4_455 91.2(3) ?
B2 Mg1 B15 4_455 4_455 141.9(3) ?
B13 Mg1 B15 4_455 4_455 47.3(2) ?
B12 Mg1 B15 4_455 4_455 92.1(2) ?
B13 Mg1 B15 . 4_455 112.2(3) ?
B4 Mg1 B15 . 4_455 104.2(3) ?
B23 Mg1 B3 . . 144.5(3) ?
B22 Mg1 B3 . . 117.5(3) ?
B2 Mg1 B3 4_455 . 144.9(3) ?
B13 Mg1 B3 4_455 . 92.0(2) ?
B12 Mg1 B3 4_455 . 110.2(3) ?
B13 Mg1 B3 . . 91.2(2) ?
B4 Mg1 B3 . . 53.9(2) ?
B15 Mg1 B3 4_455 . 53.7(2) ?
B23 Mg1 B10 . 4_455 96.4(2) ?
B22 Mg1 B10 . 4_455 143.9(3) ?
B2 Mg1 B10 4_455 4_455 49.43(19) ?
B13 Mg1 B10 4_455 4_455 95.3(2) ?
B12 Mg1 B10 4_455 4_455 49.04(19) ?
B13 Mg1 B10 . 4_455 117.3(3) ?
B4 Mg1 B10 . 4_455 50.60(16) ?
B15 Mg1 B10 4_455 4_455 121.6(3) ?
B3 Mg1 B10 . 4_455 95.6(3) ?
B23 Mg1 B14 . 4_455 94.6(3) ?
B22 Mg1 B14 . 4_455 52.6(2) ?
B2 Mg1 B14 4_455 4_455 114.0(3) ?
B13 Mg1 B14 4_455 4_455 48.5(2) ?
B12 Mg1 B14 4_455 4_455 93.3(2) ?
B13 Mg1 B14 . 4_455 98.2(3) ?
B4 Mg1 B14 . 4_455 149.5(3) ?
B15 Mg1 B14 4_455 4_455 45.7(2) ?
B3 Mg1 B14 . 4_455 96.0(3) ?
B10 Mg1 B14 4_455 4_455 142.3(3) ?
B23 Mg1 B12 . . 97.4(2) ?
B22 Mg1 B12 . . 95.4(3) ?
B2 Mg1 B12 4_455 . 122.7(3) ?
B13 Mg1 B12 4_455 . 139.0(3) ?
B12 Mg1 B12 4_455 . 141.7(3) ?
B13 Mg1 B12 . . 48.1(2) ?
B4 Mg1 B12 . . 48.77(18) ?
B15 Mg1 B12 4_455 . 93.6(2) ?
B3 Mg1 B12 . . 47.96(19) ?
B10 Mg1 B12 4_455 . 97.0(2) ?
B14 Mg1 B12 4_455 . 117.2(3) ?
B5 Mg2 B5 . 8 59.5(3) ?
B5 Mg2 B4 . . 54.84(16) ?
B5 Mg2 B4 8 . 108.0(2) ?
B5 Mg2 B4 . 8 108.0(2) ?
B5 Mg2 B4 8 8 54.84(16) ?
B4 Mg2 B4 . 8 162.4(3) ?
B5 Mg2 B10 . 5_455 124.87(18) ?
B5 Mg2 B10 8 5_455 99.95(15) ?
B4 Mg2 B10 . 5_455 140.24(15) ?
B4 Mg2 B10 8 5_455 50.42(11) ?
B5 Mg2 B10 . 4_455 99.95(15) ?
B5 Mg2 B10 8 4_455 124.87(18) ?
B4 Mg2 B10 . 4_455 50.42(11) ?
B4 Mg2 B10 8 4_455 140.24(15) ?
B10 Mg2 B10 5_455 4_455 129.2(3) ?
B5 Mg2 B11 . 5_455 96.75(17) ?
B5 Mg2 B11 8 5_455 124.3(2) ?
B4 Mg2 B11 . 5_455 90.07(14) ?
B4 Mg2 B11 8 5_455 96.84(14) ?
B10 Mg2 B11 5_455 5_455 50.44(15) ?
B10 Mg2 B11 4_455 5_455 107.5(2) ?
B5 Mg2 B11 . 4_455 124.3(2) ?
B5 Mg2 B11 8 4_455 96.75(17) ?
B4 Mg2 B11 . 4_455 96.85(14) ?
B4 Mg2 B11 8 4_455 90.07(14) ?
B10 Mg2 B11 5_455 4_455 107.5(2) ?
B10 Mg2 B11 4_455 4_455 50.44(15) ?
B11 Mg2 B11 5_455 4_455 133.8(3) ?
B5 Mg2 B6 . 8 105.9(3) ?
B5 Mg2 B6 8 8 52.57(18) ?
B4 Mg2 B6 . 8 125.85(18) ?
B4 Mg2 B6 8 8 49.87(15) ?
B10 Mg2 B6 5_455 8 93.55(15) ?
B10 Mg2 B6 4_455 8 95.89(15) ?
B11 Mg2 B6 5_455 8 143.99(19) ?
B11 Mg2 B6 4_455 8 48.83(17) ?
B5 Mg2 B6 . . 52.58(18) ?
B5 Mg2 B6 8 . 105.9(3) ?
B4 Mg2 B6 . . 49.87(15) ?
B4 Mg2 B6 8 . 125.85(18) ?
B10 Mg2 B6 5_455 . 95.89(15) ?
B10 Mg2 B6 4_455 . 93.55(15) ?
B11 Mg2 B6 5_455 . 48.83(17) ?
B11 Mg2 B6 4_455 . 143.99(19) ?
B6 Mg2 B6 8 . 157.9(4) ?
B5 Mg2 B9 . 5_455 141.46(16) ?
B5 Mg2 B9 8 5_455 145.64(17) ?
B4 Mg2 B9 . 5_455 105.24(19) ?
B4 Mg2 B9 8 5_455 91.22(19) ?
B10 Mg2 B9 5_455 5_455 46.92(17) ?
B10 Mg2 B9 4_455 5_455 83.6(2) ?
B11 Mg2 B9 5_455 5_455 46.85(17) ?
B11 Mg2 B9 4_455 5_455 87.5(2) ?
B6 Mg2 B9 8 5_455 111.9(2) ?
B6 Mg2 B9 . 5_455 89.01(19) ?
B5 Mg2 B9 . 4_455 145.64(17) ?
B5 Mg2 B9 8 4_455 141.46(16) ?
B4 Mg2 B9 . 4_455 91.22(19) ?
B4 Mg2 B9 8 4_455 105.24(19) ?
B10 Mg2 B9 5_455 4_455 83.6(2) ?
B10 Mg2 B9 4_455 4_455 46.92(17) ?
B11 Mg2 B9 5_455 4_455 87.5(2) ?
B11 Mg2 B9 4_455 4_455 46.85(17) ?
B6 Mg2 B9 8 4_455 89.01(19) ?
B6 Mg2 B9 . 4_455 111.9(2) ?
B9 Mg2 B9 5_455 4_455 44.4(3) ?

loop_
_geom_bond_atom_site_label_1
_geom_bond_atom_site_label_2
_geom_bond_site_symmetry_2
_geom_bond_distance
_geom_bond_publ_flag
B1 B5 . 1.712(6) ?
B1 B3 . 1.739(7) ?
B1 B11 . 1.793(6) ?
B1 B25 4_455 1.867(6) ?
B1 B7 . 1.875(7) ?
B1 B9 . 1.892(6) ?
B1 B24 4_455 2.010(7) ?
B2 B10 . 1.756(6) ?
B2 B6 . 1.780(7) ?
B2 B8 . 1.813(8) ?
B2 B4 . 1.847(5) ?
B2 B12 . 1.855(7) ?
B2 B23 2_554 1.873(6) ?
B2 Li1 2_554 2.076(7) ?
B2 Mg1 2_554 2.076(7) ?
B3 B11 . 1.642(6) ?
B3 B12 . 1.749(6) ?
B3 B5 . 1.752(6) ?
B3 B15 4_455 1.894(7) ?
B3 B4 . 1.899(6) ?
B3 Mg1 . 2.103(6) ?
B4 B12 . 1.771(5) ?
B4 B10 4_455 1.799(4) ?
B4 B5 . 1.811(5) ?
B4 B6 . 1.813(6) ?
B4 Mg2 . 2.080(3) ?
B4 Mg1 . 2.087(6) ?
B5 B7 . 1.717(6) ?
B5 B5 8 1.807(7) ?
B5 B6 . 1.820(6) ?
B5 Mg2 . 1.820(6) ?
B6 B8 . 1.739(9) ?
B6 B11 5_455 1.805(6) ?
B6 B7 . 1.823(7) ?
B6 Mg2 . 2.212(5) ?
B7 B16 5_455 1.643(7) ?
B7 B8 . 1.827(8) ?
B7 B9 . 1.835(7) ?
B8 B18 6_455 1.768(9) ?
B8 B10 . 1.793(7) ?
B8 B9 . 1.810(9) ?
B9 B9 6 1.833(10) ?
B9 B10 . 1.838(6) ?
B9 B11 . 1.838(7) ?
B9 Li2 2_554 2.427(7) ?
B9 Mg2 2_554 2.427(7) ?
B10 B12 . 1.746(5) ?
B10 B4 2_554 1.799(4) ?
B10 B11 . 1.831(5) ?
B10 Li1 2_554 2.123(6) ?
B10 Mg1 2_554 2.123(6) ?
B10 Li2 2_554 2.142(4) ?
B10 Mg2 2_554 2.142(4) ?
B11 B12 . 1.670(6) ?
B11 B6 5 1.805(6) ?
B11 Li2 2_554 2.154(5) ?
B11 Mg2 2_554 2.154(5) ?
B12 B13 . 1.747(6) ?
B12 Li1 2_554 2.083(6) ?
B12 Mg1 2_554 2.083(6) ?
B12 Mg1 . 2.196(6) ?
B13 B15 . 1.675(7) ?
B13 B14 . 1.749(7) ?
B13 B16 . 1.840(7) ?
B13 B22 . 1.842(6) ?
B13 B23 . 1.863(6) ?
B13 Li1 2_554 2.083(6) ?
B13 Mg1 2_554 2.083(6) ?
B13 Mg1 . 2.086(6) ?
B14 B15 . 1.656(7) ?
B14 B21 . 1.790(7) ?
B14 B18 . 1.824(7) ?
B14 B22 2_554 1.879(7) ?
B14 B23 . 1.923(6) ?
B14 Li1 2_554 2.169(7) ?
B14 Mg1 2_554 2.169(7) ?
B15 B17 . 1.652(7) ?
B15 B18 . 1.743(7) ?
B15 B16 . 1.870(6) ?
B15 B3 2_554 1.894(7) ?
B15 Li1 2_554 2.089(6) ?
B15 Mg1 2_554 2.089(6) ?
B16 B7 5 1.643(7) ?
B16 B19 . 1.821(7) ?
B16 B22 . 1.866(6) ?
B16 B17 . 1.925(7) ?
B17 B24 . 1.724(7) ?
B17 B18 . 1.741(8) ?
B17 B19 . 1.948(5) ?
B17 B20 8_665 1.961(7) ?
B18 B8 6_565 1.768(9) ?
B18 B21 . 1.831(7) ?
B18 B20 8_665 1.862(7) ?
B19 B16 8_665 1.820(7) ?
B19 B22 . 1.832(5) ?
B19 B22 8_665 1.832(5) ?
B19 B20 8_665 1.868(12) ?
B19 B20 . 1.868(12) ?
B19 B17 8_665 1.948(5) ?
B20 B22 . 1.646(6) ?
B20 B23 . 1.729(6) ?
B20 B21 8_665 1.811(7) ?
B20 B21 . 1.827(6) ?
B20 B20 8_665 1.852(9) ?
B20 B18 8_665 1.862(7) ?
B20 B17 8_665 1.961(7) ?
B21 B24 5_465 1.689(7) ?
B21 B25 4_465 1.792(7) ?
B21 B20 8_665 1.811(7) ?
B21 B23 . 1.880(6) ?
B21 B21 8_665 2.108(9) ?
B22 B23 . 1.682(6) ?
B22 B14 4_455 1.879(7) ?
B22 Mg1 . 2.067(7) ?
B23 B2 4_455 1.873(6) ?
B23 Mg1 . 2.038(6) ?
B24 B25 . 1.587(5) ?
B24 B21 5_565 1.689(7) ?
B24 B1 2_554 2.010(7) ?
B25 B24 6 1.587(5) ?
B25 B21 5_565 1.792(7) ?
B25 B21 2_654 1.792(7) ?
B25 B1 2_554 1.867(6) ?
B25 B1 5 1.867(6) ?
Mg1 B2 4_455 2.076(7) ?
Mg1 B13 4_455 2.083(6) ?
Mg1 B12 4_455 2.083(6) ?
Mg1 B15 4_455 2.089(6) ?
Mg1 B10 4_455 2.123(6) ?
Mg1 B14 4_455 2.169(7) ?
Mg2 B5 8 1.820(6) ?
Mg2 B4 8 2.081(3) ?
Mg2 B10 5_455 2.142(4) ?
Mg2 B10 4_455 2.142(4) ?
Mg2 B11 5_455 2.154(5) ?
Mg2 B11 4_455 2.154(5) ?
Mg2 B6 8 2.212(5) ?
Mg2 B9 5_455 2.427(7) ?
Mg2 B9 4_455 2.427(7) ?

loop_
_geom_torsion_atom_site_label_1
_geom_torsion_atom_site_label_2
_geom_torsion_atom_site_label_3
_geom_torsion_atom_site_label_4
_geom_torsion_site_symmetry_1
_geom_torsion_site_symmetry_2
_geom_torsion_site_symmetry_3
_geom_torsion_site_symmetry_4
_geom_torsion
_geom_torsion_publ_flag
B5 B1 B3 B11 . . . . -130.2(3) ?
B25 B1 B3 B11 4_455 . . . 137.1(4) ?
B7 B1 B3 B11 . . . . -95.9(3) ?
B9 B1 B3 B11 . . . . -35.0(3) ?
B24 B1 B3 B11 4_455 . . . 105.8(3) ?
B5 B1 B3 B12 . . . . -93.4(3) ?
B11 B1 B3 B12 . . . . 36.7(3) ?
B25 B1 B3 B12 4_455 . . . 173.9(4) ?
B7 B1 B3 B12 . . . . -59.2(4) ?
B9 B1 B3 B12 . . . . 1.8(4) ?
B24 B1 B3 B12 4_455 . . . 142.5(3) ?
B11 B1 B3 B5 . . . . 130.2(3) ?
B25 B1 B3 B5 4_455 . . . -92.7(4) ?
B7 B1 B3 B5 . . . . 34.3(3) ?
B9 B1 B3 B5 . . . . 95.2(3) ?
B24 B1 B3 B5 4_455 . . . -124.1(3) ?
B5 B1 B3 B15 . . . 4_455 119.5(4) ?
B11 B1 B3 B15 . . . 4_455 -110.3(4) ?
B25 B1 B3 B15 4_455 . . 4_455 26.8(6) ?
B7 B1 B3 B15 . . . 4_455 153.8(3) ?
B9 B1 B3 B15 . . . 4_455 -145.3(3) ?
B24 B1 B3 B15 4_455 . . 4_455 -4.5(4) ?
B5 B1 B3 B4 . . . . -31.2(3) ?
B11 B1 B3 B4 . . . . 98.9(3) ?
B25 B1 B3 B4 4_455 . . . -123.9(4) ?
B7 B1 B3 B4 . . . . 3.0(4) ?
B9 B1 B3 B4 . . . . 64.0(4) ?
B24 B1 B3 B4 4_455 . . . -155.3(3) ?
B10 B2 B4 B12 . . . . 33.4(3) ?
B6 B2 B4 B12 . . . . 133.0(3) ?
B8 B2 B4 B12 . . . . 96.2(4) ?
B23 B2 B4 B12 2_554 . . . -106.0(4) ?
Li1 B2 B4 B12 2_554 . . . -36.9(3) ?
Mg1 B2 B4 B12 2_554 . . . -36.9(3) ?
B10 B2 B4 B10 . . . 4_455 153.1(3) ?
B6 B2 B4 B10 . . . 4_455 -107.3(4) ?
B8 B2 B4 B10 . . . 4_455 -144.1(4) ?
B12 B2 B4 B10 . . . 4_455 119.7(4) ?
B23 B2 B4 B10 2_554 . . 4_455 13.7(6) ?
Li1 B2 B4 B10 2_554 . . 4_455 82.7(4) ?
Mg1 B2 B4 B10 2_554 . . 4_455 82.7(4) ?
B10 B2 B4 B5 . . . . -60.2(3) ?
B6 B2 B4 B5 . . . . 39.4(3) ?
B8 B2 B4 B5 . . . . 2.6(4) ?
B12 B2 B4 B5 . . . . -93.6(3) ?
B23 B2 B4 B5 2_554 . . . 160.4(3) ?
Li1 B2 B4 B5 2_554 . . . -130.5(3) ?
Mg1 B2 B4 B5 2_554 . . . -130.5(3) ?
B10 B2 B4 B6 . . . . -99.6(3) ?
B8 B2 B4 B6 . . . . -36.8(3) ?
B12 B2 B4 B6 . . . . -133.0(3) ?
B23 B2 B4 B6 2_554 . . . 121.0(4) ?
Li1 B2 B4 B6 2_554 . . . -169.9(4) ?
Mg1 B2 B4 B6 2_554 . . . -169.9(4) ?
B10 B2 B4 B3 . . . . -1.4(3) ?
B6 B2 B4 B3 . . . . 98.2(3) ?
B8 B2 B4 B3 . . . . 61.5(4) ?
B12 B2 B4 B3 . . . . -34.8(3) ?
B23 B2 B4 B3 2_554 . . . -140.8(3) ?
Li1 B2 B4 B3 2_554 . . . -71.7(3) ?
Mg1 B2 B4 B3 2_554 . . . -71.7(3) ?
B10 B2 B4 Mg2 . . . . -118.2(3) ?
B6 B2 B4 Mg2 . . . . -18.6(3) ?
B8 B2 B4 Mg2 . . . . -55.3(4) ?
B12 B2 B4 Mg2 . . . . -151.6(3) ?
B23 B2 B4 Mg2 2_554 . . . 102.4(4) ?
Li1 B2 B4 Mg2 2_554 . . . 171.5(3) ?
Mg1 B2 B4 Mg2 2_554 . . . 171.5(3) ?
B10 B2 B4 Mg1 . . . . 67.8(4) ?
B6 B2 B4 Mg1 . . . . 167.4(3) ?
B8 B2 B4 Mg1 . . . . 130.6(4) ?
B12 B2 B4 Mg1 . . . . 34.4(3) ?
B23 B2 B4 Mg1 2_554 . . . -71.6(5) ?
Li1 B2 B4 Mg1 2_554 . . . -2.5(4) ?
Mg1 B2 B4 Mg1 2_554 . . . -2.5(4) ?
B11 B3 B4 B12 . . . . -35.1(3) ?
B1 B3 B4 B12 . . . . -102.8(3) ?
B5 B3 B4 B12 . . . . -133.8(3) ?
B15 B3 B4 B12 4_455 . . . 105.9(4) ?
Mg1 B3 B4 B12 . . . . 81.0(3) ?
B11 B3 B4 B10 . . . 4_455 -157.5(3) ?
B1 B3 B4 B10 . . . 4_455 134.8(3) ?
B12 B3 B4 B10 . . . 4_455 -122.5(3) ?
B5 B3 B4 B10 . . . 4_455 103.8(3) ?
B15 B3 B4 B10 4_455 . . 4_455 -16.5(4) ?
Mg1 B3 B4 B10 . . . 4_455 -41.4(3) ?
B11 B3 B4 B5 . . . . 98.7(3) ?
B1 B3 B4 B5 . . . . 31.0(3) ?
B12 B3 B4 B5 . . . . 133.8(3) ?
B15 B3 B4 B5 4_455 . . . -120.3(4) ?
Mg1 B3 B4 B5 . . . . -145.2(3) ?
B11 B3 B4 B6 . . . . 62.7(4) ?
B1 B3 B4 B6 . . . . -4.9(4) ?
B12 B3 B4 B6 . . . . 97.8(3) ?
B5 B3 B4 B6 . . . . -35.9(3) ?
B15 B3 B4 B6 4_455 . . . -156.3(3) ?
Mg1 B3 B4 B6 . . . . 178.9(3) ?
B11 B3 B4 B2 . . . . 1.8(4) ?
B1 B3 B4 B2 . . . . -65.9(4) ?
B12 B3 B4 B2 . . . . 36.8(3) ?
B5 B3 B4 B2 . . . . -96.9(3) ?
B15 B3 B4 B2 4_455 . . . 142.8(3) ?
Mg1 B3 B4 B2 . . . . 117.9(3) ?
B11 B3 B4 Mg2 . . . . 133.5(3) ?
B1 B3 B4 Mg2 . . . . 65.9(3) ?
B12 B3 B4 Mg2 . . . . 168.6(3) ?
B5 B3 B4 Mg2 . . . . 34.85(19) ?
B15 B3 B4 Mg2 4_455 . . . -85.5(3) ?
Mg1 B3 B4 Mg2 . . . . -110.4(2) ?
B11 B3 B4 Mg1 . . . . -116.1(3) ?
B1 B3 B4 Mg1 . . . . 176.2(3) ?
B12 B3 B4 Mg1 . . . . -81.0(3) ?
B5 B3 B4 Mg1 . . . . 145.2(3) ?
B15 B3 B4 Mg1 4_455 . . . 24.9(3) ?
B3 B1 B5 B7 . . . . 140.2(3) ?
B11 B1 B5 B7 . . . . 100.4(3) ?
B25 B1 B5 B7 4_455 . . . -104.0(3) ?
B9 B1 B5 B7 . . . . 39.3(3) ?
B24 B1 B5 B7 4_455 . . . -154.9(4) ?
B11 B1 B5 B3 . . . . -39.8(3) ?
B25 B1 B5 B3 4_455 . . . 115.8(3) ?
B7 B1 B5 B3 . . . . -140.2(3) ?
B9 B1 B5 B3 . . . . -100.9(3) ?
B24 B1 B5 B3 4_455 . . . 65.0(3) ?
B3 B1 B5 B5 . . . 8 -108.0(4) ?
B11 B1 B5 B5 . . . 8 -147.9(3) ?
B25 B1 B5 B5 4_455 . . 8 7.8(4) ?
B7 B1 B5 B5 . . . 8 111.8(4) ?
B9 B1 B5 B5 . . . 8 151.0(3) ?
B24 B1 B5 B5 4_455 . . 8 -43.1(4) ?
B3 B1 B5 B4 . . . . 34.5(3) ?
B11 B1 B5 B4 . . . . -5.4(4) ?
B25 B1 B5 B4 4_455 . . . 150.3(2) ?
B7 B1 B5 B4 . . . . -105.7(3) ?
B9 B1 B5 B4 . . . . -66.4(4) ?
B24 B1 B5 B4 4_455 . . . 99.4(3) ?
B3 B1 B5 B6 . . . . 101.8(3) ?
B11 B1 B5 B6 . . . . 61.9(4) ?
B25 B1 B5 B6 4_455 . . . -142.4(3) ?
B7 B1 B5 B6 . . . . -38.4(3) ?
B9 B1 B5 B6 . . . . 0.9(4) ?
B24 B1 B5 B6 4_455 . . . 166.7(3) ?
B3 B1 B5 Mg2 . . . . -83.5(15) ?
B11 B1 B5 Mg2 . . . . -123.3(14) ?
B25 B1 B5 Mg2 4_455 . . . 32.3(16) ?
B7 B1 B5 Mg2 . . . . 136.3(15) ?
B9 B1 B5 Mg2 . . . . 175.6(14) ?
B24 B1 B5 Mg2 4_455 . . . -18.6(16) ?
B11 B3 B5 B1 . . . . 45.5(3) ?
B12 B3 B5 B1 . . . . 106.5(3) ?
B15 B3 B5 B1 4_455 . . . -108.2(4) ?
B4 B3 B5 B1 . . . . 145.5(3) ?
Mg1 B3 B5 B1 . . . . 178.9(3) ?
B11 B3 B5 B7 . . . . 5.5(4) ?
B1 B3 B5 B7 . . . . -40.0(3) ?
B12 B3 B5 B7 . . . . 66.5(4) ?
B15 B3 B5 B7 4_455 . . . -148.2(4) ?
B4 B3 B5 B7 . . . . 105.5(3) ?
Mg1 B3 B5 B7 . . . . 138.9(3) ?
B11 B3 B5 B5 . . . 8 145.2(2) ?
B1 B3 B5 B5 . . . 8 99.7(2) ?
B12 B3 B5 B5 . . . 8 -153.8(2) ?
B15 B3 B5 B5 4_455 . . 8 -8.4(5) ?
B4 B3 B5 B5 . . . 8 -114.8(2) ?
Mg1 B3 B5 B5 . . . 8 -81.3(3) ?
B11 B3 B5 B4 . . . . -100.0(3) ?
B1 B3 B5 B4 . . . . -145.5(3) ?
B12 B3 B5 B4 . . . . -39.0(3) ?
B15 B3 B5 B4 4_455 . . . 106.4(4) ?
Mg1 B3 B5 B4 . . . . 33.4(3) ?
B11 B3 B5 B6 . . . . -62.6(4) ?
B1 B3 B5 B6 . . . . -108.1(3) ?
B12 B3 B5 B6 . . . . -1.6(4) ?
B15 B3 B5 B6 4_455 . . . 143.7(4) ?
B4 B3 B5 B6 . . . . 37.4(3) ?
Mg1 B3 B5 B6 . . . . 70.8(4) ?
B11 B3 B5 Mg2 . . . . -146.7(3) ?
B1 B3 B5 Mg2 . . . . 167.9(3) ?
B12 B3 B5 Mg2 . . . . -85.6(3) ?
B15 B3 B5 Mg2 4_455 . . . 59.7(5) ?
B4 B3 B5 Mg2 . . . . -46.6(2) ?
Mg1 B3 B5 Mg2 . . . . -13.2(4) ?
B12 B4 B5 B1 . . . . 4.9(4) ?
B10 B4 B5 B1 4_455 . . . -138.4(3) ?
B6 B4 B5 B1 . . . . 106.4(3) ?
B2 B4 B5 B1 . . . . 68.0(3) ?
B3 B4 B5 B1 . . . . -33.0(3) ?
Mg2 B4 B5 B1 . . . . -169.9(3) ?
Mg1 B4 B5 B1 . . . . -66.3(3) ?
B12 B4 B5 B7 . . . . -68.9(3) ?
B10 B4 B5 B7 4_455 . . . 147.8(3) ?
B6 B4 B5 B7 . . . . 32.6(3) ?
B2 B4 B5 B7 . . . . -5.7(4) ?
B3 B4 B5 B7 . . . . -106.8(3) ?
Mg2 B4 B5 B7 . . . . 116.3(3) ?
Mg1 B4 B5 B7 . . . . -140.0(3) ?
B12 B4 B5 B3 . . . . 37.9(3) ?
B10 B4 B5 B3 4_455 . . . -105.4(3) ?
B6 B4 B5 B3 . . . . 139.5(3) ?
B2 B4 B5 B3 . . . . 101.1(3) ?
Mg2 B4 B5 B3 . . . . -136.9(2) ?
Mg1 B4 B5 B3 . . . . -33.2(3) ?
B12 B4 B5 B5 . . . 8 142.7(3) ?
B10 B4 B5 B5 4_455 . . 8 -0.7(4) ?
B6 B4 B5 B5 . . . 8 -115.8(4) ?
B2 B4 B5 B5 . . . 8 -154.2(3) ?
B3 B4 B5 B5 . . . 8 104.8(4) ?
Mg2 B4 B5 B5 . . . 8 -32.1(2) ?
Mg1 B4 B5 B5 . . . 8 71.5(4) ?
B12 B4 B5 B6 . . . . -101.6(3) ?
B10 B4 B5 B6 4_455 . . . 115.1(3) ?
B2 B4 B5 B6 . . . . -38.4(3) ?
B3 B4 B5 B6 . . . . -139.5(3) ?
Mg2 B4 B5 B6 . . . . 83.7(2) ?
Mg1 B4 B5 B6 . . . . -172.7(3) ?
B12 B4 B5 Mg2 . . . . 174.8(2) ?
B10 B4 B5 Mg2 4_455 . . . 31.4(2) ?
B6 B4 B5 Mg2 . . . . -83.7(2) ?
B2 B4 B5 Mg2 . . . . -122.1(2) ?
B3 B4 B5 Mg2 . . . . 136.9(2) ?
Mg1 B4 B5 Mg2 . . . . 103.6(2) ?
B10 B2 B6 B8 . . . . -38.3(4) ?
B4 B2 B6 B8 . . . . -137.1(4) ?
B12 B2 B6 B8 . . . . -98.0(4) ?
B23 B2 B6 B8 2_554 . . . 112.1(5) ?
Li1 B2 B6 B8 2_554 . . . -91.9(15) ?
Mg1 B2 B6 B8 2_554 . . . -91.9(15) ?
B10 B2 B6 B11 . . . 5_455 -164.7(4) ?
B8 B2 B6 B11 . . . 5_455 -126.4(5) ?
B4 B2 B6 B11 . . . 5_455 96.5(4) ?
B12 B2 B6 B11 . . . 5_455 135.6(4) ?
B23 B2 B6 B11 2_554 . . 5_455 -14.3(6) ?
Li1 B2 B6 B11 2_554 . . 5_455 141.7(14) ?
Mg1 B2 B6 B11 2_554 . . 5_455 141.7(14) ?
B10 B2 B6 B4 . . . . 98.8(3) ?
B8 B2 B6 B4 . . . . 137.1(4) ?
B12 B2 B6 B4 . . . . 39.1(3) ?
B23 B2 B6 B4 2_554 . . . -110.8(4) ?
Li1 B2 B6 B4 2_554 . . . 45.2(15) ?
Mg1 B2 B6 B4 2_554 . . . 45.2(15) ?
B10 B2 B6 B5 . . . . 59.1(4) ?
B8 B2 B6 B5 . . . . 97.3(4) ?
B4 B2 B6 B5 . . . . -39.8(3) ?
B12 B2 B6 B5 . . . . -0.7(4) ?
B23 B2 B6 B5 2_554 . . . -150.5(4) ?
Li1 B2 B6 B5 2_554 . . . 5.4(16) ?
Mg1 B2 B6 B5 2_554 . . . 5.4(16) ?
B10 B2 B6 B7 . . . . -0.9(4) ?
B8 B2 B6 B7 . . . . 37.4(4) ?
B4 B2 B6 B7 . . . . -99.8(3) ?
B12 B2 B6 B7 . . . . -60.7(4) ?
B23 B2 B6 B7 2_554 . . . 149.5(4) ?
Li1 B2 B6 B7 2_554 . . . -54.6(16) ?
Mg1 B2 B6 B7 2_554 . . . -54.6(16) ?
B10 B2 B6 Mg2 . . . . 115.5(4) ?
B8 B2 B6 Mg2 . . . . 153.8(5) ?
B4 B2 B6 Mg2 . . . . 16.7(3) ?
B12 B2 B6 Mg2 . . . . 55.8(4) ?
B23 B2 B6 Mg2 2_554 . . . -94.1(5) ?
Li1 B2 B6 Mg2 2_554 . . . 61.9(16) ?
Mg1 B2 B6 Mg2 2_554 . . . 61.9(16) ?
B12 B4 B6 B8 . . . . -1.9(4) ?
B10 B4 B6 B8 4_455 . . . 162.9(3) ?
B5 B4 B6 B8 . . . . -95.3(4) ?
B2 B4 B6 B8 . . . . 39.9(4) ?
B3 B4 B6 B8 . . . . -61.0(4) ?
Mg2 B4 B6 B8 . . . . -156.4(4) ?
Mg1 B4 B6 B8 . . . . -55.5(15) ?
B12 B4 B6 B2 . . . . -41.8(3) ?
B10 B4 B6 B2 4_455 . . . 123.0(3) ?
B5 B4 B6 B2 . . . . -135.1(3) ?
B3 B4 B6 B2 . . . . -100.9(3) ?
Mg2 B4 B6 B2 . . . . 163.7(3) ?
Mg1 B4 B6 B2 . . . . -95.4(14) ?
B12 B4 B6 B11 . . . 5_455 -164.9(3) ?
B10 B4 B6 B11 4_455 . . 5_455 -0.1(4) ?
B5 B4 B6 B11 . . . 5_455 101.8(3) ?
B2 B4 B6 B11 . . . 5_455 -123.1(4) ?
B3 B4 B6 B11 . . . 5_455 136.0(3) ?
Mg2 B4 B6 B11 . . . 5_455 40.6(3) ?
Mg1 B4 B6 B11 . . . 5_455 141.6(13) ?
B12 B4 B6 B5 . . . . 93.4(3) ?
B10 B4 B6 B5 4_455 . . . -101.9(3) ?
B2 B4 B6 B5 . . . . 135.1(3) ?
B3 B4 B6 B5 . . . . 34.2(2) ?
Mg2 B4 B6 B5 . . . . -61.1(2) ?
Mg1 B4 B6 B5 . . . . 39.8(14) ?
B12 B4 B6 B7 . . . . 63.9(3) ?
B10 B4 B6 B7 4_455 . . . -131.3(3) ?
B5 B4 B6 B7 . . . . -29.4(3) ?
B2 B4 B6 B7 . . . . 105.7(3) ?
B3 B4 B6 B7 . . . . 4.8(4) ?
Mg2 B4 B6 B7 . . . . -90.6(3) ?
Mg1 B4 B6 B7 . . . . 10.3(15) ?
B12 B4 B6 Mg2 . . . . 154.5(3) ?
B10 B4 B6 Mg2 4_455 . . . -40.7(3) ?
B5 B4 B6 Mg2 . . . . 61.1(2) ?
B2 B4 B6 Mg2 . . . . -163.7(3) ?
B3 B4 B6 Mg2 . . . . 95.4(2) ?
Mg1 B4 B6 Mg2 . . . . 100.9(14) ?
B1 B5 B6 B8 . . . . -0.3(5) ?
B7 B5 B6 B8 . . . . -40.4(4) ?
B3 B5 B6 B8 . . . . 66.2(4) ?
B5 B5 B6 B8 8 . . . -145.2(4) ?
B4 B5 B6 B8 . . . . 105.5(4) ?
Mg2 B5 B6 B8 . . . . -179.3(4) ?
B1 B5 B6 B2 . . . . -65.0(4) ?
B7 B5 B6 B2 . . . . -105.1(3) ?
B3 B5 B6 B2 . . . . 1.5(4) ?
B5 B5 B6 B2 8 . . . 150.1(3) ?
B4 B5 B6 B2 . . . . 40.7(3) ?
Mg2 B5 B6 B2 . . . . 116.0(3) ?
B1 B5 B6 B11 . . . 5_455 150.3(3) ?
B7 B5 B6 B11 . . . 5_455 110.2(4) ?
B3 B5 B6 B11 . . . 5_455 -143.2(3) ?
B5 B5 B6 B11 8 . . 5_455 5.4(5) ?
B4 B5 B6 B11 . . . 5_455 -103.9(3) ?
Mg2 B5 B6 B11 . . . 5_455 -28.7(3) ?
B1 B5 B6 B4 . . . . -105.8(3) ?
B7 B5 B6 B4 . . . . -145.9(3) ?
B3 B5 B6 B4 . . . . -39.2(3) ?
B5 B5 B6 B4 8 . . . 109.3(3) ?
Mg2 B5 B6 B4 . . . . 75.26(18) ?
B1 B5 B6 B7 . . . . 40.1(3) ?
B3 B5 B6 B7 . . . . 106.6(3) ?
B5 B5 B6 B7 8 . . . -104.8(4) ?
B4 B5 B6 B7 . . . . 145.9(3) ?
Mg2 B5 B6 B7 . . . . -138.9(3) ?
B1 B5 B6 Mg2 . . . . 179.0(3) ?
B7 B5 B6 Mg2 . . . . 138.9(3) ?
B3 B5 B6 Mg2 . . . . -114.5(3) ?
B5 B5 B6 Mg2 8 . . . 34.1(3) ?
B4 B5 B6 Mg2 . . . . -75.26(18) ?
B1 B5 B7 B16 . . . 5_455 112.5(5) ?
B3 B5 B7 B16 . . . 5_455 150.0(4) ?
B5 B5 B7 B16 8 . . 5_455 11.2(5) ?
B4 B5 B7 B16 . . . 5_455 -138.7(4) ?
B6 B5 B7 B16 . . . 5_455 -106.8(5) ?
Mg2 B5 B7 B16 . . . 5_455 -58.9(5) ?
B1 B5 B7 B6 . . . . -140.7(3) ?
B3 B5 B7 B6 . . . . -103.1(3) ?
B5 B5 B7 B6 8 . . . 118.0(3) ?
B4 B5 B7 B6 . . . . -31.9(3) ?
Mg2 B5 B7 B6 . . . . 48.0(3) ?
B1 B5 B7 B8 . . . . -102.5(4) ?
B3 B5 B7 B8 . . . . -65.0(4) ?
B5 B5 B7 B8 8 . . . 156.2(3) ?
B4 B5 B7 B8 . . . . 6.3(4) ?
B6 B5 B7 B8 . . . . 38.2(3) ?
Mg2 B5 B7 B8 . . . . 86.2(4) ?
B1 B5 B7 B9 . . . . -41.2(3) ?
B3 B5 B7 B9 . . . . -3.6(4) ?
B5 B5 B7 B9 8 . . . -142.4(2) ?
B4 B5 B7 B9 . . . . 67.6(4) ?
B6 B5 B7 B9 . . . . 99.6(3) ?
Mg2 B5 B7 B9 . . . . 147.5(3) ?
B3 B5 B7 B1 . . . . 37.6(3) ?
B5 B5 B7 B1 8 . . . -101.3(2) ?
B4 B5 B7 B1 . . . . 108.8(3) ?
B6 B5 B7 B1 . . . . 140.7(3) ?
Mg2 B5 B7 B1 . . . . -171.3(3) ?
B8 B6 B7 B16 . . . 5_455 -106.1(5) ?
B2 B6 B7 B16 . . . 5_455 -143.6(3) ?
B11 B6 B7 B16 5_455 . . 5_455 22.1(5) ?
B4 B6 B7 B16 . . . 5_455 150.1(3) ?
B5 B6 B7 B16 . . . 5_455 119.4(4) ?
Mg2 B6 B7 B16 . . . 5_455 87.4(4) ?
B8 B6 B7 B5 . . . . 134.5(4) ?
B2 B6 B7 B5 . . . . 97.0(3) ?
B11 B6 B7 B5 5_455 . . . -97.3(4) ?
B4 B6 B7 B5 . . . . 30.7(3) ?
Mg2 B6 B7 B5 . . . . -32.0(2) ?
B2 B6 B7 B8 . . . . -37.5(4) ?
B11 B6 B7 B8 5_455 . . . 128.2(5) ?
B4 B6 B7 B8 . . . . -103.8(4) ?
B5 B6 B7 B8 . . . . -134.5(4) ?
Mg2 B6 B7 B8 . . . . -166.5(4) ?
B8 B6 B7 B9 . . . . 36.6(4) ?
B2 B6 B7 B9 . . . . -0.9(4) ?
B11 B6 B7 B9 5_455 . . . 164.8(3) ?
B4 B6 B7 B9 . . . . -67.2(4) ?
B5 B6 B7 B9 . . . . -98.0(3) ?
Mg2 B6 B7 B9 . . . . -129.9(3) ?
B8 B6 B7 B1 . . . . 100.7(4) ?
B2 B6 B7 B1 . . . . 63.2(4) ?
B11 B6 B7 B1 5_455 . . . -131.1(3) ?
B4 B6 B7 B1 . . . . -3.1(4) ?
B5 B6 B7 B1 . . . . -33.8(3) ?
Mg2 B6 B7 B1 . . . . -65.8(3) ?
B5 B1 B7 B16 . . . 5_455 -115.0(4) ?
B3 B1 B7 B16 . . . 5_455 -151.0(4) ?
B11 B1 B7 B16 . . . 5_455 151.3(4) ?
B25 B1 B7 B16 4_455 . . 5_455 -18.5(5) ?
B9 B1 B7 B16 . . . 5_455 111.8(4) ?
B24 B1 B7 B16 4_455 . . 5_455 -38.5(10) ?
B3 B1 B7 B5 . . . . -36.0(3) ?
B11 B1 B7 B5 . . . . -93.7(3) ?
B25 B1 B7 B5 4_455 . . . 96.5(3) ?
B9 B1 B7 B5 . . . . -133.2(3) ?
B24 B1 B7 B5 4_455 . . . 76.5(8) ?
B5 B1 B7 B6 . . . . 35.9(3) ?
B3 B1 B7 B6 . . . . 0.0(4) ?
B11 B1 B7 B6 . . . . -57.8(4) ?
B25 B1 B7 B6 4_455 . . . 132.5(3) ?
B9 B1 B7 B6 . . . . -97.3(3) ?
B24 B1 B7 B6 4_455 . . . 112.4(8) ?
B5 B1 B7 B8 . . . . 96.2(4) ?
B3 B1 B7 B8 . . . . 60.2(4) ?
B11 B1 B7 B8 . . . . 2.4(4) ?
B25 B1 B7 B8 4_455 . . . -167.3(4) ?
B9 B1 B7 B8 . . . . -37.1(3) ?
B24 B1 B7 B8 4_455 . . . 172.6(8) ?
B5 B1 B7 B9 . . . . 133.2(3) ?
B3 B1 B7 B9 . . . . 97.3(4) ?
B11 B1 B7 B9 . . . . 39.5(3) ?
B25 B1 B7 B9 4_455 . . . -130.2(4) ?
B24 B1 B7 B9 4_455 . . . -150.3(9) ?
B2 B6 B8 B18 . . . 6_455 -111.2(5) ?
B11 B6 B8 B18 5_455 . . 6_455 6.5(8) ?
B4 B6 B8 B18 . . . 6_455 -151.1(4) ?
B5 B6 B8 B18 . . . 6_455 146.2(4) ?
B7 B6 B8 B18 . . . 6_455 108.5(5) ?
Mg2 B6 B8 B18 . . . 6_455 144.7(8) ?
B2 B6 B8 B10 . . . . 37.4(3) ?
B11 B6 B8 B10 5_455 . . . 155.1(4) ?
B4 B6 B8 B10 . . . . -2.4(5) ?
B5 B6 B8 B10 . . . . -65.2(4) ?
B7 B6 B8 B10 . . . . -102.9(4) ?
Mg2 B6 B8 B10 . . . . -66.7(10) ?
B2 B6 B8 B9 . . . . 102.0(4) ?
B11 B6 B8 B9 5_455 . . . -140.2(5) ?
B4 B6 B8 B9 . . . . 62.2(5) ?
B5 B6 B8 B9 . . . . -0.5(5) ?
B7 B6 B8 B9 . . . . -38.3(4) ?
Mg2 B6 B8 B9 . . . . -2.0(12) ?
B11 B6 B8 B2 5_455 . . . 117.7(6) ?
B4 B6 B8 B2 . . . . -39.8(3) ?
B5 B6 B8 B2 . . . . -102.5(3) ?
B7 B6 B8 B2 . . . . -140.3(4) ?
Mg2 B6 B8 B2 . . . . -104.1(9) ?
B2 B6 B8 B7 . . . . 140.3(4) ?
B11 B6 B8 B7 5_455 . . . -102.0(5) ?
B4 B6 B8 B7 . . . . 100.5(4) ?
B5 B6 B8 B7 . . . . 37.7(3) ?
Mg2 B6 B8 B7 . . . . 36.2(10) ?
B10 B2 B8 B6 . . . . 136.6(4) ?
B4 B2 B8 B6 . . . . 37.7(3) ?
B12 B2 B8 B6 . . . . 97.0(4) ?
B23 B2 B8 B6 2_554 . . . -119.4(5) ?
Li1 B2 B8 B6 2_554 . . . 164.3(4) ?
Mg1 B2 B8 B6 2_554 . . . 164.3(4) ?
B10 B2 B8 B18 . . . 6_455 -124.0(5) ?
B6 B2 B8 B18 . . . 6_455 99.4(5) ?
B4 B2 B8 B18 . . . 6_455 137.1(5) ?
B12 B2 B8 B18 . . . 6_455 -163.6(4) ?
B23 B2 B8 B18 2_554 . . 6_455 -20.1(7) ?
Li1 B2 B8 B18 2_554 . . 6_455 -96.4(5) ?
Mg1 B2 B8 B18 2_554 . . 6_455 -96.4(5) ?
B6 B2 B8 B10 . . . . -136.6(4) ?
B4 B2 B8 B10 . . . . -98.9(3) ?
B12 B2 B8 B10 . . . . -39.7(3) ?
B23 B2 B8 B10 2_554 . . . 103.9(4) ?
Li1 B2 B8 B10 2_554 . . . 27.6(4) ?
Mg1 B2 B8 B10 2_554 . . . 27.6(4) ?
B10 B2 B8 B9 . . . . 35.0(3) ?
B6 B2 B8 B9 . . . . -101.7(5) ?
B4 B2 B8 B9 . . . . -63.9(5) ?
B12 B2 B8 B9 . . . . -4.7(5) ?
B23 B2 B8 B9 2_554 . . . 138.9(4) ?
Li1 B2 B8 B9 2_554 . . . 62.6(5) ?
Mg1 B2 B8 B9 2_554 . . . 62.6(5) ?
B10 B2 B8 B7 . . . . 99.9(4) ?
B6 B2 B8 B7 . . . . -36.8(4) ?
B4 B2 B8 B7 . . . . 1.0(5) ?
B12 B2 B8 B7 . . . . 60.2(5) ?
B23 B2 B8 B7 2_554 . . . -156.2(4) ?
Li1 B2 B8 B7 2_554 . . . 127.5(4) ?
Mg1 B2 B8 B7 2_554 . . . 127.5(4) ?
B16 B7 B8 B6 5_455 . . . 108.4(4) ?
B5 B7 B8 B6 . . . . -40.6(3) ?
B9 B7 B8 B6 . . . . -137.9(4) ?
B1 B7 B8 B6 . . . . -99.9(4) ?
B16 B7 B8 B18 5_455 . . 6_455 7.2(7) ?
B5 B7 B8 B18 . . . 6_455 -141.7(4) ?
B6 B7 B8 B18 . . . 6_455 -101.2(5) ?
B9 B7 B8 B18 . . . 6_455 120.9(5) ?
B1 B7 B8 B18 . . . 6_455 158.9(4) ?
B16 B7 B8 B10 5_455 . . . -153.2(4) ?
B5 B7 B8 B10 . . . . 57.8(5) ?
B6 B7 B8 B10 . . . . 98.4(4) ?
B9 B7 B8 B10 . . . . -39.5(3) ?
B1 B7 B8 B10 . . . . -1.5(5) ?
B16 B7 B8 B9 5_455 . . . -113.7(4) ?
B5 B7 B8 B9 . . . . 97.3(3) ?
B6 B7 B8 B9 . . . . 137.9(4) ?
B1 B7 B8 B9 . . . . 38.0(3) ?
B16 B7 B8 B2 5_455 . . . 144.6(4) ?
B5 B7 B8 B2 . . . . -4.4(5) ?
B6 B7 B8 B2 . . . . 36.2(3) ?
B9 B7 B8 B2 . . . . -101.7(5) ?
B1 B7 B8 B2 . . . . -63.7(5) ?
B6 B8 B9 B9 . . . 6 162.1(3) ?
B18 B8 B9 B9 6_455 . . 6 22.6(7) ?
B10 B8 B9 B9 . . . 6 -100.0(3) ?
B2 B8 B9 B9 . . . 6 -133.7(3) ?
B7 B8 B9 B9 . . . 6 123.4(3) ?
B6 B8 B9 B7 . . . . 38.6(4) ?
B18 B8 B9 B7 6_455 . . . -100.8(6) ?
B10 B8 B9 B7 . . . . 136.6(4) ?
B2 B8 B9 B7 . . . . 102.8(5) ?
B6 B8 B9 B10 . . . . -98.0(4) ?
B18 B8 B9 B10 6_455 . . . 122.6(6) ?
B2 B8 B9 B10 . . . . -33.8(3) ?
B7 B8 B9 B10 . . . . -136.6(4) ?
B6 B8 B9 B11 . . . . -59.3(5) ?
B18 B8 B9 B11 6_455 . . . 161.3(5) ?
B10 B8 B9 B11 . . . . 38.7(3) ?
B2 B8 B9 B11 . . . . 5.0(5) ?
B7 B8 B9 B11 . . . . -97.9(3) ?
B6 B8 B9 B1 . . . . 1.0(5) ?
B18 B8 B9 B1 6_455 . . . -138.4(6) ?
B10 B8 B9 B1 . . . . 99.0(4) ?
B2 B8 B9 B1 . . . . 65.3(5) ?
B7 B8 B9 B1 . . . . -37.6(3) ?
B6 B8 B9 Li2 . . . 2_554 -121.4(4) ?
B18 B8 B9 Li2 6_455 . . 2_554 99.1(6) ?
B10 B8 B9 Li2 . . . 2_554 -23.4(3) ?
B2 B8 B9 Li2 . . . 2_554 -57.2(5) ?
B7 B8 B9 Li2 . . . 2_554 -160.0(3) ?
B6 B8 B9 Mg2 . . . 2_554 -121.4(4) ?
B18 B8 B9 Mg2 6_455 . . 2_554 99.1(6) ?
B10 B8 B9 Mg2 . . . 2_554 -23.4(3) ?
B2 B8 B9 Mg2 . . . 2_554 -57.2(5) ?
B7 B8 B9 Mg2 . . . 2_554 -160.0(3) ?
B16 B7 B9 B8 5_455 . . . 105.4(5) ?
B5 B7 B9 B8 . . . . -99.5(4) ?
B6 B7 B9 B8 . . . . -35.5(3) ?
B1 B7 B9 B8 . . . . -138.3(4) ?
B16 B7 B9 B9 5_455 . . 6 0.8(7) ?
B5 B7 B9 B9 . . . 6 155.9(5) ?
B6 B7 B9 B9 . . . 6 -140.2(5) ?
B8 B7 B9 B9 . . . 6 -104.7(6) ?
B1 B7 B9 B9 . . . 6 117.0(6) ?
B16 B7 B9 B10 5_455 . . . 143.2(4) ?
B5 B7 B9 B10 . . . . -61.7(3) ?
B6 B7 B9 B10 . . . . 2.3(4) ?
B8 B7 B9 B10 . . . . 37.8(3) ?
B1 B7 B9 B10 . . . . -100.5(3) ?
B16 B7 B9 B11 5_455 . . . -154.6(4) ?
B5 B7 B9 B11 . . . . 0.5(4) ?
B6 B7 B9 B11 . . . . 64.5(3) ?
B8 B7 B9 B11 . . . . 100.0(4) ?
B1 B7 B9 B11 . . . . -38.3(3) ?
B16 B7 B9 B1 5_455 . . . -116.3(4) ?
B5 B7 B9 B1 . . . . 38.8(3) ?
B6 B7 B9 B1 . . . . 102.8(3) ?
B8 B7 B9 B1 . . . . 138.3(4) ?
B16 B7 B9 Li2 5_455 . . 2_554 178.5(7) ?
B5 B7 B9 Li2 . . . 2_554 -26.4(10) ?
B6 B7 B9 Li2 . . . 2_554 37.5(10) ?
B8 B7 B9 Li2 . . . 2_554 73.0(9) ?
B1 B7 B9 Li2 . . . 2_554 -65.3(8) ?
B16 B7 B9 Mg2 5_455 . . 2_554 178.5(7) ?
B5 B7 B9 Mg2 . . . 2_554 -26.4(10) ?
B6 B7 B9 Mg2 . . . 2_554 37.5(10) ?
B8 B7 B9 Mg2 . . . 2_554 73.0(9) ?
B1 B7 B9 Mg2 . . . 2_554 -65.3(8) ?
B5 B1 B9 B8 . . . . -1.1(4) ?
B3 B1 B9 B8 . . . . -64.0(4) ?
B11 B1 B9 B8 . . . . -97.0(4) ?
B25 B1 B9 B8 4_455 . . . 125.6(5) ?
B7 B1 B9 B8 . . . . 37.5(3) ?
B24 B1 B9 B8 4_455 . . . -160.6(5) ?
B5 B1 B9 B9 . . . 6 -159.92(19) ?
B3 B1 B9 B9 . . . 6 137.2(2) ?
B11 B1 B9 B9 . . . 6 104.2(3) ?
B25 B1 B9 B9 4_455 . . 6 -33.2(6) ?
B7 B1 B9 B9 . . . 6 -121.3(3) ?
B24 B1 B9 B9 4_455 . . 6 40.6(6) ?
B5 B1 B9 B7 . . . . -38.6(3) ?
B3 B1 B9 B7 . . . . -101.4(3) ?
B11 B1 B9 B7 . . . . -134.5(3) ?
B25 B1 B9 B7 4_455 . . . 88.1(5) ?
B24 B1 B9 B7 4_455 . . . 161.9(6) ?
B5 B1 B9 B10 . . . . 61.0(3) ?
B3 B1 B9 B10 . . . . -1.9(4) ?
B11 B1 B9 B10 . . . . -35.0(3) ?
B25 B1 B9 B10 4_455 . . . -172.3(4) ?
B7 B1 B9 B10 . . . . 99.6(3) ?
B24 B1 B9 B10 4_455 . . . -98.5(5) ?
B5 B1 B9 B11 . . . . 95.9(3) ?
B3 B1 B9 B11 . . . . 33.1(3) ?
B25 B1 B9 B11 4_455 . . . -137.3(5) ?
B7 B1 B9 B11 . . . . 134.5(3) ?
B24 B1 B9 B11 4_455 . . . -63.6(5) ?
B5 B1 B9 Li2 . . . 2_554 122.8(3) ?
B3 B1 B9 Li2 . . . 2_554 60.0(4) ?
B11 B1 B9 Li2 . . . 2_554 26.9(3) ?
B25 B1 B9 Li2 4_455 . . 2_554 -110.5(4) ?
B7 B1 B9 Li2 . . . 2_554 161.4(3) ?
B24 B1 B9 Li2 4_455 . . 2_554 -36.7(6) ?
B5 B1 B9 Mg2 . . . 2_554 122.8(3) ?
B3 B1 B9 Mg2 . . . 2_554 60.0(4) ?
B11 B1 B9 Mg2 . . . 2_554 26.9(3) ?
B25 B1 B9 Mg2 4_455 . . 2_554 -110.5(4) ?
B7 B1 B9 Mg2 . . . 2_554 161.4(3) ?
B24 B1 B9 Mg2 4_455 . . 2_554 -36.7(6) ?
B6 B2 B10 B12 . . . . -95.6(3) ?
B8 B2 B10 B12 . . . . -132.8(4) ?
B4 B2 B10 B12 . . . . -33.2(2) ?
B23 B2 B10 B12 2_554 . . . 109.4(4) ?
Li1 B2 B10 B12 2_554 . . . 72.7(2) ?
Mg1 B2 B10 B12 2_554 . . . 72.7(2) ?
B6 B2 B10 B8 . . . . 37.2(4) ?
B4 B2 B10 B8 . . . . 99.6(4) ?
B12 B2 B10 B8 . . . . 132.8(4) ?
B23 B2 B10 B8 2_554 . . . -117.8(4) ?
Li1 B2 B10 B8 2_554 . . . -154.5(3) ?
Mg1 B2 B10 B8 2_554 . . . -154.5(3) ?
B6 B2 B10 B4 . . . 2_554 155.3(3) ?
B8 B2 B10 B4 . . . 2_554 118.1(4) ?
B4 B2 B10 B4 . . . 2_554 -142.2(2) ?
B12 B2 B10 B4 . . . 2_554 -109.1(3) ?
B23 B2 B10 B4 2_554 . . 2_554 0.3(4) ?
Li1 B2 B10 B4 2_554 . . 2_554 -36.4(2) ?
Mg1 B2 B10 B4 2_554 . . 2_554 -36.4(2) ?
B6 B2 B10 B11 . . . . -61.9(3) ?
B8 B2 B10 B11 . . . . -99.1(3) ?
B4 B2 B10 B11 . . . . 0.5(3) ?
B12 B2 B10 B11 . . . . 33.7(3) ?
B23 B2 B10 B11 2_554 . . . 143.1(3) ?
Li1 B2 B10 B11 2_554 . . . 106.4(2) ?
Mg1 B2 B10 B11 2_554 . . . 106.4(2) ?
B6 B2 B10 B9 . . . . 2.5(4) ?
B8 B2 B10 B9 . . . . -34.7(4) ?
B4 B2 B10 B9 . . . . 64.9(3) ?
B12 B2 B10 B9 . . . . 98.1(3) ?
B23 B2 B10 B9 2_554 . . . -152.5(3) ?
Li1 B2 B10 B9 2_554 . . . 170.8(3) ?
Mg1 B2 B10 B9 2_554 . . . 170.8(3) ?
B6 B2 B10 Li1 . . . 2_554 -168.3(3) ?
B8 B2 B10 Li1 . . . 2_554 154.5(3) ?
B4 B2 B10 Li1 . . . 2_554 -105.8(3) ?
B12 B2 B10 Li1 . . . 2_554 -72.7(2) ?
B23 B2 B10 Li1 2_554 . . 2_554 36.7(3) ?
Mg1 B2 B10 Li1 2_554 . . 2_554 0.000000 ?
B6 B2 B10 Mg1 . . . 2_554 -168.3(3) ?
B8 B2 B10 Mg1 . . . 2_554 154.5(3) ?
B4 B2 B10 Mg1 . . . 2_554 -105.8(3) ?
B12 B2 B10 Mg1 . . . 2_554 -72.7(2) ?
B23 B2 B10 Mg1 2_554 . . 2_554 36.7(3) ?
Li1 B2 B10 Mg1 2_554 . . 2_554 0.000000 ?
B6 B2 B10 Li2 . . . 2_554 -117.2(12) ?
B8 B2 B10 Li2 . . . 2_554 -154.4(13) ?
B4 B2 B10 Li2 . . . 2_554 -54.8(14) ?
B12 B2 B10 Li2 . . . 2_554 -21.6(13) ?
B23 B2 B10 Li2 2_554 . . 2_554 87.8(13) ?
Li1 B2 B10 Li2 2_554 . . 2_554 51.1(13) ?
Mg1 B2 B10 Li2 2_554 . . 2_554 51.1(13) ?
B6 B2 B10 Mg2 . . . 2_554 -117.2(12) ?
B8 B2 B10 Mg2 . . . 2_554 -154.4(13) ?
B4 B2 B10 Mg2 . . . 2_554 -54.8(14) ?
B12 B2 B10 Mg2 . . . 2_554 -21.6(13) ?
B23 B2 B10 Mg2 2_554 . . 2_554 87.8(13) ?
Li1 B2 B10 Mg2 2_554 . . 2_554 51.1(13) ?
Mg1 B2 B10 Mg2 2_554 . . 2_554 51.1(13) ?
B6 B8 B10 B12 . . . . 6.0(5) ?
B18 B8 B10 B12 6_455 . . . 145.3(5) ?
B9 B8 B10 B12 . . . . -97.8(3) ?
B2 B8 B10 B12 . . . . 44.2(3) ?
B7 B8 B10 B12 . . . . -58.7(4) ?
B6 B8 B10 B2 . . . . -38.2(3) ?
B18 B8 B10 B2 6_455 . . . 101.1(6) ?
B9 B8 B10 B2 . . . . -142.0(4) ?
B7 B8 B10 B2 . . . . -102.9(4) ?
B6 B8 B10 B4 . . . 2_554 -142.4(3) ?
B18 B8 B10 B4 6_455 . . 2_554 -3.1(8) ?
B9 B8 B10 B4 . . . 2_554 113.8(3) ?
B2 B8 B10 B4 . . . 2_554 -104.2(3) ?
B7 B8 B10 B4 . . . 2_554 153.0(3) ?
B6 B8 B10 B11 . . . . 64.6(4) ?
B18 B8 B10 B11 6_455 . . . -156.1(5) ?
B9 B8 B10 B11 . . . . -39.2(3) ?
B2 B8 B10 B11 . . . . 102.9(3) ?
B7 B8 B10 B11 . . . . 0.0(5) ?
B6 B8 B10 B9 . . . . 103.8(5) ?
B18 B8 B10 B9 6_455 . . . -116.9(7) ?
B2 B8 B10 B9 . . . . 142.0(4) ?
B7 B8 B10 B9 . . . . 39.2(3) ?
B6 B8 B10 Li1 . . . 2_554 -64.7(5) ?
B18 B8 B10 Li1 6_455 . . 2_554 74.6(6) ?
B9 B8 B10 Li1 . . . 2_554 -168.5(3) ?
B2 B8 B10 Li1 . . . 2_554 -26.5(4) ?
B7 B8 B10 Li1 . . . 2_554 -129.4(3) ?
B6 B8 B10 Mg1 . . . 2_554 -64.7(5) ?
B18 B8 B10 Mg1 6_455 . . 2_554 74.6(6) ?
B9 B8 B10 Mg1 . . . 2_554 -168.5(3) ?
B2 B8 B10 Mg1 . . . 2_554 -26.5(4) ?
B7 B8 B10 Mg1 . . . 2_554 -129.4(3) ?
B6 B8 B10 Li2 . . . 2_554 135.8(3) ?
B18 B8 B10 Li2 6_455 . . 2_554 -84.9(6) ?
B9 B8 B10 Li2 . . . 2_554 32.0(4) ?
B2 B8 B10 Li2 . . . 2_554 174.0(3) ?
B7 B8 B10 Li2 . . . 2_554 71.1(5) ?
B6 B8 B10 Mg2 . . . 2_554 135.8(3) ?
B18 B8 B10 Mg2 6_455 . . 2_554 -84.9(6) ?
B9 B8 B10 Mg2 . . . 2_554 32.0(4) ?
B2 B8 B10 Mg2 . . . 2_554 174.0(3) ?
B7 B8 B10 Mg2 . . . 2_554 71.1(5) ?
B8 B9 B10 B12 . . . . 103.1(4) ?
B9 B9 B10 B12 6 . . . -145.0(3) ?
B7 B9 B10 B12 . . . . 64.7(3) ?
B11 B9 B10 B12 . . . . -32.7(3) ?
B1 B9 B10 B12 . . . . 1.3(4) ?
Li2 B9 B10 B12 2_554 . . . -102.5(2) ?
Mg2 B9 B10 B12 2_554 . . . -102.5(2) ?
B8 B9 B10 B2 . . . . 35.3(4) ?
B9 B9 B10 B2 6 . . . 147.3(3) ?
B7 B9 B10 B2 . . . . -3.1(4) ?
B11 B9 B10 B2 . . . . -100.4(3) ?
B1 B9 B10 B2 . . . . -66.4(4) ?
Li2 B9 B10 B2 2_554 . . . -170.2(2) ?
Mg2 B9 B10 B2 2_554 . . . -170.2(2) ?
B9 B9 B10 B8 6 . . . 111.9(5) ?
B7 B9 B10 B8 . . . . -38.4(3) ?
B11 B9 B10 B8 . . . . -135.8(4) ?
B1 B9 B10 B8 . . . . -101.8(4) ?
Li2 B9 B10 B8 2_554 . . . 154.5(3) ?
Mg2 B9 B10 B8 2_554 . . . 154.5(3) ?
B8 B9 B10 B4 . . . 2_554 -114.8(4) ?
B9 B9 B10 B4 6 . . 2_554 -2.8(5) ?
B7 B9 B10 B4 . . . 2_554 -153.2(3) ?
B11 B9 B10 B4 . . . 2_554 109.5(3) ?
B1 B9 B10 B4 . . . 2_554 143.5(3) ?
Li2 B9 B10 B4 2_554 . . 2_554 39.7(2) ?
Mg2 B9 B10 B4 2_554 . . 2_554 39.7(2) ?
B8 B9 B10 B11 . . . . 135.8(4) ?
B9 B9 B10 B11 6 . . . -112.3(4) ?
B7 B9 B10 B11 . . . . 97.4(3) ?
B1 B9 B10 B11 . . . . 34.0(3) ?
Li2 B9 B10 B11 2_554 . . . -69.75(18) ?
Mg2 B9 B10 B11 2_554 . . . -69.75(18) ?
B8 B9 B10 Li2 . . . 2_554 -154.5(3) ?
B9 B9 B10 Li2 6 . . 2_554 -42.6(3) ?
B7 B9 B10 Li2 . . . 2_554 167.1(3) ?
B11 B9 B10 Li2 . . . 2_554 69.75(18) ?
B1 B9 B10 Li2 . . . 2_554 103.8(3) ?
Mg2 B9 B10 Li2 2_554 . . 2_554 0.0 ?
B8 B9 B10 Mg2 . . . 2_554 -154.5(3) ?
B9 B9 B10 Mg2 6 . . 2_554 -42.6(3) ?
B7 B9 B10 Mg2 . . . 2_554 167.1(3) ?
B11 B9 B10 Mg2 . . . 2_554 69.75(18) ?
B1 B9 B10 Mg2 . . . 2_554 103.8(3) ?
Li2 B9 B10 Mg2 2_554 . . 2_554 0.0 ?
B1 B3 B11 B12 . . . . 139.3(3) ?
B5 B3 B11 B12 . . . . 96.6(3) ?
B15 B3 B11 B12 4_455 . . . -106.7(4) ?
B4 B3 B11 B12 . . . . 34.6(3) ?
Mg1 B3 B11 B12 . . . . -32.8(4) ?
B12 B3 B11 B1 . . . . -139.3(3) ?
B5 B3 B11 B1 . . . . -42.7(3) ?
B15 B3 B11 B1 4_455 . . . 114.0(4) ?
B4 B3 B11 B1 . . . . -104.6(3) ?
Mg1 B3 B11 B1 . . . . -172.0(4) ?
B1 B3 B11 B6 . . . 5 -110.3(3) ?
B12 B3 B11 B6 . . . 5 110.5(4) ?
B5 B3 B11 B6 . . . 5 -152.9(3) ?
B15 B3 B11 B6 4_455 . . 5 3.7(5) ?
B4 B3 B11 B6 . . . 5 145.1(3) ?
Mg1 B3 B11 B6 . . . 5 77.7(4) ?
B1 B3 B11 B10 . . . . 103.1(3) ?
B12 B3 B11 B10 . . . . -36.1(3) ?
B5 B3 B11 B10 . . . . 60.5(3) ?
B15 B3 B11 B10 4_455 . . . -142.9(3) ?
B4 B3 B11 B10 . . . . -1.5(4) ?
Mg1 B3 B11 B10 . . . . -68.9(4) ?
B1 B3 B11 B9 . . . . 37.8(3) ?
B12 B3 B11 B9 . . . . -101.5(4) ?
B5 B3 B11 B9 . . . . -4.9(4) ?
B15 B3 B11 B9 4_455 . . . 151.8(3) ?
B4 B3 B11 B9 . . . . -66.8(4) ?
Mg1 B3 B11 B9 . . . . -134.2(3) ?
B5 B1 B11 B3 . . . . 42.9(3) ?
B25 B1 B11 B3 4_455 . . . -95.0(6) ?
B7 B1 B11 B3 . . . . 101.4(3) ?
B9 B1 B11 B3 . . . . 140.2(3) ?
B24 B1 B11 B3 4_455 . . . -74.7(3) ?
B5 B1 B11 B12 . . . . 3.8(4) ?
B3 B1 B11 B12 . . . . -39.1(3) ?
B25 B1 B11 B12 4_455 . . . -134.2(5) ?
B7 B1 B11 B12 . . . . 62.2(4) ?
B9 B1 B11 B12 . . . . 101.0(4) ?
B24 B1 B11 B12 4_455 . . . -113.9(3) ?
B5 B1 B11 B6 . . . 5 143.5(3) ?
B3 B1 B11 B6 . . . 5 100.6(4) ?
B25 B1 B11 B6 4_455 . . 5 5.6(7) ?
B7 B1 B11 B6 . . . 5 -158.0(3) ?
B9 B1 B11 B6 . . . 5 -119.2(4) ?
B24 B1 B11 B6 4_455 . . 5 25.9(4) ?
B5 B1 B11 B10 . . . . -61.0(4) ?
B3 B1 B11 B10 . . . . -103.9(3) ?
B25 B1 B11 B10 4_455 . . . 161.1(5) ?
B7 B1 B11 B10 . . . . -2.5(4) ?
B9 B1 B11 B10 . . . . 36.3(3) ?
B24 B1 B11 B10 4_455 . . . -178.6(3) ?
B5 B1 B11 B9 . . . . -97.3(3) ?
B3 B1 B11 B9 . . . . -140.2(3) ?
B25 B1 B11 B9 4_455 . . . 124.8(6) ?
B7 B1 B11 B9 . . . . -38.8(3) ?
B24 B1 B11 B9 4_455 . . . 145.1(3) ?
B5 B1 B11 Li2 . . . 2_554 -134.8(3) ?
B3 B1 B11 Li2 . . . 2_554 -177.7(4) ?
B25 B1 B11 Li2 4_455 . . 2_554 87.3(6) ?
B7 B1 B11 Li2 . . . 2_554 -76.3(4) ?
B9 B1 B11 Li2 . . . 2_554 -37.5(3) ?
B24 B1 B11 Li2 4_455 . . 2_554 107.6(3) ?
B5 B1 B11 Mg2 . . . 2_554 -134.8(3) ?
B3 B1 B11 Mg2 . . . 2_554 -177.7(4) ?
B25 B1 B11 Mg2 4_455 . . 2_554 87.3(6) ?
B7 B1 B11 Mg2 . . . 2_554 -76.3(4) ?
B9 B1 B11 Mg2 . . . 2_554 -37.5(3) ?
B24 B1 B11 Mg2 4_455 . . 2_554 107.6(3) ?
B12 B10 B11 B3 . . . . 37.8(3) ?
B2 B10 B11 B3 . . . . 0.6(4) ?
B8 B10 B11 B3 . . . . -64.2(4) ?
B4 B10 B11 B3 2_554 . . . 141.4(3) ?
B9 B10 B11 B3 . . . . -103.2(3) ?
Li1 B10 B11 B3 2_554 . . . 69.4(3) ?
Mg1 B10 B11 B3 2_554 . . . 69.4(3) ?
Li2 B10 B11 B3 2_554 . . . 170.7(3) ?
Mg2 B10 B11 B3 2_554 . . . 170.7(3) ?
B2 B10 B11 B12 . . . . -37.2(3) ?
B8 B10 B11 B12 . . . . -102.0(4) ?
B4 B10 B11 B12 2_554 . . . 103.6(3) ?
B9 B10 B11 B12 . . . . -141.0(3) ?
Li1 B10 B11 B12 2_554 . . . 31.6(3) ?
Mg1 B10 B11 B12 2_554 . . . 31.6(3) ?
Li2 B10 B11 B12 2_554 . . . 132.9(3) ?
Mg2 B10 B11 B12 2_554 . . . 132.9(3) ?
B12 B10 B11 B1 . . . . 103.6(3) ?
B2 B10 B11 B1 . . . . 66.5(4) ?
B8 B10 B11 B1 . . . . 1.6(4) ?
B4 B10 B11 B1 2_554 . . . -152.7(3) ?
B9 B10 B11 B1 . . . . -37.4(3) ?
Li1 B10 B11 B1 2_554 . . . 135.3(3) ?
Mg1 B10 B11 B1 2_554 . . . 135.3(3) ?
Li2 B10 B11 B1 2_554 . . . -123.4(3) ?
Mg2 B10 B11 B1 2_554 . . . -123.4(3) ?
B12 B10 B11 B6 . . . 5 -103.2(4) ?
B2 B10 B11 B6 . . . 5 -140.4(3) ?
B8 B10 B11 B6 . . . 5 154.8(4) ?
B4 B10 B11 B6 2_554 . . 5 0.4(5) ?
B9 B10 B11 B6 . . . 5 115.8(4) ?
Li1 B10 B11 B6 2_554 . . 5 -71.6(4) ?
Mg1 B10 B11 B6 2_554 . . 5 -71.6(4) ?
Li2 B10 B11 B6 2_554 . . 5 29.7(3) ?
Mg2 B10 B11 B6 2_554 . . 5 29.7(3) ?
B12 B10 B11 B9 . . . . 141.0(3) ?
B2 B10 B11 B9 . . . . 103.8(3) ?
B8 B10 B11 B9 . . . . 39.0(3) ?
B4 B10 B11 B9 2_554 . . . -115.4(3) ?
Li1 B10 B11 B9 2_554 . . . 172.6(3) ?
Mg1 B10 B11 B9 2_554 . . . 172.6(3) ?
Li2 B10 B11 B9 2_554 . . . -86.1(2) ?
Mg2 B10 B11 B9 2_554 . . . -86.1(2) ?
B12 B10 B11 Li2 . . . 2_554 -132.9(3) ?
B2 B10 B11 Li2 . . . 2_554 -170.1(3) ?
B8 B10 B11 Li2 . . . 2_554 125.1(3) ?
B4 B10 B11 Li2 2_554 . . 2_554 -29.3(3) ?
B9 B10 B11 Li2 . . . 2_554 86.1(2) ?
Li1 B10 B11 Li2 2_554 . . 2_554 -101.3(3) ?
Mg1 B10 B11 Li2 2_554 . . 2_554 -101.3(3) ?
Mg2 B10 B11 Li2 2_554 . . 2_554 0.0 ?
B12 B10 B11 Mg2 . . . 2_554 -132.9(3) ?
B2 B10 B11 Mg2 . . . 2_554 -170.1(3) ?
B8 B10 B11 Mg2 . . . 2_554 125.1(3) ?
B4 B10 B11 Mg2 2_554 . . 2_554 -29.3(3) ?
B9 B10 B11 Mg2 . . . 2_554 86.1(2) ?
Li1 B10 B11 Mg2 2_554 . . 2_554 -101.3(3) ?
Mg1 B10 B11 Mg2 2_554 . . 2_554 -101.3(3) ?
Li2 B10 B11 Mg2 2_554 . . 2_554 0.0 ?
B8 B9 B11 B3 . . . . 65.4(4) ?
B9 B9 B11 B3 6 . . . -156.0(4) ?
B7 B9 B11 B3 . . . . 2.9(4) ?
B10 B9 B11 B3 . . . . 103.7(3) ?
B1 B9 B11 B3 . . . . -36.9(3) ?
Li2 B9 B11 B3 2_554 . . . 172.8(3) ?
Mg2 B9 B11 B3 2_554 . . . 172.8(3) ?
B8 B9 B11 B12 . . . . -3.2(4) ?
B9 B9 B11 B12 6 . . . 135.4(4) ?
B7 B9 B11 B12 . . . . -65.7(4) ?
B10 B9 B11 B12 . . . . 35.1(3) ?
B1 B9 B11 B12 . . . . -105.5(3) ?
Li2 B9 B11 B12 2_554 . . . 104.2(3) ?
Mg2 B9 B11 B12 2_554 . . . 104.2(3) ?
B8 B9 B11 B1 . . . . 102.3(4) ?
B9 B9 B11 B1 6 . . . -119.1(5) ?
B7 B9 B11 B1 . . . . 39.8(3) ?
B10 B9 B11 B1 . . . . 140.6(3) ?
Li2 B9 B11 B1 2_554 . . . -150.3(3) ?
Mg2 B9 B11 B1 2_554 . . . -150.3(3) ?
B8 B9 B11 B6 . . . 5 -152.4(4) ?
B9 B9 B11 B6 6 . . 5 -13.8(6) ?
B7 B9 B11 B6 . . . 5 145.1(4) ?
B10 B9 B11 B6 . . . 5 -114.1(4) ?
B1 B9 B11 B6 . . . 5 105.3(4) ?
Li2 B9 B11 B6 2_554 . . 5 -45.0(3) ?
Mg2 B9 B11 B6 2_554 . . 5 -45.0(3) ?
B8 B9 B11 B10 . . . . -38.3(3) ?
B9 B9 B11 B10 6 . . . 100.3(4) ?
B7 B9 B11 B10 . . . . -100.8(3) ?
B1 B9 B11 B10 . . . . -140.6(3) ?
Li2 B9 B11 B10 2_554 . . . 69.13(17) ?
Mg2 B9 B11 B10 2_554 . . . 69.13(17) ?
B8 B9 B11 Li2 . . . 2_554 -107.4(3) ?
B9 B9 B11 Li2 6 . . 2_554 31.1(4) ?
B7 B9 B11 Li2 . . . 2_554 -170.0(3) ?
B10 B9 B11 Li2 . . . 2_554 -69.13(17) ?
B1 B9 B11 Li2 . . . 2_554 150.3(3) ?
Mg2 B9 B11 Li2 2_554 . . 2_554 0.000000 ?
B8 B9 B11 Mg2 . . . 2_554 -107.4(3) ?
B9 B9 B11 Mg2 6 . . 2_554 31.1(4) ?
B7 B9 B11 Mg2 . . . 2_554 -170.0(3) ?
B10 B9 B11 Mg2 . . . 2_554 -69.13(17) ?
B1 B9 B11 Mg2 . . . 2_554 150.3(3) ?
Li2 B9 B11 Mg2 2_554 . . 2_554 0.000000 ?
B3 B11 B12 B10 . . . . -140.7(3) ?
B1 B11 B12 B10 . . . . -102.9(3) ?
B6 B11 B12 B10 5 . . . 117.2(3) ?
B9 B11 B12 B10 . . . . -35.3(3) ?
Li2 B11 B12 B10 2_554 . . . 44.0(2) ?
Mg2 B11 B12 B10 2_554 . . . 44.0(2) ?
B3 B11 B12 B13 . . . . 102.2(4) ?
B1 B11 B12 B13 . . . . 140.1(4) ?
B6 B11 B12 B13 5 . . . 0.2(6) ?
B10 B11 B12 B13 . . . . -117.1(4) ?
B9 B11 B12 B13 . . . . -152.4(4) ?
Li2 B11 B12 B13 2_554 . . . -73.0(5) ?
Mg2 B11 B12 B13 2_554 . . . -73.0(5) ?
B1 B11 B12 B3 . . . . 37.8(3) ?
B6 B11 B12 B3 5 . . . -102.1(4) ?
B10 B11 B12 B3 . . . . 140.7(3) ?
B9 B11 B12 B3 . . . . 105.4(3) ?
Li2 B11 B12 B3 2_554 . . . -175.3(3) ?
Mg2 B11 B12 B3 2_554 . . . -175.3(3) ?
B3 B11 B12 B4 . . . . -38.8(3) ?
B1 B11 B12 B4 . . . . -1.0(4) ?
B6 B11 B12 B4 5 . . . -140.9(3) ?
B10 B11 B12 B4 . . . . 101.9(3) ?
B9 B11 B12 B4 . . . . 66.6(4) ?
Li2 B11 B12 B4 2_554 . . . 145.9(3) ?
Mg2 B11 B12 B4 2_554 . . . 145.9(3) ?
B3 B11 B12 B2 . . . . -105.1(4) ?
B1 B11 B12 B2 . . . . -67.3(4) ?
B6 B11 B12 B2 5 . . . 152.8(3) ?
B10 B11 B12 B2 . . . . 35.6(3) ?
B9 B11 B12 B2 . . . . 0.3(4) ?
Li2 B11 B12 B2 2_554 . . . 79.6(3) ?
Mg2 B11 B12 B2 2_554 . . . 79.6(3) ?
B3 B11 B12 Li1 . . . 2_554 -176.4(4) ?
B1 B11 B12 Li1 . . . 2_554 -138.5(3) ?
B6 B11 B12 Li1 5 . . 2_554 81.6(4) ?
B10 B11 B12 Li1 . . . 2_554 -35.7(3) ?
B9 B11 B12 Li1 . . . 2_554 -71.0(4) ?
Li2 B11 B12 Li1 2_554 . . 2_554 8.4(4) ?
Mg2 B11 B12 Li1 2_554 . . 2_554 8.4(4) ?
B3 B11 B12 Mg1 . . . 2_554 -176.4(4) ?
B1 B11 B12 Mg1 . . . 2_554 -138.5(3) ?
B6 B11 B12 Mg1 5 . . 2_554 81.6(4) ?
B10 B11 B12 Mg1 . . . 2_554 -35.7(3) ?
B9 B11 B12 Mg1 . . . 2_554 -71.0(4) ?
Li2 B11 B12 Mg1 2_554 . . 2_554 8.4(4) ?
Mg2 B11 B12 Mg1 2_554 . . 2_554 8.4(4) ?
B3 B11 B12 Mg1 . . . . 29.4(3) ?
B1 B11 B12 Mg1 . . . . 67.2(4) ?
B6 B11 B12 Mg1 5 . . . -72.7(4) ?
B10 B11 B12 Mg1 . . . . 170.0(4) ?
B9 B11 B12 Mg1 . . . . 134.7(3) ?
Li2 B11 B12 Mg1 2_554 . . . -145.9(3) ?
Mg2 B11 B12 Mg1 2_554 . . . -145.9(3) ?
B2 B10 B12 B11 . . . . 140.5(3) ?
B8 B10 B12 B11 . . . . 97.5(3) ?
B4 B10 B12 B11 2_554 . . . -111.0(3) ?
B9 B10 B12 B11 . . . . 34.6(3) ?
Li1 B10 B12 B11 2_554 . . . -147.5(3) ?
Mg1 B10 B12 B11 2_554 . . . -147.5(3) ?
Li2 B10 B12 B11 2_554 . . . -43.6(2) ?
Mg2 B10 B12 B11 2_554 . . . -43.6(2) ?
B2 B10 B12 B13 . . . . -101.1(4) ?
B8 B10 B12 B13 . . . . -144.0(4) ?
B4 B10 B12 B13 2_554 . . . 7.4(5) ?
B11 B10 B12 B13 . . . . 118.4(4) ?
B9 B10 B12 B13 . . . . 153.0(4) ?
Li1 B10 B12 B13 2_554 . . . -29.0(3) ?
Mg1 B10 B12 B13 2_554 . . . -29.0(3) ?
Li2 B10 B12 B13 2_554 . . . 74.8(4) ?
Mg2 B10 B12 B13 2_554 . . . 74.8(4) ?
B2 B10 B12 B3 . . . . 105.7(3) ?
B8 B10 B12 B3 . . . . 62.7(4) ?
B4 B10 B12 B3 2_554 . . . -145.9(3) ?
B11 B10 B12 B3 . . . . -34.9(3) ?
B9 B10 B12 B3 . . . . -0.3(4) ?
Li1 B10 B12 B3 2_554 . . . 177.7(4) ?
Mg1 B10 B12 B3 2_554 . . . 177.7(4) ?
Li2 B10 B12 B3 2_554 . . . -78.5(3) ?
Mg2 B10 B12 B3 2_554 . . . -78.5(3) ?
B2 B10 B12 B4 . . . . 35.6(3) ?
B8 B10 B12 B4 . . . . -7.4(4) ?
B4 B10 B12 B4 2_554 . . . 144.0(3) ?
B11 B10 B12 B4 . . . . -104.9(3) ?
B9 B10 B12 B4 . . . . -70.3(3) ?
Li1 B10 B12 B4 2_554 . . . 107.6(3) ?
Mg1 B10 B12 B4 2_554 . . . 107.6(3) ?
Li2 B10 B12 B4 2_554 . . . -148.6(2) ?
Mg2 B10 B12 B4 2_554 . . . -148.6(2) ?
B8 B10 B12 B2 . . . . -43.0(3) ?
B4 B10 B12 B2 2_554 . . . 108.4(3) ?
B11 B10 B12 B2 . . . . -140.5(3) ?
B9 B10 B12 B2 . . . . -105.9(3) ?
Li1 B10 B12 B2 2_554 . . . 72.0(2) ?
Mg1 B10 B12 B2 2_554 . . . 72.0(2) ?
Li2 B10 B12 B2 2_554 . . . 175.8(3) ?
Mg2 B10 B12 B2 2_554 . . . 175.8(3) ?
B2 B10 B12 Li1 . . . 2_554 -72.0(2) ?
B8 B10 B12 Li1 . . . 2_554 -115.0(3) ?
B4 B10 B12 Li1 2_554 . . 2_554 36.4(2) ?
B11 B10 B12 Li1 . . . 2_554 147.5(3) ?
B9 B10 B12 Li1 . . . 2_554 -178.0(3) ?
Mg1 B10 B12 Li1 2_554 . . 2_554 0.0000(10) ?
Li2 B10 B12 Li1 2_554 . . 2_554 103.8(2) ?
Mg2 B10 B12 Li1 2_554 . . 2_554 103.8(2) ?
B2 B10 B12 Mg1 . . . 2_554 -72.0(2) ?
B8 B10 B12 Mg1 . . . 2_554 -115.0(3) ?
B4 B10 B12 Mg1 2_554 . . 2_554 36.4(2) ?
B11 B10 B12 Mg1 . . . 2_554 147.5(3) ?
B9 B10 B12 Mg1 . . . 2_554 -178.0(3) ?
Li1 B10 B12 Mg1 2_554 . . 2_554 0.0000(10) ?
Li2 B10 B12 Mg1 2_554 . . 2_554 103.8(2) ?
Mg2 B10 B12 Mg1 2_554 . . 2_554 103.8(2) ?
B1 B3 B12 B11 . . . . -38.9(3) ?
B5 B3 B12 B11 . . . . -100.2(3) ?
B15 B3 B12 B11 4_455 . . . 109.7(4) ?
B4 B3 B12 B11 . . . . -139.9(3) ?
Mg1 B3 B12 B11 . . . . 149.9(3) ?
B11 B3 B12 B10 . . . . 37.9(3) ?
B1 B3 B12 B10 . . . . -1.0(4) ?
B5 B3 B12 B10 . . . . -62.3(4) ?
B15 B3 B12 B10 4_455 . . . 147.6(3) ?
B4 B3 B12 B10 . . . . -102.0(3) ?
Mg1 B3 B12 B10 . . . . -172.2(3) ?
B11 B3 B12 B13 . . . . -117.8(4) ?
B1 B3 B12 B13 . . . . -156.7(4) ?
B5 B3 B12 B13 . . . . 142.0(3) ?
B15 B3 B12 B13 4_455 . . . -8.1(5) ?
B4 B3 B12 B13 . . . . 102.3(4) ?
Mg1 B3 B12 B13 . . . . 32.1(3) ?
B11 B3 B12 B4 . . . . 139.9(3) ?
B1 B3 B12 B4 . . . . 101.0(3) ?
B5 B3 B12 B4 . . . . 39.7(3) ?
B15 B3 B12 B4 4_455 . . . -110.4(4) ?
Mg1 B3 B12 B4 . . . . -70.2(2) ?
B11 B3 B12 B2 . . . . 101.4(4) ?
B1 B3 B12 B2 . . . . 62.5(4) ?
B5 B3 B12 B2 . . . . 1.2(4) ?
B15 B3 B12 B2 4_455 . . . -148.9(4) ?
B4 B3 B12 B2 . . . . -38.5(3) ?
Mg1 B3 B12 B2 . . . . -108.7(3) ?
B11 B3 B12 Mg1 . . . . -149.9(3) ?
B1 B3 B12 Mg1 . . . . 171.2(4) ?
B5 B3 B12 Mg1 . . . . 109.9(3) ?
B15 B3 B12 Mg1 4_455 . . . -40.2(3) ?
B4 B3 B12 Mg1 . . . . 70.2(2) ?
B10 B4 B12 B11 4_455 . . . 132.8(3) ?
B5 B4 B12 B11 . . . . -2.1(4) ?
B6 B4 B12 B11 . . . . -63.9(4) ?
B2 B4 B12 B11 . . . . -103.9(4) ?
B3 B4 B12 B11 . . . . 35.5(3) ?
Mg2 B4 B12 B11 . . . . 8.1(7) ?
Mg1 B4 B12 B11 . . . . 106.9(3) ?
B10 B4 B12 B10 4_455 . . . -157.7(3) ?
B5 B4 B12 B10 . . . . 67.4(3) ?
B6 B4 B12 B10 . . . . 5.6(4) ?
B2 B4 B12 B10 . . . . -34.4(3) ?
B3 B4 B12 B10 . . . . 105.0(3) ?
Mg2 B4 B12 B10 . . . . 77.6(6) ?
Mg1 B4 B12 B10 . . . . 176.4(3) ?
B10 B4 B12 B13 4_455 . . . -14.4(4) ?
B5 B4 B12 B13 . . . . -149.4(3) ?
B6 B4 B12 B13 . . . . 148.9(3) ?
B2 B4 B12 B13 . . . . 108.8(3) ?
B3 B4 B12 B13 . . . . -111.7(4) ?
Mg2 B4 B12 B13 . . . . -139.1(5) ?
Mg1 B4 B12 B13 . . . . -40.3(3) ?
B10 B4 B12 B3 4_455 . . . 97.3(3) ?
B5 B4 B12 B3 . . . . -37.6(3) ?
B6 B4 B12 B3 . . . . -99.4(3) ?
B2 B4 B12 B3 . . . . -139.4(3) ?
Mg2 B4 B12 B3 . . . . -27.4(6) ?
Mg1 B4 B12 B3 . . . . 71.4(2) ?
B10 B4 B12 B2 4_455 . . . -123.2(3) ?
B5 B4 B12 B2 . . . . 101.8(3) ?
B6 B4 B12 B2 . . . . 40.0(3) ?
B3 B4 B12 B2 . . . . 139.4(3) ?
Mg2 B4 B12 B2 . . . . 112.0(5) ?
Mg1 B4 B12 B2 . . . . -149.2(3) ?
B10 B4 B12 Li1 4_455 . . 2_554 -85.6(4) ?
B5 B4 B12 Li1 . . . 2_554 139.4(3) ?
B6 B4 B12 Li1 . . . 2_554 77.7(3) ?
B2 B4 B12 Li1 . . . 2_554 37.6(3) ?
B3 B4 B12 Li1 . . . 2_554 177.1(4) ?
Mg2 B4 B12 Li1 . . . 2_554 149.7(4) ?
Mg1 B4 B12 Li1 . . . 2_554 -111.5(3) ?
B10 B4 B12 Mg1 4_455 . . 2_554 -85.6(4) ?
B5 B4 B12 Mg1 . . . 2_554 139.4(3) ?
B6 B4 B12 Mg1 . . . 2_554 77.7(3) ?
B2 B4 B12 Mg1 . . . 2_554 37.6(3) ?
B3 B4 B12 Mg1 . . . 2_554 177.1(4) ?
Mg2 B4 B12 Mg1 . . . 2_554 149.7(4) ?
Mg1 B4 B12 Mg1 . . . 2_554 -111.5(3) ?
B10 B4 B12 Mg1 4_455 . . . 25.9(3) ?
B5 B4 B12 Mg1 . . . . -109.0(2) ?
B6 B4 B12 Mg1 . . . . -170.8(3) ?
B2 B4 B12 Mg1 . . . . 149.2(3) ?
B3 B4 B12 Mg1 . . . . -71.4(2) ?
Mg2 B4 B12 Mg1 . . . . -98.8(5) ?
B10 B2 B12 B11 . . . . -38.2(3) ?
B6 B2 B12 B11 . . . . 62.3(4) ?
B8 B2 B12 B11 . . . . 2.7(5) ?
B4 B2 B12 B11 . . . . 102.9(3) ?
B23 B2 B12 B11 2_554 . . . -143.7(3) ?
Li1 B2 B12 B11 2_554 . . . -116.1(3) ?
Mg1 B2 B12 B11 2_554 . . . -116.1(3) ?
B6 B2 B12 B10 . . . . 100.6(3) ?
B8 B2 B12 B10 . . . . 41.0(3) ?
B4 B2 B12 B10 . . . . 141.1(3) ?
B23 B2 B12 B10 2_554 . . . -105.5(4) ?
Li1 B2 B12 B10 2_554 . . . -77.8(2) ?
Mg1 B2 B12 B10 2_554 . . . -77.8(2) ?
B10 B2 B12 B13 . . . . 117.6(4) ?
B6 B2 B12 B13 . . . . -141.8(3) ?
B8 B2 B12 B13 . . . . 158.5(4) ?
B4 B2 B12 B13 . . . . -101.3(4) ?
B23 B2 B12 B13 2_554 . . . 12.1(5) ?
Li1 B2 B12 B13 2_554 . . . 39.7(3) ?
Mg1 B2 B12 B13 2_554 . . . 39.7(3) ?
B10 B2 B12 B3 . . . . -100.9(3) ?
B6 B2 B12 B3 . . . . -0.3(4) ?
B8 B2 B12 B3 . . . . -60.0(5) ?
B4 B2 B12 B3 . . . . 40.2(3) ?
B23 B2 B12 B3 2_554 . . . 153.6(3) ?
Li1 B2 B12 B3 2_554 . . . -178.8(4) ?
Mg1 B2 B12 B3 2_554 . . . -178.8(4) ?
B10 B2 B12 B4 . . . . -141.1(3) ?
B6 B2 B12 B4 . . . . -40.5(3) ?
B8 B2 B12 B4 . . . . -100.1(4) ?
B23 B2 B12 B4 2_554 . . . 113.4(4) ?
Li1 B2 B12 B4 2_554 . . . 141.0(3) ?
Mg1 B2 B12 B4 2_554 . . . 141.0(3) ?
B10 B2 B12 Li1 . . . 2_554 77.8(2) ?
B6 B2 B12 Li1 . . . 2_554 178.4(3) ?
B8 B2 B12 Li1 . . . 2_554 118.8(4) ?
B4 B2 B12 Li1 . . . 2_554 -141.0(3) ?
B23 B2 B12 Li1 2_554 . . 2_554 -27.6(3) ?
Mg1 B2 B12 Li1 2_554 . . 2_554 0.000000 ?
B10 B2 B12 Mg1 . . . 2_554 77.8(2) ?
B6 B2 B12 Mg1 . . . 2_554 178.4(3) ?
B8 B2 B12 Mg1 . . . 2_554 118.8(4) ?
B4 B2 B12 Mg1 . . . 2_554 -141.0(3) ?
B23 B2 B12 Mg1 2_554 . . 2_554 -27.6(3) ?
Li1 B2 B12 Mg1 2_554 . . 2_554 0.000000 ?
B10 B2 B12 Mg1 . . . . -171.6(3) ?
B6 B2 B12 Mg1 . . . . -71.0(4) ?
B8 B2 B12 Mg1 . . . . -130.6(4) ?
B4 B2 B12 Mg1 . . . . -30.5(3) ?
B23 B2 B12 Mg1 2_554 . . . 83.0(4) ?
Li1 B2 B12 Mg1 2_554 . . . 110.6(4) ?
Mg1 B2 B12 Mg1 2_554 . . . 110.6(4) ?
B11 B12 B13 B15 . . . . 77.5(5) ?
B10 B12 B13 B15 . . . . -5.7(6) ?
B3 B12 B13 B15 . . . . 146.0(4) ?
B4 B12 B13 B15 . . . . -141.5(4) ?
B2 B12 B13 B15 . . . . -74.1(5) ?
Li1 B12 B13 B15 2_554 . . . -35.1(4) ?
Mg1 B12 B13 B15 2_554 . . . -35.1(4) ?
Mg1 B12 B13 B15 . . . . 178.3(5) ?
B11 B12 B13 B14 . . . . 148.5(4) ?
B10 B12 B13 B14 . . . . 65.2(6) ?
B3 B12 B13 B14 . . . . -143.1(4) ?
B4 B12 B13 B14 . . . . -70.6(5) ?
B2 B12 B13 B14 . . . . -3.2(6) ?
Li1 B12 B13 B14 2_554 . . . 35.8(4) ?
Mg1 B12 B13 B14 2_554 . . . 35.8(4) ?
Mg1 B12 B13 B14 . . . . -110.8(4) ?
B11 B12 B13 B16 . . . . 3.9(6) ?
B10 B12 B13 B16 . . . . -79.4(5) ?
B3 B12 B13 B16 . . . . 72.3(5) ?
B4 B12 B13 B16 . . . . 144.8(3) ?
B2 B12 B13 B16 . . . . -147.7(3) ?
Li1 B12 B13 B16 2_554 . . . -108.8(3) ?
Mg1 B12 B13 B16 2_554 . . . -108.8(3) ?
Mg1 B12 B13 B16 . . . . 104.6(4) ?
B11 B12 B13 B22 . . . . -65.9(6) ?
B10 B12 B13 B22 . . . . -149.2(3) ?
B3 B12 B13 B22 . . . . 2.5(5) ?
B4 B12 B13 B22 . . . . 75.0(4) ?
B2 B12 B13 B22 . . . . 142.4(4) ?
Li1 B12 B13 B22 2_554 . . . -178.6(4) ?
Mg1 B12 B13 B22 2_554 . . . -178.6(4) ?
Mg1 B12 B13 B22 . . . . 34.8(3) ?
B11 B12 B13 B23 . . . . -131.7(4) ?
B10 B12 B13 B23 . . . . 145.0(3) ?
B3 B12 B13 B23 . . . . -63.3(5) ?
B4 B12 B13 B23 . . . . 9.2(5) ?
B2 B12 B13 B23 . . . . 76.6(5) ?
Li1 B12 B13 B23 2_554 . . . 115.6(4) ?
Mg1 B12 B13 B23 2_554 . . . 115.6(4) ?
Mg1 B12 B13 B23 . . . . -31.0(3) ?
B11 B12 B13 Li1 . . . 2_554 112.7(4) ?
B10 B12 B13 Li1 . . . 2_554 29.4(4) ?
B3 B12 B13 Li1 . . . 2_554 -178.9(4) ?
B4 B12 B13 Li1 . . . 2_554 -106.4(3) ?
B2 B12 B13 Li1 . . . 2_554 -39.0(3) ?
Mg1 B12 B13 Li1 2_554 . . 2_554 0.0000(10) ?
Mg1 B12 B13 Li1 . . . 2_554 -146.6(3) ?
B11 B12 B13 Mg1 . . . 2_554 112.7(4) ?
B10 B12 B13 Mg1 . . . 2_554 29.4(4) ?
B3 B12 B13 Mg1 . . . 2_554 -178.9(4) ?
B4 B12 B13 Mg1 . . . 2_554 -106.4(3) ?
B2 B12 B13 Mg1 . . . 2_554 -39.0(3) ?
Li1 B12 B13 Mg1 2_554 . . 2_554 0.0000(10) ?
Mg1 B12 B13 Mg1 . . . 2_554 -146.6(3) ?
B11 B12 B13 Mg1 . . . . -100.7(4) ?
B10 B12 B13 Mg1 . . . . 176.0(4) ?
B3 B12 B13 Mg1 . . . . -32.3(3) ?
B4 B12 B13 Mg1 . . . . 40.2(3) ?
B2 B12 B13 Mg1 . . . . 107.6(4) ?
Li1 B12 B13 Mg1 2_554 . . . 146.6(3) ?
Mg1 B12 B13 Mg1 2_554 . . . 146.6(3) ?
B12 B13 B14 B15 . . . . -110.0(4) ?
B16 B13 B14 B15 . . . . 35.1(3) ?
B22 B13 B14 B15 . . . . 99.4(3) ?
B23 B13 B14 B15 . . . . 135.6(3) ?
Li1 B13 B14 B15 2_554 . . . -75.1(3) ?
Mg1 B13 B14 B15 2_554 . . . -75.1(3) ?
Mg1 B13 B14 B15 . . . . 166.8(4) ?
B15 B13 B14 B21 . . . . -97.9(4) ?
B12 B13 B14 B21 . . . . 152.1(4) ?
B16 B13 B14 B21 . . . . -62.8(4) ?
B22 B13 B14 B21 . . . . 1.5(4) ?
B23 B13 B14 B21 . . . . 37.7(3) ?
Li1 B13 B14 B21 2_554 . . . -173.0(4) ?
Mg1 B13 B14 B21 2_554 . . . -173.0(4) ?
Mg1 B13 B14 B21 . . . . 68.9(4) ?
B15 B13 B14 B18 . . . . -32.9(3) ?
B12 B13 B14 B18 . . . . -142.9(4) ?
B16 B13 B14 B18 . . . . 2.2(4) ?
B22 B13 B14 B18 . . . . 66.6(4) ?
B23 B13 B14 B18 . . . . 102.7(3) ?
Li1 B13 B14 B18 2_554 . . . -108.0(3) ?
Mg1 B13 B14 B18 2_554 . . . -108.0(3) ?
Mg1 B13 B14 B18 . . . . 133.9(3) ?
B15 B13 B14 B22 . . . 2_554 102.5(4) ?
B12 B13 B14 B22 . . . 2_554 -7.5(6) ?
B16 B13 B14 B22 . . . 2_554 137.6(4) ?
B22 B13 B14 B22 . . . 2_554 -158.1(3) ?
B23 B13 B14 B22 . . . 2_554 -121.9(4) ?
Li1 B13 B14 B22 2_554 . . 2_554 27.4(3) ?
Mg1 B13 B14 B22 2_554 . . 2_554 27.4(3) ?
Mg1 B13 B14 B22 . . . 2_554 -90.7(4) ?
B15 B13 B14 B23 . . . . -135.6(3) ?
B12 B13 B14 B23 . . . . 114.4(4) ?
B16 B13 B14 B23 . . . . -100.5(3) ?
B22 B13 B14 B23 . . . . -36.2(3) ?
Li1 B13 B14 B23 2_554 . . . 149.3(3) ?
Mg1 B13 B14 B23 2_554 . . . 149.3(3) ?
Mg1 B13 B14 B23 . . . . 31.2(3) ?
B15 B13 B14 Li1 . . . 2_554 75.1(3) ?
B12 B13 B14 Li1 . . . 2_554 -34.9(4) ?
B16 B13 B14 Li1 . . . 2_554 110.2(3) ?
B22 B13 B14 Li1 . . . 2_554 174.6(3) ?
B23 B13 B14 Li1 . . . 2_554 -149.3(3) ?
Mg1 B13 B14 Li1 2_554 . . 2_554 0.0000(10) ?
Mg1 B13 B14 Li1 . . . 2_554 -118.1(3) ?
B15 B13 B14 Mg1 . . . 2_554 75.1(3) ?
B12 B13 B14 Mg1 . . . 2_554 -34.9(4) ?
B16 B13 B14 Mg1 . . . 2_554 110.2(3) ?
B22 B13 B14 Mg1 . . . 2_554 174.6(3) ?
B23 B13 B14 Mg1 . . . 2_554 -149.3(3) ?
Li1 B13 B14 Mg1 2_554 . . 2_554 0.0000(10) ?
Mg1 B13 B14 Mg1 . . . 2_554 -118.1(3) ?
B13 B14 B15 B17 . . . . -110.1(4) ?
B21 B14 B15 B17 . . . . -7.0(5) ?
B18 B14 B15 B17 . . . . 33.7(4) ?
B22 B14 B15 B17 2_554 . . . 140.5(4) ?
B23 B14 B15 B17 . . . . -70.6(5) ?
Li1 B14 B15 B17 2_554 . . . 177.2(4) ?
Mg1 B14 B15 B17 2_554 . . . 177.2(4) ?
B21 B14 B15 B13 . . . . 103.1(4) ?
B18 B14 B15 B13 . . . . 143.8(3) ?
B22 B14 B15 B13 2_554 . . . -109.5(4) ?
B23 B14 B15 B13 . . . . 39.5(3) ?
Li1 B14 B15 B13 2_554 . . . -72.7(3) ?
Mg1 B14 B15 B13 2_554 . . . -72.7(3) ?
B13 B14 B15 B18 . . . . -143.8(3) ?
B21 B14 B15 B18 . . . . -40.7(3) ?
B22 B14 B15 B18 2_554 . . . 106.7(4) ?
B23 B14 B15 B18 . . . . -104.3(3) ?
Li1 B14 B15 B18 2_554 . . . 143.4(3) ?
Mg1 B14 B15 B18 2_554 . . . 143.4(3) ?
B13 B14 B15 B16 . . . . -35.4(3) ?
B21 B14 B15 B16 . . . . 67.7(4) ?
B18 B14 B15 B16 . . . . 108.4(4) ?
B22 B14 B15 B16 2_554 . . . -144.8(3) ?
B23 B14 B15 B16 . . . . 4.1(5) ?
Li1 B14 B15 B16 2_554 . . . -108.1(4) ?
Mg1 B14 B15 B16 2_554 . . . -108.1(4) ?
B13 B14 B15 B3 . . . 2_554 102.4(4) ?
B21 B14 B15 B3 . . . 2_554 -154.5(4) ?
B18 B14 B15 B3 . . . 2_554 -113.8(5) ?
B22 B14 B15 B3 2_554 . . 2_554 -7.0(6) ?
B23 B14 B15 B3 . . . 2_554 141.9(4) ?
Li1 B14 B15 B3 2_554 . . 2_554 29.7(4) ?
Mg1 B14 B15 B3 2_554 . . 2_554 29.7(4) ?
B13 B14 B15 Li1 . . . 2_554 72.7(3) ?
B21 B14 B15 Li1 . . . 2_554 175.8(3) ?
B18 B14 B15 Li1 . . . 2_554 -143.4(3) ?
B22 B14 B15 Li1 2_554 . . 2_554 -36.7(3) ?
B23 B14 B15 Li1 . . . 2_554 112.3(3) ?
Mg1 B14 B15 Li1 2_554 . . 2_554 0.0 ?
B13 B14 B15 Mg1 . . . 2_554 72.7(3) ?
B21 B14 B15 Mg1 . . . 2_554 175.8(3) ?
B18 B14 B15 Mg1 . . . 2_554 -143.4(3) ?
B22 B14 B15 Mg1 2_554 . . 2_554 -36.7(3) ?
B23 B14 B15 Mg1 . . . 2_554 112.3(3) ?
Li1 B14 B15 Mg1 2_554 . . 2_554 0.0 ?
B12 B13 B15 B17 . . . . -139.0(4) ?
B14 B13 B15 B17 . . . . 108.0(4) ?
B16 B13 B15 B17 . . . . -35.8(4) ?
B22 B13 B15 B17 . . . . 9.7(5) ?
B23 B13 B15 B17 . . . . 66.4(5) ?
Li1 B13 B15 B17 2_554 . . . -173.7(4) ?
Mg1 B13 B15 B17 2_554 . . . -173.7(4) ?
Mg1 B13 B15 B17 . . . . 33.2(19) ?
B12 B13 B15 B14 . . . . 113.0(4) ?
B16 B13 B15 B14 . . . . -143.8(3) ?
B22 B13 B15 B14 . . . . -98.2(3) ?
B23 B13 B15 B14 . . . . -41.6(3) ?
Li1 B13 B15 B14 2_554 . . . 78.3(3) ?
Mg1 B13 B15 B14 2_554 . . . 78.3(3) ?
Mg1 B13 B15 B14 . . . . -74.7(17) ?
B12 B13 B15 B18 . . . . 150.1(4) ?
B14 B13 B15 B18 . . . . 37.0(4) ?
B16 B13 B15 B18 . . . . -106.7(4) ?
B22 B13 B15 B18 . . . . -61.2(5) ?
B23 B13 B15 B18 . . . . -4.5(5) ?
Li1 B13 B15 B18 2_554 . . . 115.3(4) ?
Mg1 B13 B15 B18 2_554 . . . 115.3(4) ?
Mg1 B13 B15 B18 . . . . -37.7(19) ?
B12 B13 B15 B16 . . . . -103.2(4) ?
B14 B13 B15 B16 . . . . 143.8(3) ?
B22 B13 B15 B16 . . . . 45.5(3) ?
B23 B13 B15 B16 . . . . 102.2(3) ?
Li1 B13 B15 B16 2_554 . . . -137.9(3) ?
Mg1 B13 B15 B16 2_554 . . . -137.9(3) ?
Mg1 B13 B15 B16 . . . . 69.0(17) ?
B12 B13 B15 B3 . . . 2_554 -7.2(5) ?
B14 B13 B15 B3 . . . 2_554 -120.3(4) ?
B16 B13 B15 B3 . . . 2_554 96.0(4) ?
B22 B13 B15 B3 . . . 2_554 141.5(3) ?
B23 B13 B15 B3 . . . 2_554 -161.8(3) ?
Li1 B13 B15 B3 2_554 . . 2_554 -42.0(3) ?
Mg1 B13 B15 B3 2_554 . . 2_554 -42.0(3) ?
Mg1 B13 B15 B3 . . . 2_554 165.0(16) ?
B12 B13 B15 Li1 . . . 2_554 34.7(4) ?
B14 B13 B15 Li1 . . . 2_554 -78.3(3) ?
B16 B13 B15 Li1 . . . 2_554 137.9(3) ?
B22 B13 B15 Li1 . . . 2_554 -176.5(3) ?
B23 B13 B15 Li1 . . . 2_554 -119.9(3) ?
Mg1 B13 B15 Li1 2_554 . . 2_554 0.000000 ?
Mg1 B13 B15 Li1 . . . 2_554 -153.0(17) ?
B12 B13 B15 Mg1 . . . 2_554 34.7(4) ?
B14 B13 B15 Mg1 . . . 2_554 -78.3(3) ?
B16 B13 B15 Mg1 . . . 2_554 137.9(3) ?
B22 B13 B15 Mg1 . . . 2_554 -176.5(3) ?
B23 B13 B15 Mg1 . . . 2_554 -119.9(3) ?
Li1 B13 B15 Mg1 2_554 . . 2_554 0.000000 ?
Mg1 B13 B15 Mg1 . . . 2_554 -153.0(17) ?
B15 B13 B16 B7 . . . 5 -110.3(4) ?
B12 B13 B16 B7 . . . 5 5.8(5) ?
B14 B13 B16 B7 . . . 5 -143.1(4) ?
B22 B13 B16 B7 . . . 5 121.4(4) ?
B23 B13 B16 B7 . . . 5 147.9(3) ?
Li1 B13 B16 B7 2_554 . . 5 -67.2(5) ?
Mg1 B13 B16 B7 2_554 . . 5 -67.2(5) ?
Mg1 B13 B16 B7 . . . 5 81.7(4) ?
B15 B13 B16 B19 . . . . 90.5(3) ?
B12 B13 B16 B19 . . . . -153.4(3) ?
B14 B13 B16 B19 . . . . 57.7(4) ?
B22 B13 B16 B19 . . . . -37.7(3) ?
B23 B13 B16 B19 . . . . -11.3(4) ?
Li1 B13 B16 B19 2_554 . . . 133.6(3) ?
Mg1 B13 B16 B19 2_554 . . . 133.6(3) ?
Mg1 B13 B16 B19 . . . . -77.4(4) ?
B15 B13 B16 B22 . . . . 128.2(3) ?
B12 B13 B16 B22 . . . . -115.7(4) ?
B14 B13 B16 B22 . . . . 95.5(3) ?
B23 B13 B16 B22 . . . . 26.4(3) ?
Li1 B13 B16 B22 2_554 . . . 171.4(4) ?
Mg1 B13 B16 B22 2_554 . . . 171.4(4) ?
Mg1 B13 B16 B22 . . . . -39.7(3) ?
B12 B13 B16 B15 . . . . 116.1(4) ?
B14 B13 B16 B15 . . . . -32.7(3) ?
B22 B13 B16 B15 . . . . -128.2(3) ?
B23 B13 B16 B15 . . . . -101.8(3) ?
Li1 B13 B16 B15 2_554 . . . 43.1(3) ?
Mg1 B13 B16 B15 2_554 . . . 43.1(3) ?
Mg1 B13 B16 B15 . . . . -167.9(4) ?
B15 B13 B16 B17 . . . . 26.5(3) ?
B12 B13 B16 B17 . . . . 142.7(3) ?
B14 B13 B16 B17 . . . . -6.2(4) ?
B22 B13 B16 B17 . . . . -101.7(3) ?
B23 B13 B16 B17 . . . . -75.2(3) ?
Li1 B13 B16 B17 2_554 . . . 69.7(4) ?
Mg1 B13 B16 B17 2_554 . . . 69.7(4) ?
Mg1 B13 B16 B17 . . . . -141.4(3) ?
B17 B15 B16 B7 . . . 5 -106.9(4) ?
B14 B15 B16 B7 . . . 5 143.1(4) ?
B13 B15 B16 B7 . . . 5 107.3(4) ?
B18 B15 B16 B7 . . . 5 -143.8(4) ?
B3 B15 B16 B7 2_554 . . 5 -2.8(5) ?
Li1 B15 B16 B7 2_554 . . 5 65.0(5) ?
Mg1 B15 B16 B7 2_554 . . 5 65.0(5) ?
B17 B15 B16 B19 . . . . 42.3(3) ?
B14 B15 B16 B19 . . . . -67.6(4) ?
B13 B15 B16 B19 . . . . -103.4(4) ?
B18 B15 B16 B19 . . . . 5.5(5) ?
B3 B15 B16 B19 2_554 . . . 146.5(3) ?
Li1 B15 B16 B19 2_554 . . . -145.7(3) ?
Mg1 B15 B16 B19 2_554 . . . -145.7(3) ?
B17 B15 B16 B13 . . . . 145.7(4) ?
B14 B15 B16 B13 . . . . 35.8(3) ?
B18 B15 B16 B13 . . . . 108.9(4) ?
B3 B15 B16 B13 2_554 . . . -110.1(4) ?
Li1 B15 B16 B13 2_554 . . . -42.3(3) ?
Mg1 B15 B16 B13 2_554 . . . -42.3(3) ?
B17 B15 B16 B22 . . . . 102.6(3) ?
B14 B15 B16 B22 . . . . -7.3(4) ?
B13 B15 B16 B22 . . . . -43.1(3) ?
B18 B15 B16 B22 . . . . 65.8(4) ?
B3 B15 B16 B22 2_554 . . . -153.2(3) ?
Li1 B15 B16 B22 2_554 . . . -85.4(3) ?
Mg1 B15 B16 B22 2_554 . . . -85.4(3) ?
B14 B15 B16 B17 . . . . -110.0(4) ?
B13 B15 B16 B17 . . . . -145.7(4) ?
B18 B15 B16 B17 . . . . -36.9(3) ?
B3 B15 B16 B17 2_554 . . . 104.2(4) ?
Li1 B15 B16 B17 2_554 . . . 172.0(4) ?
Mg1 B15 B16 B17 2_554 . . . 172.0(4) ?
B14 B15 B17 B24 . . . . -156.5(4) ?
B13 B15 B17 B24 . . . . 130.7(4) ?
B18 B15 B17 B24 . . . . -121.6(4) ?
B16 B15 B17 B24 . . . . 96.1(3) ?
B3 B15 B17 B24 2_554 . . . -3.6(4) ?
B14 B15 B17 B18 . . . . -34.8(4) ?
B13 B15 B17 B18 . . . . -107.7(4) ?
B16 B15 B17 B18 . . . . -142.3(3) ?
B3 B15 B17 B18 2_554 . . . 118.0(4) ?
B14 B15 B17 B16 . . . . 107.4(4) ?
B13 B15 B17 B16 . . . . 34.6(4) ?
B18 B15 B17 B16 . . . . 142.3(3) ?
B3 B15 B17 B16 2_554 . . . -99.7(3) ?
B14 B15 B17 B19 . . . . 67.9(6) ?
B13 B15 B17 B19 . . . . -5.0(6) ?
B18 B15 B17 B19 . . . . 102.8(5) ?
B16 B15 B17 B19 . . . . -39.5(5) ?
B3 B15 B17 B19 2_554 . . . -139.2(5) ?
B14 B15 B17 B20 . . . 8_665 9.0(5) ?
B13 B15 B17 B20 . . . 8_665 -63.9(5) ?
B18 B15 B17 B20 . . . 8_665 43.8(3) ?
B16 B15 B17 B20 . . . 8_665 -98.5(3) ?
B3 B15 B17 B20 2_554 . . 8_665 161.8(3) ?
B24 B17 B18 B15 . . . . 80.4(4) ?
B16 B17 B18 B15 . . . . -36.3(3) ?
B19 B17 B18 B15 . . . . -96.2(3) ?
B20 B17 B18 B15 8_665 . . . -129.3(3) ?
B15 B17 B18 B8 . . . 6_565 -112.3(4) ?
B24 B17 B18 B8 . . . 6_565 -31.9(6) ?
B16 B17 B18 B8 . . . 6_565 -148.6(4) ?
B19 B17 B18 B8 . . . 6_565 151.5(4) ?
B20 B17 B18 B8 8_665 . . 6_565 118.4(5) ?
B15 B17 B18 B14 . . . . 28.5(3) ?
B24 B17 B18 B14 . . . . 108.9(4) ?
B16 B17 B18 B14 . . . . -7.8(4) ?
B19 B17 B18 B14 . . . . -67.7(4) ?
B20 B17 B18 B14 8_665 . . . -100.8(3) ?
B15 B17 B18 B21 . . . . 90.1(4) ?
B24 B17 B18 B21 . . . . 170.4(4) ?
B16 B17 B18 B21 . . . . 53.8(5) ?
B19 B17 B18 B21 . . . . -6.1(4) ?
B20 B17 B18 B21 8_665 . . . -39.2(3) ?
B15 B17 B18 B20 . . . 8_665 129.3(3) ?
B24 B17 B18 B20 . . . 8_665 -150.3(4) ?
B16 B17 B18 B20 . . . 8_665 93.0(4) ?
B19 B17 B18 B20 . . . 8_665 33.1(3) ?
B14 B15 B18 B17 . . . . 145.8(4) ?
B13 B15 B18 B17 . . . . 109.3(4) ?
B16 B15 B18 B17 . . . . 38.5(3) ?
B3 B15 B18 B17 2_554 . . . -95.4(4) ?
Li1 B15 B18 B17 2_554 . . . -172.8(4) ?
Mg1 B15 B18 B17 2_554 . . . -172.8(4) ?
B17 B15 B18 B8 . . . 6_565 96.6(5) ?
B14 B15 B18 B8 . . . 6_565 -117.5(5) ?
B13 B15 B18 B8 . . . 6_565 -154.0(4) ?
B16 B15 B18 B8 . . . 6_565 135.1(4) ?
B3 B15 B18 B8 2_554 . . 6_565 1.3(7) ?
Li1 B15 B18 B8 2_554 . . 6_565 -76.2(6) ?
Mg1 B15 B18 B8 2_554 . . 6_565 -76.2(6) ?
B17 B15 B18 B14 . . . . -145.8(4) ?
B13 B15 B18 B14 . . . . -36.5(4) ?
B16 B15 B18 B14 . . . . -107.3(4) ?
B3 B15 B18 B14 2_554 . . . 118.8(4) ?
Li1 B15 B18 B14 2_554 . . . 41.4(3) ?
Mg1 B15 B18 B14 2_554 . . . 41.4(3) ?
B17 B15 B18 B21 . . . . -107.3(4) ?
B14 B15 B18 B21 . . . . 38.6(3) ?
B13 B15 B18 B21 . . . . 2.1(5) ?
B16 B15 B18 B21 . . . . -68.8(4) ?
B3 B15 B18 B21 2_554 . . . 157.4(3) ?
Li1 B15 B18 B21 2_554 . . . 79.9(4) ?
Mg1 B15 B18 B21 2_554 . . . 79.9(4) ?
B17 B15 B18 B20 . . . 8_665 -46.9(3) ?
B14 B15 B18 B20 . . . 8_665 98.9(3) ?
B13 B15 B18 B20 . . . 8_665 62.4(5) ?
B16 B15 B18 B20 . . . 8_665 -8.4(5) ?
B3 B15 B18 B20 2_554 . . 8_665 -142.3(3) ?
Li1 B15 B18 B20 2_554 . . 8_665 140.3(3) ?
Mg1 B15 B18 B20 2_554 . . 8_665 140.3(3) ?
B15 B14 B18 B17 . . . . -29.0(3) ?
B13 B14 B18 B17 . . . . 3.4(4) ?
B21 B14 B18 B17 . . . . 105.2(4) ?
B22 B14 B18 B17 2_554 . . . -133.2(4) ?
B23 B14 B18 B17 . . . . 68.6(4) ?
Li1 B14 B18 B17 2_554 . . . -65.2(4) ?
Mg1 B14 B18 B17 2_554 . . . -65.2(4) ?
B13 B14 B18 B15 . . . . 32.5(3) ?
B21 B14 B18 B15 . . . . 134.2(4) ?
B22 B14 B18 B15 2_554 . . . -104.2(4) ?
B23 B14 B18 B15 . . . . 97.6(4) ?
Li1 B14 B18 B15 2_554 . . . -36.2(3) ?
Mg1 B14 B18 B15 2_554 . . . -36.2(3) ?
B15 B14 B18 B8 . . . 6_565 102.7(5) ?
B13 B14 B18 B8 . . . 6_565 135.1(5) ?
B21 B14 B18 B8 . . . 6_565 -123.1(5) ?
B22 B14 B18 B8 2_554 . . 6_565 -1.5(7) ?
B23 B14 B18 B8 . . . 6_565 -159.7(4) ?
Li1 B14 B18 B8 2_554 . . 6_565 66.5(6) ?
Mg1 B14 B18 B8 2_554 . . 6_565 66.5(6) ?
B15 B14 B18 B21 . . . . -134.2(4) ?
B13 B14 B18 B21 . . . . -101.8(4) ?
B22 B14 B18 B21 2_554 . . . 121.6(4) ?
B23 B14 B18 B21 . . . . -36.7(3) ?
Li1 B14 B18 B21 2_554 . . . -170.4(4) ?
Mg1 B14 B18 B21 2_554 . . . -170.4(4) ?
B15 B14 B18 B20 . . . 8_665 -97.5(4) ?
B13 B14 B18 B20 . . . 8_665 -65.1(4) ?
B21 B14 B18 B20 . . . 8_665 36.7(3) ?
B22 B14 B18 B20 2_554 . . 8_665 158.3(3) ?
B23 B14 B18 B20 . . . 8_665 0.0(5) ?
Li1 B14 B18 B20 2_554 . . 8_665 -133.7(3) ?
Mg1 B14 B18 B20 2_554 . . 8_665 -133.7(3) ?
B7 B16 B19 B16 5 . . 8_665 -0.5(3) ?
B13 B16 B19 B16 . . . 8_665 157.1(3) ?
B22 B16 B19 B16 . . . 8_665 119.4(3) ?
B15 B16 B19 B16 . . . 8_665 -147.9(3) ?
B17 B16 B19 B16 . . . 8_665 -111.5(3) ?
B7 B16 B19 B22 5 . . . -119.9(5) ?
B13 B16 B19 B22 . . . . 37.7(4) ?
B15 B16 B19 B22 . . . . 92.7(3) ?
B17 B16 B19 B22 . . . . 129.1(5) ?
B7 B16 B19 B22 5 . . 8_665 88.0(9) ?
B13 B16 B19 B22 . . . 8_665 -114.3(8) ?
B22 B16 B19 B22 . . . 8_665 -152.1(11) ?
B15 B16 B19 B22 . . . 8_665 -59.4(9) ?
B17 B16 B19 B22 . . . 8_665 -23.0(7) ?
B7 B16 B19 B20 5 . . 8_665 147.4(5) ?
B13 B16 B19 B20 . . . 8_665 -55.0(4) ?
B22 B16 B19 B20 . . . 8_665 -92.7(5) ?
B15 B16 B19 B20 . . . 8_665 -0.1(5) ?
B17 B16 B19 B20 . . . 8_665 36.4(3) ?
B7 B16 B19 B20 5 . . . -149.7(5) ?
B13 B16 B19 B20 . . . . 7.9(4) ?
B22 B16 B19 B20 . . . . -29.8(3) ?
B15 B16 B19 B20 . . . . 62.9(3) ?
B17 B16 B19 B20 . . . . 99.3(5) ?
B7 B16 B19 B17 5 . . 8_665 -83.4(8) ?
B13 B16 B19 B17 . . . 8_665 74.2(8) ?
B22 B16 B19 B17 . . . 8_665 36.5(6) ?
B15 B16 B19 B17 . . . 8_665 129.1(7) ?
B17 B16 B19 B17 . . . 8_665 165.6(9) ?
B7 B16 B19 B17 5 . . . 111.0(5) ?
B13 B16 B19 B17 . . . . -91.4(3) ?
B22 B16 B19 B17 . . . . -129.1(5) ?
B15 B16 B19 B17 . . . . -36.5(3) ?
B16 B19 B20 B22 8_665 . . . -124.3(4) ?
B16 B19 B20 B22 . . . . 33.2(3) ?
B22 B19 B20 B22 8_665 . . . 171.7(2) ?
B20 B19 B20 B22 8_665 . . . 140.0(4) ?
B17 B19 B20 B22 8_665 . . . -88.1(3) ?
B17 B19 B20 B22 . . . . 97.1(3) ?
B16 B19 B20 B23 8_665 . . . -159.2(3) ?
B16 B19 B20 B23 . . . . -1.7(5) ?
B22 B19 B20 B23 . . . . -34.9(3) ?
B22 B19 B20 B23 8_665 . . . 136.8(3) ?
B20 B19 B20 B23 8_665 . . . 105.1(4) ?
B17 B19 B20 B23 8_665 . . . -123.0(3) ?
B17 B19 B20 B23 . . . . 62.2(4) ?
B16 B19 B20 B21 8_665 . . 8_665 58.0(5) ?
B16 B19 B20 B21 . . . 8_665 -144.5(4) ?
B22 B19 B20 B21 . . . 8_665 -177.7(4) ?
B22 B19 B20 B21 8_665 . . 8_665 -6.0(4) ?
B20 B19 B20 B21 8_665 . . 8_665 -37.7(2) ?
B17 B19 B20 B21 8_665 . . 8_665 94.2(3) ?
B17 B19 B20 B21 . . . 8_665 -80.6(3) ?
B16 B19 B20 B21 8_665 . . . 132.8(4) ?
B16 B19 B20 B21 . . . . -69.7(4) ?
B22 B19 B20 B21 . . . . -102.9(4) ?
B22 B19 B20 B21 8_665 . . . 68.8(3) ?
B20 B19 B20 B21 8_665 . . . 37.1(2) ?
B17 B19 B20 B21 8_665 . . . 169.1(4) ?
B17 B19 B20 B21 . . . . -5.7(4) ?
B16 B19 B20 B20 8_665 . . 8_665 95.7(4) ?
B16 B19 B20 B20 . . . 8_665 -106.8(4) ?
B22 B19 B20 B20 . . . 8_665 -140.0(4) ?
B22 B19 B20 B20 8_665 . . 8_665 31.7(3) ?
B17 B19 B20 B20 8_665 . . 8_665 131.9(4) ?
B17 B19 B20 B20 . . . 8_665 -42.9(4) ?
B16 B19 B20 B18 8_665 . . 8_665 -4.7(5) ?
B16 B19 B20 B18 . . . 8_665 152.8(3) ?
B22 B19 B20 B18 . . . 8_665 119.6(4) ?
B22 B19 B20 B18 8_665 . . 8_665 -68.7(4) ?
B20 B19 B20 B18 8_665 . . 8_665 -100.4(4) ?
B17 B19 B20 B18 8_665 . . 8_665 31.5(3) ?
B17 B19 B20 B18 . . . 8_665 -143.3(3) ?
B16 B19 B20 B17 8_665 . . 8_665 -36.2(3) ?
B16 B19 B20 B17 . . . 8_665 121.3(4) ?
B22 B19 B20 B17 . . . 8_665 88.1(3) ?
B22 B19 B20 B17 8_665 . . 8_665 -100.3(2) ?
B20 B19 B20 B17 8_665 . . 8_665 -131.9(4) ?
B17 B19 B20 B17 . . . 8_665 -174.8(3) ?
B15 B14 B21 B24 . . . 5_465 -178.2(3) ?
B13 B14 B21 B24 . . . 5_465 -116.2(4) ?
B18 B14 B21 B24 . . . 5_465 141.5(4) ?
B22 B14 B21 B24 2_554 . . 5_465 40.7(5) ?
B23 B14 B21 B24 . . . 5_465 -78.5(3) ?
B15 B14 B21 B25 . . . 4_465 156.4(5) ?
B13 B14 B21 B25 . . . 4_465 -141.5(5) ?
B18 B14 B21 B25 . . . 4_465 116.2(6) ?
B22 B14 B21 B25 2_554 . . 4_465 15.3(9) ?
B23 B14 B21 B25 . . . 4_465 -103.8(6) ?
B15 B14 B21 B20 . . . 8_665 1.4(4) ?
B13 B14 B21 B20 . . . 8_665 63.5(4) ?
B18 B14 B21 B20 . . . 8_665 -38.8(3) ?
B22 B14 B21 B20 2_554 . . 8_665 -139.7(4) ?
B23 B14 B21 B20 . . . 8_665 101.2(3) ?
B15 B14 B21 B20 . . . . -63.0(4) ?
B13 B14 B21 B20 . . . . -0.9(4) ?
B18 B14 B21 B20 . . . . -103.3(4) ?
B22 B14 B21 B20 2_554 . . . 155.9(4) ?
B23 B14 B21 B20 . . . . 36.8(3) ?
B15 B14 B21 B18 . . . . 40.2(3) ?
B13 B14 B21 B18 . . . . 102.3(4) ?
B22 B14 B21 B18 2_554 . . . -100.8(4) ?
B23 B14 B21 B18 . . . . 140.0(3) ?
B15 B14 B21 B23 . . . . -99.8(4) ?
B13 B14 B21 B23 . . . . -37.7(3) ?
B18 B14 B21 B23 . . . . -140.0(3) ?
B22 B14 B21 B23 2_554 . . . 119.1(4) ?
B15 B14 B21 B21 . . . 8_665 -39.6(12) ?
B13 B14 B21 B21 . . . 8_665 22.5(12) ?
B18 B14 B21 B21 . . . 8_665 -79.9(11) ?
B22 B14 B21 B21 2_554 . . 8_665 179.3(9) ?
B23 B14 B21 B21 . . . 8_665 60.2(11) ?
B22 B20 B21 B24 . . . 5_465 104.6(4) ?
B23 B20 B21 B24 . . . 5_465 64.4(3) ?
B21 B20 B21 B24 8_665 . . 5_465 -86.0(3) ?
B20 B20 B21 B24 8_665 . . 5_465 -151.6(4) ?
B18 B20 B21 B24 8_665 . . 5_465 -63.5(5) ?
B19 B20 B21 B24 . . . 5_465 170.7(3) ?
B17 B20 B21 B24 8_665 . . 5_465 -150.7(12) ?
B22 B20 B21 B14 . . . . -0.1(4) ?
B23 B20 B21 B14 . . . . -40.3(3) ?
B21 B20 B21 B14 8_665 . . . 169.4(4) ?
B20 B20 B21 B14 8_665 . . . 103.7(4) ?
B18 B20 B21 B14 8_665 . . . -168.2(4) ?
B19 B20 B21 B14 . . . . 66.0(4) ?
B17 B20 B21 B14 8_665 . . . 104.6(13) ?
B22 B20 B21 B25 . . . 4_465 159.7(3) ?
B23 B20 B21 B25 . . . 4_465 119.5(3) ?
B21 B20 B21 B25 8_665 . . 4_465 -30.8(2) ?
B20 B20 B21 B25 8_665 . . 4_465 -96.5(3) ?
B18 B20 B21 B25 8_665 . . 4_465 -8.3(5) ?
B19 B20 B21 B25 . . . 4_465 -134.2(3) ?
B17 B20 B21 B25 8_665 . . 4_465 -95.6(13) ?
B22 B20 B21 B20 . . . 8_665 -103.8(3) ?
B23 B20 B21 B20 . . . 8_665 -144.0(3) ?
B21 B20 B21 B20 8_665 . . 8_665 65.7(3) ?
B18 B20 B21 B20 8_665 . . 8_665 88.2(5) ?
B19 B20 B21 B20 . . . 8_665 -37.7(2) ?
B17 B20 B21 B20 8_665 . . 8_665 0.9(13) ?
B22 B20 B21 B18 . . . . -63.7(4) ?
B23 B20 B21 B18 . . . . -103.9(4) ?
B21 B20 B21 B18 8_665 . . . 105.7(4) ?
B20 B20 B21 B18 8_665 . . . 40.1(3) ?
B18 B20 B21 B18 8_665 . . . 128.2(3) ?
B19 B20 B21 B18 . . . . 2.3(4) ?
B17 B20 B21 B18 8_665 . . . 41.0(15) ?
B22 B20 B21 B23 . . . . 40.2(3) ?
B21 B20 B21 B23 8_665 . . . -150.3(3) ?
B20 B20 B21 B23 8_665 . . . 144.0(3) ?
B18 B20 B21 B23 8_665 . . . -127.8(5) ?
B19 B20 B21 B23 . . . . 106.3(3) ?
B17 B20 B21 B23 8_665 . . . 144.9(14) ?
B22 B20 B21 B21 . . . 8_665 -169.5(4) ?
B23 B20 B21 B21 . . . 8_665 150.3(3) ?
B20 B20 B21 B21 8_665 . . 8_665 -65.7(3) ?
B18 B20 B21 B21 8_665 . . 8_665 22.5(4) ?
B19 B20 B21 B21 . . . 8_665 -103.4(3) ?
B17 B20 B21 B21 8_665 . . 8_665 -64.7(13) ?
B17 B18 B21 B24 . . . 5_465 -161.3(4) ?
B15 B18 B21 B24 . . . 5_465 -103.0(5) ?
B8 B18 B21 B24 6_565 . . 5_465 48.0(8) ?
B14 B18 B21 B24 . . . 5_465 -66.1(5) ?
B20 B18 B21 B24 8_665 . . 5_465 156.2(6) ?
B17 B18 B21 B14 . . . . -95.2(4) ?
B15 B18 B21 B14 . . . . -36.9(3) ?
B8 B18 B21 B14 6_565 . . . 114.1(6) ?
B20 B18 B21 B14 8_665 . . . -137.7(4) ?
B17 B18 B21 B25 . . . 4_465 122.6(4) ?
B15 B18 B21 B25 . . . 4_465 -179.0(4) ?
B8 B18 B21 B25 6_565 . . 4_465 -28.1(8) ?
B14 B18 B21 B25 . . . 4_465 -142.2(5) ?
B20 B18 B21 B25 8_665 . . 4_465 80.2(4) ?
B17 B18 B21 B20 . . . 8_665 42.4(3) ?
B15 B18 B21 B20 . . . 8_665 100.8(4) ?
B8 B18 B21 B20 6_565 . . 8_665 -108.3(6) ?
B14 B18 B21 B20 . . . 8_665 137.7(4) ?
B17 B18 B21 B20 . . . . 2.5(5) ?
B15 B18 B21 B20 . . . . 60.9(4) ?
B8 B18 B21 B20 6_565 . . . -148.2(5) ?
B14 B18 B21 B20 . . . . 97.7(4) ?
B20 B18 B21 B20 8_665 . . . -39.9(3) ?
B17 B18 B21 B23 . . . . -57.1(4) ?
B15 B18 B21 B23 . . . . 1.3(4) ?
B8 B18 B21 B23 6_565 . . . 152.2(5) ?
B14 B18 B21 B23 . . . . 38.1(3) ?
B20 B18 B21 B23 8_665 . . . -99.5(3) ?
B17 B18 B21 B21 . . . 8_665 60.9(4) ?
B15 B18 B21 B21 . . . 8_665 119.2(3) ?
B8 B18 B21 B21 6_565 . . 8_665 -89.8(6) ?
B14 B18 B21 B21 . . . 8_665 156.1(3) ?
B20 B18 B21 B21 8_665 . . 8_665 18.5(3) ?
B21 B20 B22 B23 . . . . -42.1(3) ?
B20 B20 B22 B23 8_665 . . . -105.3(4) ?
B18 B20 B22 B23 8_665 . . . 126.4(4) ?
B19 B20 B22 B23 . . . . -142.0(3) ?
B17 B20 B22 B23 8_665 . . . 153.3(3) ?
B23 B20 B22 B19 . . . . 142.0(3) ?
B21 B20 B22 B19 . . . . 99.9(3) ?
B20 B20 B22 B19 8_665 . . . 36.7(3) ?
B18 B20 B22 B19 8_665 . . . -91.5(4) ?
B17 B20 B22 B19 8_665 . . . -64.7(2) ?
B23 B20 B22 B13 . . . . 43.2(3) ?
B21 B20 B22 B13 . . . . 1.1(4) ?
B20 B20 B22 B13 8_665 . . . -62.1(4) ?
B18 B20 B22 B13 8_665 . . . 169.6(4) ?
B19 B20 B22 B13 . . . . -98.8(3) ?
B17 B20 B22 B13 8_665 . . . -163.5(3) ?
B23 B20 B22 B16 . . . . 107.9(4) ?
B21 B20 B22 B16 . . . . 65.8(4) ?
B20 B20 B22 B16 8_665 . . . 2.6(5) ?
B18 B20 B22 B16 8_665 . . . -125.7(4) ?
B19 B20 B22 B16 . . . . -34.1(3) ?
B17 B20 B22 B16 8_665 . . . -98.8(3) ?
B23 B20 B22 B14 . . . 4_455 -109.9(4) ?
B21 B20 B22 B14 . . . 4_455 -152.0(4) ?
B20 B20 B22 B14 8_665 . . 4_455 144.9(4) ?
B18 B20 B22 B14 8_665 . . 4_455 16.6(6) ?
B19 B20 B22 B14 . . . 4_455 108.1(4) ?
B17 B20 B22 B14 8_665 . . 4_455 43.5(4) ?
B23 B20 B22 Mg1 . . . . -28.5(3) ?
B21 B20 B22 Mg1 . . . . -70.6(4) ?
B20 B20 B22 Mg1 8_665 . . . -133.8(3) ?
B18 B20 B22 Mg1 8_665 . . . 97.9(5) ?
B19 B20 B22 Mg1 . . . . -170.5(4) ?
B17 B20 B22 Mg1 8_665 . . . 124.8(4) ?
B16 B19 B22 B20 8_665 . . . 88.9(8) ?
B16 B19 B22 B20 . . . . -143.1(4) ?
B22 B19 B22 B20 8_665 . . . -19.1(2) ?
B20 B19 B22 B20 8_665 . . . -34.6(4) ?
B17 B19 B22 B20 8_665 . . . 67.8(3) ?
B17 B19 B22 B20 . . . . -98.3(6) ?
B16 B19 B22 B23 8_665 . . . 126.3(8) ?
B16 B19 B22 B23 . . . . -105.7(4) ?
B22 B19 B22 B23 8_665 . . . 18.3(3) ?
B20 B19 B22 B23 8_665 . . . 2.8(4) ?
B20 B19 B22 B23 . . . . 37.4(3) ?
B17 B19 B22 B23 8_665 . . . 105.2(4) ?
B17 B19 B22 B23 . . . . -61.0(7) ?
B16 B19 B22 B13 8_665 . . . -165.6(7) ?
B16 B19 B22 B13 . . . . -37.6(4) ?
B22 B19 B22 B13 8_665 . . . 86.4(3) ?
B20 B19 B22 B13 8_665 . . . 71.0(4) ?
B20 B19 B22 B13 . . . . 105.5(3) ?
B17 B19 B22 B13 8_665 . . . 173.4(3) ?
B17 B19 B22 B13 . . . . 7.2(7) ?
B16 B19 B22 B16 8_665 . . . -128.0(11) ?
B22 B19 B22 B16 8_665 . . . 124.0(3) ?
B20 B19 B22 B16 8_665 . . . 108.5(2) ?
B20 B19 B22 B16 . . . . 143.1(4) ?
B17 B19 B22 B16 8_665 . . . -149.1(5) ?
B17 B19 B22 B16 . . . . 44.8(4) ?
B16 B19 B22 B14 8_665 . . 4_455 -27.7(11) ?
B16 B19 B22 B14 . . . 4_455 100.2(4) ?
B22 B19 B22 B14 8_665 . . 4_455 -135.7(3) ?
B20 B19 B22 B14 8_665 . . 4_455 -151.2(3) ?
B20 B19 B22 B14 . . . 4_455 -116.7(5) ?
B17 B19 B22 B14 8_665 . . 4_455 -48.8(5) ?
B17 B19 B22 B14 . . . 4_455 145.0(5) ?
B16 B19 B22 Mg1 8_665 . . . -142(2) ?
B16 B19 B22 Mg1 . . . . -14(3) ?
B22 B19 B22 Mg1 8_665 . . . 110(3) ?
B20 B19 B22 Mg1 8_665 . . . 94(3) ?
B20 B19 B22 Mg1 . . . . 129(3) ?
B17 B19 B22 Mg1 8_665 . . . -163(3) ?
B17 B19 B22 Mg1 . . . . 31(3) ?
B15 B13 B22 B20 . . . . 58.6(4) ?
B12 B13 B22 B20 . . . . -152.8(4) ?
B14 B13 B22 B20 . . . . -1.6(5) ?
B16 B13 B22 B20 . . . . 105.9(4) ?
B23 B13 B22 B20 . . . . -42.7(3) ?
Mg1 B13 B22 B20 . . . . -116.0(4) ?
B15 B13 B22 B23 . . . . 101.3(3) ?
B12 B13 B22 B23 . . . . -110.1(4) ?
B14 B13 B22 B23 . . . . 41.0(3) ?
B16 B13 B22 B23 . . . . 148.6(3) ?
Mg1 B13 B22 B23 . . . . -73.4(3) ?
B15 B13 B22 B19 . . . . -9.9(6) ?
B12 B13 B22 B19 . . . . 138.7(6) ?
B14 B13 B22 B19 . . . . -70.2(5) ?
B16 B13 B22 B19 . . . . 37.3(5) ?
B23 B13 B22 B19 . . . . -111.2(5) ?
Mg1 B13 B22 B19 . . . . 175.4(5) ?
B15 B13 B22 B16 . . . . -47.3(3) ?
B12 B13 B22 B16 . . . . 101.4(4) ?
B14 B13 B22 B16 . . . . -107.5(4) ?
B23 B13 B22 B16 . . . . -148.6(3) ?
Mg1 B13 B22 B16 . . . . 138.1(3) ?
B15 B13 B22 B14 . . . 4_455 -147.0(4) ?
B12 B13 B22 B14 . . . 4_455 1.6(5) ?
B14 B13 B22 B14 . . . 4_455 152.7(4) ?
B16 B13 B22 B14 . . . 4_455 -99.7(4) ?
B23 B13 B22 B14 . . . 4_455 111.7(4) ?
Mg1 B13 B22 B14 . . . 4_455 38.3(3) ?
B15 B13 B22 Mg1 . . . . 174.6(4) ?
B12 B13 B22 Mg1 . . . . -36.7(4) ?
B14 B13 B22 Mg1 . . . . 114.4(3) ?
B16 B13 B22 Mg1 . . . . -138.1(3) ?
B23 B13 B22 Mg1 . . . . 73.4(3) ?
B7 B16 B22 B20 5 . . . 151.5(4) ?
B19 B16 B22 B20 . . . . 36.3(5) ?
B13 B16 B22 B20 . . . . -100.9(4) ?
B15 B16 B22 B20 . . . . -61.2(4) ?
B17 B16 B22 B20 . . . . -9.1(4) ?
B7 B16 B22 B23 5 . . . -138.8(4) ?
B19 B16 B22 B23 . . . . 106.0(5) ?
B13 B16 B22 B23 . . . . -31.3(3) ?
B15 B16 B22 B23 . . . . 8.4(4) ?
B17 B16 B22 B23 . . . . 60.6(4) ?
B7 B16 B22 B19 5 . . . 115.2(6) ?
B13 B16 B22 B19 . . . . -137.2(5) ?
B15 B16 B22 B19 . . . . -97.5(5) ?
B17 B16 B22 B19 . . . . -45.4(4) ?
B7 B16 B22 B13 5 . . . -107.6(5) ?
B19 B16 B22 B13 . . . . 137.2(5) ?
B15 B16 B22 B13 . . . . 39.7(3) ?
B17 B16 B22 B13 . . . . 91.8(3) ?
B7 B16 B22 B14 5 . . 4_455 4.8(6) ?
B19 B16 B22 B14 . . . 4_455 -110.5(5) ?
B13 B16 B22 B14 . . . 4_455 112.3(4) ?
B15 B16 B22 B14 . . . 4_455 152.0(3) ?
B17 B16 B22 B14 . . . 4_455 -155.8(3) ?
B7 B16 B22 Mg1 5 . . . -67.5(5) ?
B19 B16 B22 Mg1 . . . . 177.3(5) ?
B13 B16 B22 Mg1 . . . . 40.1(3) ?
B15 B16 B22 Mg1 . . . . 79.8(3) ?
B17 B16 B22 Mg1 . . . . 131.9(3) ?
B19 B22 B23 B20 . . . . -38.2(3) ?
B13 B22 B23 B20 . . . . -134.4(3) ?
B16 B22 B23 B20 . . . . -104.4(4) ?
B14 B22 B23 B20 4_455 . . . 115.2(4) ?
Mg1 B22 B23 B20 . . . . 153.3(3) ?
B20 B22 B23 B13 . . . . 134.4(3) ?
B19 B22 B23 B13 . . . . 96.2(3) ?
B16 B22 B23 B13 . . . . 29.9(3) ?
B14 B22 B23 B13 4_455 . . . -110.4(4) ?
Mg1 B22 B23 B13 . . . . -72.3(2) ?
B20 B22 B23 B2 . . . 4_455 -115.9(4) ?
B19 B22 B23 B2 . . . 4_455 -154.1(3) ?
B13 B22 B23 B2 . . . 4_455 109.7(4) ?
B16 B22 B23 B2 . . . 4_455 139.6(4) ?
B14 B22 B23 B2 4_455 . . 4_455 -0.7(5) ?
Mg1 B22 B23 B2 . . . 4_455 37.4(3) ?
B20 B22 B23 B21 . . . . 39.6(3) ?
B19 B22 B23 B21 . . . . 1.5(4) ?
B13 B22 B23 B21 . . . . -94.7(3) ?
B16 B22 B23 B21 . . . . -64.8(4) ?
B14 B22 B23 B21 4_455 . . . 154.8(3) ?
Mg1 B22 B23 B21 . . . . -167.0(3) ?
B20 B22 B23 B14 . . . . 97.9(3) ?
B19 B22 B23 B14 . . . . 59.7(4) ?
B13 B22 B23 B14 . . . . -36.5(3) ?
B16 B22 B23 B14 . . . . -6.6(4) ?
B14 B22 B23 B14 4_455 . . . -146.9(4) ?
Mg1 B22 B23 B14 . . . . -108.8(3) ?
B20 B22 B23 Mg1 . . . . -153.3(3) ?
B19 B22 B23 Mg1 . . . . 168.5(4) ?
B13 B22 B23 Mg1 . . . . 72.3(2) ?
B16 B22 B23 Mg1 . . . . 102.2(3) ?
B14 B22 B23 Mg1 4_455 . . . -38.1(3) ?
B21 B20 B23 B22 8_665 . . . 170.5(5) ?
B21 B20 B23 B22 . . . . 135.0(3) ?
B20 B20 B23 B22 8_665 . . . 101.8(3) ?
B18 B20 B23 B22 8_665 . . . -108.3(5) ?
B19 B20 B23 B22 . . . . 36.0(3) ?
B17 B20 B23 B22 8_665 . . . -33.7(4) ?
B22 B20 B23 B13 . . . . -41.2(3) ?
B21 B20 B23 B13 8_665 . . . 129.3(4) ?
B21 B20 B23 B13 . . . . 93.8(3) ?
B20 B20 B23 B13 8_665 . . . 60.6(3) ?
B18 B20 B23 B13 8_665 . . . -149.5(4) ?
B19 B20 B23 B13 . . . . -5.2(4) ?
B17 B20 B23 B13 8_665 . . . -74.9(5) ?
B22 B20 B23 B2 . . . 4_455 105.3(4) ?
B21 B20 B23 B2 8_665 . . 4_455 -84.3(5) ?
B21 B20 B23 B2 . . . 4_455 -119.7(4) ?
B20 B20 B23 B2 8_665 . . 4_455 -152.9(3) ?
B18 B20 B23 B2 8_665 . . 4_455 -3.0(7) ?
B19 B20 B23 B2 . . . 4_455 141.3(4) ?
B17 B20 B23 B2 8_665 . . 4_455 71.6(6) ?
B22 B20 B23 B21 . . . . -135.0(3) ?
B21 B20 B23 B21 8_665 . . . 35.4(4) ?
B20 B20 B23 B21 8_665 . . . -33.2(2) ?
B18 B20 B23 B21 8_665 . . . 116.7(5) ?
B19 B20 B23 B21 . . . . -99.0(4) ?
B17 B20 B23 B21 8_665 . . . -168.7(5) ?
B22 B20 B23 B14 . . . . -98.3(3) ?
B21 B20 B23 B14 8_665 . . . 72.2(5) ?
B21 B20 B23 B14 . . . . 36.7(3) ?
B20 B20 B23 B14 8_665 . . . 3.5(3) ?
B18 B20 B23 B14 8_665 . . . 153.4(4) ?
B19 B20 B23 B14 . . . . -62.3(4) ?
B17 B20 B23 B14 8_665 . . . -132.0(4) ?
B22 B20 B23 Mg1 . . . . 28.1(3) ?
B21 B20 B23 Mg1 8_665 . . . -161.5(3) ?
B21 B20 B23 Mg1 . . . . 163.1(4) ?
B20 B20 B23 Mg1 8_665 . . . 129.9(2) ?
B18 B20 B23 Mg1 8_665 . . . -80.2(5) ?
B19 B20 B23 Mg1 . . . . 64.1(4) ?
B17 B20 B23 Mg1 8_665 . . . -5.6(6) ?
B15 B13 B23 B22 . . . . -96.7(4) ?
B12 B13 B23 B22 . . . . 109.0(4) ?
B14 B13 B23 B22 . . . . -135.3(3) ?
B16 B13 B23 B22 . . . . -28.7(3) ?
Li1 B13 B23 B22 2_554 . . . -170.2(4) ?
Mg1 B13 B23 B22 2_554 . . . -170.2(4) ?
Mg1 B13 B23 B22 . . . . 75.8(3) ?
B15 B13 B23 B20 . . . . -57.8(4) ?
B12 B13 B23 B20 . . . . 147.9(4) ?
B14 B13 B23 B20 . . . . -96.4(3) ?
B16 B13 B23 B20 . . . . 10.2(4) ?
B22 B13 B23 B20 . . . . 38.9(3) ?
Li1 B13 B23 B20 2_554 . . . -131.3(3) ?
Mg1 B13 B23 B20 2_554 . . . -131.3(3) ?
Mg1 B13 B23 B20 . . . . 114.8(3) ?
B15 B13 B23 B2 . . . 4_455 153.1(3) ?
B12 B13 B23 B2 . . . 4_455 -1.2(5) ?
B14 B13 B23 B2 . . . 4_455 114.5(4) ?
B16 B13 B23 B2 . . . 4_455 -138.9(3) ?
B22 B13 B23 B2 . . . 4_455 -110.2(4) ?
Li1 B13 B23 B2 2_554 . . 4_455 79.6(4) ?
Mg1 B13 B23 B2 2_554 . . 4_455 79.6(4) ?
Mg1 B13 B23 B2 . . . 4_455 -34.4(3) ?
B15 B13 B23 B21 . . . . 4.6(4) ?
B12 B13 B23 B21 . . . . -149.7(4) ?
B14 B13 B23 B21 . . . . -34.0(3) ?
B16 B13 B23 B21 . . . . 72.6(4) ?
B22 B13 B23 B21 . . . . 101.3(3) ?
Li1 B13 B23 B21 2_554 . . . -68.9(4) ?
Mg1 B13 B23 B21 2_554 . . . -68.9(4) ?
Mg1 B13 B23 B21 . . . . 177.1(3) ?
B15 B13 B23 B14 . . . . 38.6(3) ?
B12 B13 B23 B14 . . . . -115.7(4) ?
B16 B13 B23 B14 . . . . 106.6(4) ?
B22 B13 B23 B14 . . . . 135.3(3) ?
Li1 B13 B23 B14 2_554 . . . -34.9(3) ?
Mg1 B13 B23 B14 2_554 . . . -34.9(3) ?
Mg1 B13 B23 B14 . . . . -148.9(3) ?
B15 B13 B23 Mg1 . . . . -172.5(4) ?
B12 B13 B23 Mg1 . . . . 33.1(3) ?
B14 B13 B23 Mg1 . . . . 148.9(3) ?
B16 B13 B23 Mg1 . . . . -104.6(3) ?
B22 B13 B23 Mg1 . . . . -75.8(3) ?
Li1 B13 B23 Mg1 2_554 . . . 114.0(4) ?
Mg1 B13 B23 Mg1 2_554 . . . 114.0(4) ?
B24 B21 B23 B22 5_465 . . . -160.8(3) ?
B14 B21 B23 B22 . . . . 97.5(3) ?
B25 B21 B23 B22 4_465 . . . -119.3(4) ?
B20 B21 B23 B22 8_665 . . . -5.4(4) ?
B20 B21 B23 B22 . . . . -38.2(3) ?
B18 B21 B23 B22 . . . . 60.5(4) ?
B21 B21 B23 B22 8_665 . . . -62.7(3) ?
B24 B21 B23 B20 5_465 . . . -122.6(3) ?
B14 B21 B23 B20 . . . . 135.7(3) ?
B25 B21 B23 B20 4_465 . . . -81.1(4) ?
B20 B21 B23 B20 8_665 . . . 32.8(3) ?
B18 B21 B23 B20 . . . . 98.7(4) ?
B21 B21 B23 B20 8_665 . . . -24.5(2) ?
B24 B21 B23 B13 5_465 . . . 135.2(3) ?
B14 B21 B23 B13 . . . . 33.5(3) ?
B25 B21 B23 B13 4_465 . . . 176.7(3) ?
B20 B21 B23 B13 8_665 . . . -69.4(4) ?
B20 B21 B23 B13 . . . . -102.3(3) ?
B18 B21 B23 B13 . . . . -3.6(4) ?
B21 B21 B23 B13 8_665 . . . -126.8(2) ?
B24 B21 B23 B2 5_465 . . 4_455 -8.6(5) ?
B14 B21 B23 B2 . . . 4_455 -110.3(4) ?
B25 B21 B23 B2 4_465 . . 4_455 32.9(6) ?
B20 B21 B23 B2 8_665 . . 4_455 146.8(4) ?
B20 B21 B23 B2 . . . 4_455 114.0(4) ?
B18 B21 B23 B2 . . . 4_455 -147.3(4) ?
B21 B21 B23 B2 8_665 . . 4_455 89.5(4) ?
B24 B21 B23 B14 5_465 . . . 101.7(3) ?
B25 B21 B23 B14 4_465 . . . 143.2(4) ?
B20 B21 B23 B14 8_665 . . . -102.9(4) ?
B20 B21 B23 B14 . . . . -135.7(3) ?
B18 B21 B23 B14 . . . . -37.0(3) ?
B21 B21 B23 B14 8_665 . . . -160.3(3) ?
B24 B21 B23 Mg1 5_465 . . . 145.3(12) ?
B14 B21 B23 Mg1 . . . . 43.6(13) ?
B25 B21 B23 Mg1 4_465 . . . -173.1(11) ?
B20 B21 B23 Mg1 8_665 . . . -59.3(13) ?
B20 B21 B23 Mg1 . . . . -92.1(13) ?
B18 B21 B23 Mg1 . . . . 6.6(14) ?
B21 B21 B23 Mg1 8_665 . . . -116.6(12) ?
B15 B17 B24 B25 . . . . -94.3(8) ?
B18 B17 B24 B25 . . . . -155.2(7) ?
B16 B17 B24 B25 . . . . -31.2(8) ?
B19 B17 B24 B25 . . . . 20.4(10) ?
B20 B17 B24 B25 8_665 . . . 120.2(10) ?
B15 B17 B24 B21 . . . 5_565 -170.9(3) ?
B18 B17 B24 B21 . . . 5_565 128.1(4) ?
B16 B17 B24 B21 . . . 5_565 -107.9(4) ?
B19 B17 B24 B21 . . . 5_565 -56.3(5) ?
B20 B17 B24 B21 8_665 . . 5_565 43.6(10) ?
B15 B17 B24 B1 . . . 2_554 1.1(5) ?
B18 B17 B24 B1 . . . 2_554 -59.9(6) ?
B16 B17 B24 B1 . . . 2_554 64.2(5) ?
B19 B17 B24 B1 . . . 2_554 115.7(4) ?
B20 B17 B24 B1 8_665 . . 2_554 -144.4(7) ?
B17 B24 B25 B21 . . . 5_565 -90.6(8) ?
B1 B24 B25 B21 2_554 . . 5_565 151.4(3) ?
B21 B24 B25 B21 5_565 . . 2_654 -43.1(4) ?
B17 B24 B25 B21 . . . 2_654 -133.7(6) ?
B1 B24 B25 B21 2_554 . . 2_654 108.3(2) ?
B21 B24 B25 B1 5_565 . . 2_554 -151.4(3) ?
B17 B24 B25 B1 . . . 2_554 118.0(7) ?
B21 B24 B25 B1 5_565 . . 5 107.4(3) ?
B17 B24 B25 B1 . . . 5 16.8(9) ?
B1 B24 B25 B1 2_554 . . 5 -101.2(5) ?
B1 B5 Mg2 B5 . . . 8 -26.7(13) ?
B7 B5 Mg2 B5 . . . 8 105.6(4) ?
B3 B5 Mg2 B5 . . . 8 -104.3(4) ?
B4 B5 Mg2 B5 . . . 8 -148.6(3) ?
B6 B5 Mg2 B5 . . . 8 148.4(3) ?
B1 B5 Mg2 B4 . . . . 121.9(15) ?
B7 B5 Mg2 B4 . . . . -105.8(3) ?
B3 B5 Mg2 B4 . . . . 44.3(2) ?
B5 B5 Mg2 B4 8 . . . 148.6(3) ?
B6 B5 Mg2 B4 . . . . -63.0(2) ?
B1 B5 Mg2 B4 . . . 8 -53.3(15) ?
B7 B5 Mg2 B4 . . . 8 79.0(3) ?
B3 B5 Mg2 B4 . . . 8 -130.9(3) ?
B5 B5 Mg2 B4 8 . . 8 -26.6(3) ?
B4 B5 Mg2 B4 . . . 8 -175.21(9) ?
B6 B5 Mg2 B4 . . . 8 121.8(2) ?
B1 B5 Mg2 B10 . . . 5_455 -107.1(14) ?
B7 B5 Mg2 B10 . . . 5_455 25.1(4) ?
B3 B5 Mg2 B10 . . . 5_455 175.2(2) ?
B5 B5 Mg2 B10 8 . . 5_455 -80.5(3) ?
B4 B5 Mg2 B10 . . . 5_455 130.9(2) ?
B6 B5 Mg2 B10 . . . 5_455 67.9(3) ?
B1 B5 Mg2 B10 . . . 4_455 98.1(15) ?
B7 B5 Mg2 B10 . . . 4_455 -129.6(3) ?
B3 B5 Mg2 B10 . . . 4_455 20.4(3) ?
B5 B5 Mg2 B10 8 . . 4_455 124.8(2) ?
B4 B5 Mg2 B10 . . . 4_455 -23.83(16) ?
B6 B5 Mg2 B10 . . . 4_455 -86.8(2) ?
B1 B5 Mg2 B11 . . . 5_455 -152.8(15) ?
B7 B5 Mg2 B11 . . . 5_455 -20.5(3) ?
B3 B5 Mg2 B11 . . . 5_455 129.6(3) ?
B5 B5 Mg2 B11 8 . . 5_455 -126.1(2) ?
B4 B5 Mg2 B11 . . . 5_455 85.31(18) ?
B6 B5 Mg2 B11 . . . 5_455 22.3(2) ?
B1 B5 Mg2 B11 . . . 4_455 49.6(15) ?
B7 B5 Mg2 B11 . . . 4_455 -178.1(3) ?
B3 B5 Mg2 B11 . . . 4_455 -28.0(4) ?
B5 B5 Mg2 B11 8 . . 4_455 76.3(3) ?
B4 B5 Mg2 B11 . . . 4_455 -72.3(2) ?
B6 B5 Mg2 B11 . . . 4_455 -135.3(3) ?
B1 B5 Mg2 B6 . . . 8 -1.0(15) ?
B7 B5 Mg2 B6 . . . 8 131.3(3) ?
B3 B5 Mg2 B6 . . . 8 -78.7(3) ?
B5 B5 Mg2 B6 8 . . 8 25.7(3) ?
B4 B5 Mg2 B6 . . . 8 -122.94(18) ?
B6 B5 Mg2 B6 . . . 8 174.04(11) ?
B1 B5 Mg2 B6 . . . . -175.1(15) ?
B7 B5 Mg2 B6 . . . . -42.8(3) ?
B3 B5 Mg2 B6 . . . . 107.3(3) ?
B5 B5 Mg2 B6 8 . . . -148.4(3) ?
B4 B5 Mg2 B6 . . . . 63.0(2) ?
B1 B5 Mg2 B9 . . . 5_455 -169.7(14) ?
B7 B5 Mg2 B9 . . . 5_455 -37.4(5) ?
B3 B5 Mg2 B9 . . . 5_455 112.7(3) ?
B5 B5 Mg2 B9 8 . . 5_455 -143.0(3) ?
B4 B5 Mg2 B9 . . . 5_455 68.4(3) ?
B6 B5 Mg2 B9 . . . 5_455 5.4(4) ?
B1 B5 Mg2 B9 . . . 4_455 111.7(15) ?
B7 B5 Mg2 B9 . . . 4_455 -116.0(3) ?
B3 B5 Mg2 B9 . . . 4_455 34.0(5) ?
B5 B5 Mg2 B9 8 . . 4_455 138.4(3) ?
B4 B5 Mg2 B9 . . . 4_455 -10.2(4) ?
B6 B5 Mg2 B9 . . . 4_455 -73.3(4) ?
